data_4319256
loop_
_publ_author_name
'Alexander Bilyk'
'Annegret K. Hall'
'Jack M. Harrowfield'
'M. Wais Hosseini'
'Brian W. Skelton'
'Allan H. White'

_publ_contact_author_address
;
   Department of Chemistry
   University of Western Australia
   Nedlands
   Western Australia 6907
   Australia
;
_publ_contact_author_email bws@crystal.uwa.edu.au
_publ_contact_author_fax (+61)_08_9380_1118
_publ_contact_author_name 'Skelton, B. W.'
_publ_contact_author_phone (+61)_08-9380_3481
_publ_section_title
;
 Systematic Structural Coordination Chemistry of
 p-tert-Butyltetrathiacalix[4]arene: 1. Group 1 Elements and Congeners
;
_journal_name_full 'Inorganic Chemistry'
_journal_page_first 672
_journal_page_last 686
_journal_paper_doi 10.1021/ic001008c
_journal_volume 40
_journal_year 2001
_chemical_formula_sum 'C193 H267 N11 O28 Rb4 S16'
_chemical_formula_weight 4044.24
_space_group_IT_number 2
_symmetry_cell_setting triclinic
_symmetry_space_group_name_Hall '-P 1'
_symmetry_space_group_name_H-M 'P -1'
_cell_angle_alpha 110.308(2)
_cell_angle_beta 103.140(2)
_cell_angle_gamma 93.445(2)
_cell_formula_units_Z 1
_cell_length_a 12.2410(10)
_cell_length_b 21.684(2)
_cell_length_c 21.685(3)
_cell_measurement_reflns_used 8192
_cell_measurement_temperature 153
_cell_measurement_theta_max 29
_cell_measurement_theta_min 2
_cell_volume 5195.6(10)
_computing_cell_refinement 'Siemens SAINT (Siemens, 1995)'
_computing_data_collection 'Siemens SMART (Siemens, 1995)'
_computing_data_reduction xtal
_computing_molecular_graphics xtal
_computing_publication_material 'xtal BONDLA CIFIO'
_computing_structure_refinement 'xtal CRYLSQ'
_computing_structure_solution xtal
_diffrn_ambient_temperature 153
_diffrn_measurement_device_type
;
Bruker SMART CCD diffractometer
;
_diffrn_measurement_method '\w scans'
_diffrn_radiation_detector 'CCD area detector'
_diffrn_radiation_monochromator graphite
_diffrn_radiation_source 'sealed tube'
_diffrn_radiation_type 'Mo K\a'
_diffrn_radiation_wavelength .71073
_diffrn_reflns_av_R_equivalents .072
_diffrn_reflns_av_sigmaI/netI .243
_diffrn_reflns_limit_h_max 15
_diffrn_reflns_limit_h_min -16
_diffrn_reflns_limit_k_max 27
_diffrn_reflns_limit_k_min -29
_diffrn_reflns_limit_l_max 28
_diffrn_reflns_limit_l_min 0
_diffrn_reflns_number 61872
_diffrn_reflns_theta_max 29.41
_diffrn_reflns_theta_min 1.01
_diffrn_standards_decay_% 0
_exptl_absorpt_coefficient_mu 1.162
_exptl_absorpt_correction_T_max .928
_exptl_absorpt_correction_T_min .639
_exptl_absorpt_correction_type multi-scan
_exptl_absorpt_process_details
;
 SADABS; Sheldrick, 1996
;
_exptl_crystal_colour colourless
_exptl_crystal_density_diffrn 1.293
_exptl_crystal_description rod
_exptl_crystal_F_000 2130
_exptl_crystal_size_max .4
_exptl_crystal_size_mid .12
_exptl_crystal_size_min .1
_refine_diff_density_max 1.115
_refine_diff_density_min -1.121
_refine_ls_goodness_of_fit_all 1.473
_refine_ls_goodness_of_fit_ref 1.516
_refine_ls_hydrogen_treatment noref
_refine_ls_matrix_type atomblock
_refine_ls_number_constraints 0
_refine_ls_number_parameters 1230
_refine_ls_number_reflns 12067
_refine_ls_number_restraints 8
_refine_ls_R_factor_all .179
_refine_ls_R_factor_gt .081
_refine_ls_shift/su_max .049
_refine_ls_shift/su_mean .003
_refine_ls_structure_factor_coef F
_refine_ls_weighting_scheme calc
_refine_ls_wR_factor_all .119
_refine_ls_wR_factor_ref .082
_reflns_d_resolution_high .724
_reflns_d_resolution_low 20.019
_reflns_Friedel_coverage 0
_reflns_limit_h_max 16
_reflns_limit_h_min 0
_reflns_limit_k_max 28
_reflns_limit_k_min -29
_reflns_limit_l_max 28
_reflns_limit_l_min -28
_reflns_number_gt 12067
_reflns_number_total 25767
_reflns_threshold_expression 'F    > 4.00 sig(F   )'
_cod_data_source_file ic001008c_10.cif
_cod_data_source_block rbs4
_cod_original_sg_symbol_Hall -p_1
_cod_database_code 4319256

loop_
_symmetry_equiv_pos_as_xyz
+x,+y,+z
-x,-y,-z

loop_
_atom_site_label
_atom_site_fract_x
_atom_site_fract_y
_atom_site_fract_z
_atom_site_U_iso_or_equiv
_atom_site_adp_type
_atom_site_calc_flag
_atom_site_calc_attached_atom
_atom_site_occupancy
_atom_site_disorder_assembly
_atom_site_disorder_group
Rb1 .55269(9) .35460(4) .36474(4) .0666(4) Uani ? ? 1.00000 ? ?
Rb2 .38913(15) .51737(7) .42266(7) .0546(7) Uani ? ? .50000 ? ?
Rb3 .30899(11) .49828(6) .41969(6) .0336(5) Uani ? ? .50000 ? ?
O111 .5321(4) .2143(2) .3281(2) .047(2) Uani ? ? 1.00000 ? ?
C111 .4461(6) .1669(3) .3176(3) .042(3) Uani ? ? 1.00000 ? ?
C112 .3330(6) .1756(3) .2947(3) .042(3) Uani ? ? 1.00000 ? ?
C113 .2449(6) .1272(4) .2865(3) .046(3) Uani ? ? 1.00000 ? ?
C114 .2619(6) .0696(4) .2992(3) .042(3) Uani ? ? 1.00000 ? ?
C1141 .1603(6) .0192(4) .2899(3) .050(4) Uani ? ? 1.00000 ? ?
C1142 .0935(7) -.0094(5) .2144(4) .067(4) Uani ? ? 1.00000 ? ?
C1143 .0819(7) .0542(4) .3328(4) .071(5) Uani ? ? 1.00000 ? ?
C1144 .1962(7) -.0381(4) .3109(4) .070(5) Uani ? ? 1.00000 ? ?
C115 .3736(6) .0609(3) .3206(3) .040(3) Uani ? ? 1.00000 ? ?
C116 .4643(6) .1085(3) .3308(3) .039(3) Uani ? ? 1.00000 ? ?
S11 .60529(15) .10028(9) .36954(7) .0380(8) Uani ? ? 1.00000 ? ?
O121 .4965(4) .2691(2) .2201(2) .051(2) Uani ? ? 1.00000 ? ?
C121 .3975(6) .2378(3) .1724(3) .044(3) Uani ? ? 1.00000 ? ?
C122 .3900(6) .2187(3) .1024(3) .040(3) Uani ? ? 1.00000 ? ?
C123 .2868(6) .1901(3) .0546(3) .039(3) Uani ? ? 1.00000 ? ?
C124 .1858(6) .1791(3) .0723(3) .040(3) Uani ? ? 1.00000 ? ?
C1241 .0751(6) .1504(4) .0173(3) .048(3) Uani ? ? 1.00000 ? ?
C1242 .0505(7) .1944(4) -.0247(4) .063(4) Uani ? ? 1.00000 ? ?
C1243 .0797(7) .0802(4) -.0305(4) .060(4) Uani ? ? 1.00000 ? ?
C1244 -.0265(7) .1471(5) .0479(4) .068(4) Uani ? ? 1.00000 ? ?
C125 .1953(6) .1964(4) .1419(3) .046(3) Uani ? ? 1.00000 ? ?
C126 .2986(6) .2248(4) .1906(3) .046(3) Uani ? ? 1.00000 ? ?
S12 .30032(18) .24855(10) .27912(8) .0520(9) Uani ? ? 1.00000 ? ?
O131 .6646(4) .2065(2) .1877(2) .041(2) Uani ? ? 1.00000 ? ?
C131 .6605(6) .1649(3) .1243(3) .037(3) Uani ? ? 1.00000 ? ?
C132 .7289(5) .1149(3) .1124(3) .034(3) Uani ? ? 1.00000 ? ?
C133 .7185(6) .0704(3) .0455(3) .036(3) Uani ? ? 1.00000 ? ?
C134 .6439(5) .0738(3) -.0107(3) .032(3) Uani ? ? 1.00000 ? ?
C1341 .6300(6) .0260(3) -.0845(3) .037(3) Uani ? ? 1.00000 ? ?
C1342 .6492(7) .0663(4) -.1287(4) .062(4) Uani ? ? 1.00000 ? ?
C1343 .7166(8) -.0219(4) -.0885(4) .066(4) Uani ? ? 1.00000 ? ?
C1344 .5124(7) -.0135(4) -.1130(4) .067(4) Uani ? ? 1.00000 ? ?
C135 .5790(5) .1259(3) .0016(3) .035(3) Uani ? ? 1.00000 ? ?
C136 .5856(6) .1702(3) .0669(3) .036(3) Uani ? ? 1.00000 ? ?
S13 .50972(16) .23918(9) .07517(8) .0435(8) Uani ? ? 1.00000 ? ?
O141 .6953(4) .1630(2) .2808(2) .039(2) Uani ? ? 1.00000 ? ?
C141 .7094(5) .1000(3) .2675(3) .030(3) Uani ? ? 1.00000 ? ?
C142 .6650(5) .0622(3) .3004(3) .033(3) Uani ? ? 1.00000 ? ?
C143 .6745(5) -.0049(3) .2836(3) .034(3) Uani ? ? 1.00000 ? ?
C144 .7274(5) -.0389(3) .2337(3) .035(3) Uani ? ? 1.00000 ? ?
C1441 .7333(5) -.1127(3) .2152(3) .036(3) Uani ? ? 1.00000 ? ?
C1442 .8165(9) -.1222(4) .2739(5) .098(6) Uani ? ? 1.00000 ? ?
C1443 .7689(12) -.1426(4) .1512(5) .124(7) Uani ? ? 1.00000 ? ?
C1444 .6184(8) -.1505(4) .2056(5) .079(5) Uani ? ? 1.00000 ? ?
C145 .7734(5) -.0010(3) .2026(3) .033(3) Uani ? ? 1.00000 ? ?
C146 .7667(5) .0661(3) .2191(3) .037(3) Uani ? ? 1.00000 ? ?
S14 .83716(15) .10995(9) .17967(8) .0400(8) Uani ? ? 1.00000 ? ?
O211 .0812(4) .5255(2) .2441(2) .050(2) Uani ? ? 1.00000 ? ?
C211 -.0072(6) .5406(3) .2067(3) .043(3) Uani ? ? 1.00000 ? ?
C212 -.0961(6) .5686(4) .2335(3) .052(4) Uani ? ? 1.00000 ? ?
C213 -.1859(6) .5855(4) .1948(3) .053(4) Uani ? ? 1.00000 ? ?
C214 -.1940(6) .5782(3) .1269(3) .051(4) Uani ? ? 1.00000 ? ?
C2141 -.2920(8) .5995(4) .0867(4) .080(5) Uani ? ? 1.00000 ? ?
C2142 -.2863(15) .6751(8) .1321(9) .070(5) Uiso ? ? .50000 ? ?
C2143 -.4138(11) .5581(6) .0876(6) .035(3) Uiso ? ? .50000 ? ?
C2144 -.3087(12) .5733(7) .0129(7) .043(3) Uiso ? ? .50000 ? ?
C2142' -.3261(15) .6623(9) .1184(9) .074(5) Uiso ? ? .50000 ? ?
C2143' -.383(5) .561(3) .067(3) .32(3) Uiso ? ? .50000 ? ?
C2144' -.244(2) .6225(13) .0323(13) .131(9) Uiso ? ? .50000 ? ?
C215 -.1103(7) .5482(3) .0996(3) .049(3) Uani ? ? 1.00000 ? ?
C216 -.0203(6) .5297(3) .1370(3) .040(3) Uani ? ? 1.00000 ? ?
S21 .07917(17) .48769(8) .09524(8) .0441(8) Uani ? ? 1.00000 ? ?
O221 .1464(5) .5711(2) .3781(2) .060(3) Uani ? ? 1.00000 ? ?
C221 .1165(6) .6331(3) .3984(3) .045(3) Uani ? ? 1.00000 ? ?
C222 .1954(6) .6873(3) .4476(3) .041(3) Uani ? ? 1.00000 ? ?
C223 .1651(6) .7500(3) .4676(3) .045(3) Uani ? ? 1.00000 ? ?
C224 .0578(6) .7621(4) .4399(3) .051(4) Uani ? ? 1.00000 ? ?
C2241 .0324(7) .8349(4) .4593(4) .063(4) Uani ? ? 1.00000 ? ?
C2242 .0451(13) .8603(8) .4068(8) .060(4) Uiso ? ? .50000 ? ?
C2243 .0562(16) .8631(9) .5313(9) .081(5) Uiso ? ? .50000 ? ?
C2244 -.088(2) .8329(12) .4216(13) .124(8) Uiso ? ? .50000 ? ?
C2242' .118(2) .8714(13) .4350(13) .128(9) Uiso ? ? .50000 ? ?
C2243' .1060(12) .8865(7) .5310(7) .045(4) Uiso ? ? .50000 ? ?
C2244' -.0952(15) .8408(9) .4695(9) .073(5) Uiso ? ? .50000 ? ?
C225 -.0187(6) .7086(4) .3931(3) .054(4) Uani ? ? 1.00000 ? ?
C226 .0081(6) .6444(4) .3727(3) .053(4) Uani ? ? 1.00000 ? ?
S22 -.1006(2) .57579(12) .31769(10) .0734(12) Uani ? ? 1.00000 ? ?
O231 .3839(4) .5939(2) .3497(2) .051(2) Uani ? ? 1.00000 ? ?
C231 .4190(6) .6589(3) .3682(3) .043(3) Uani ? ? 1.00000 ? ?
C232 .4713(6) .6849(4) .3298(3) .047(3) Uani ? ? 1.00000 ? ?
C233 .5059(6) .7523(4) .3502(3) .047(3) Uani ? ? 1.00000 ? ?
C234 .4924(6) .7978(3) .4106(3) .046(3) Uani ? ? 1.00000 ? ?
C2341 .5285(7) .8724(4) .4337(3) .064(4) Uani ? ? 1.00000 ? ?
C2342 .5813(18) .9095(11) .5033(11) .101(7) Uiso ? ? .50000 ? ?
C2343 .5233(16) .8997(9) .3791(9) .083(6) Uiso ? ? .50000 ? ?
C2344 .4162(10) .9055(5) .4452(5) .024(3) Uiso ? ? .50000 ? ?
C2342' .6228(11) .8919(6) .5002(6) .037(3) Uiso ? ? .50000 ? ?
C2343' .5839(13) .8874(8) .3858(8) .058(4) Uiso ? ? .50000 ? ?
C2344' .437(5) .907(3) .446(3) .34(3) Uiso ? ? .50000 ? ?
C235 .4436(6) .7717(4) .4504(3) .047(3) Uani ? ? 1.00000 ? ?
C236 .4070(6) .7045(4) .4302(3) .046(3) Uani ? ? 1.00000 ? ?
S23 .33597(18) .67624(9) .48187(8) .0494(9) Uani ? ? 1.00000 ? ?
O241 .2745(4) .5399(2) .2228(2) .048(2) Uani ? ? 1.00000 ? ?
C241 .2804(6) .5682(3) .1773(3) .040(3) Uani ? ? 1.00000 ? ?
C242 .1921(6) .5541(3) .1179(3) .041(3) Uani ? ? 1.00000 ? ?
C243 .1945(6) .5880(3) .0744(3) .040(3) Uani ? ? 1.00000 ? ?
C244 .2829(6) .6376(3) .0865(3) .037(3) Uani ? ? 1.00000 ? ?
C2441 .2828(6) .6747(3) .0374(3) .039(3) Uani ? ? 1.00000 ? ?
C2442 .3093(8) .6282(4) -.0271(4) .064(4) Uani ? ? 1.00000 ? ?
C2443 .3692(8) .7373(4) .0685(4) .067(4) Uani ? ? 1.00000 ? ?
C2444 .1658(7) .6930(5) .0169(4) .072(5) Uani ? ? 1.00000 ? ?
C245 .3741(6) .6498(3) .1438(3) .040(3) Uani ? ? 1.00000 ? ?
C246 .3740(6) .6165(3) .1880(3) .041(3) Uani ? ? 1.00000 ? ?
S24 .49997(17) .62898(10) .25405(8) .0525(9) Uani ? ? 1.00000 ? ?
O10 .2360(16) .8153(5) .1991(8) .318(14) Uani ? ? 1.00000 ? ?
C10 .2494(14) .7890(5) .2351(6) .149(9) Uani ? ? 1.00000 ? ?
N10 .1478(6) .7496(3) .2344(3) .061(3) Uani ? ? 1.00000 ? ?
C101 .1729(9) .7144(5) .2792(5) .085(5) Uani ? ? 1.00000 ? ?
C102 .0362(11) .7402(9) .1914(6) .176(10) Uani ? ? 1.00000 ? ?
O20 .7775(6) .3474(4) .3568(5) .179(6) Uani ? ? 1.00000 ? ?
C20 .8327(14) .2973(8) .3754(8) .061(4) Uiso ? ? .50000 ? ?
N20 .9140(11) .2767(7) .3449(7) .069(4) Uiso ? ? .50000 ? ?
C201 .9700(15) .2255(10) .3597(11) .092(12) Uani ? ? .50000 ? ?
C202 .916(3) .2959(15) .2803(11) .21(2) Uani ? ? .50000 ? ?
C20' .847(2) .3155(13) .3370(14) .139(9) Uiso ? ? .50000 ? ?
N20' .979(2) .3137(8) .3910(8) .154(13) Uani ? ? .50000 ? ?
C201' 1.020(2) .2581(12) .3540(12) .118(8) Uiso ? ? .50000 ? ?
C202' .9914(18) .3539(10) .4477(9) .090(11) Uani ? ? .50000 ? ?
O30 .5700(14) .4713(5) .3389(5) .104(8) Uani ? ? .50000 ? ?
C30 .538(2) .4725(8) .2807(8) .094(11) Uani ? ? .50000 ? ?
N30 .5679(13) .4402(5) .2265(5) .062(7) Uani ? ? .50000 ? ?
C301 .6855(19) .4093(10) .2366(9) .097(12) Uani ? ? .50000 ? ?
C302 .5244(17) .4451(10) .1614(10) .094(6) Uiso ? ? .50000 ? ?
O30' .4346(12) .4397(5) .3172(5) .081(6) Uani ? ? .50000 ? ?
C30' .3859(15) .4219(9) .2564(9) .075(5) Uiso ? ? .50000 ? ?
N30' .4525(17) .4265(10) .2093(10) .129(7) Uiso ? ? .50000 ? ?
C301' .365(3) .4040(16) .1398(16) .176(12) Uiso ? ? .50000 ? ?
C302' .609(3) .4472(17) .2277(17) .186(13) Uiso ? ? .50000 ? ?
O40 .3085(13) .4059(6) .3037(6) .108(8) Uani ? ? .50000 ? ?
C40 .1976(16) .3911(8) .2682(9) .077(9) Uani ? ? .50000 ? ?
N40 .1741(12) .3704(6) .2021(6) .066(7) Uani ? ? .50000 ? ?
C401 .2644(15) .3711(9) .1626(9) .078(5) Uiso ? ? .50000 ? ?
C402 .0599(17) .3543(8) .1658(9) .081(10) Uani ? ? .50000 ? ?
O40' .1290(17) .4033(10) .3254(10) .182(8) Uiso ? ? .50000 ? ?
C40' .030(2) .4099(15) .3013(14) .211(15) Uiso ? ? .50000 ? ?
N40' -.0350(14) .3691(11) .2338(9) .196(11) Uiso ? ? .50000 ? ?
C401' -.159(2) .3751(15) .2161(14) .192(14) Uiso ? ? .50000 ? ?
C402' .005(3) .322(2) .1927(18) .30(2) Uiso ? ? .50000 ? ?
O50 .5574(6) .5930(3) .5228(3) .087(4) Uani ? ? 1.00000 ? ?
C50 .6254(14) .6596(9) .5372(7) .067(9) Uani ? ? .50000 ? ?
N50 .6801(10) .6720(6) .4975(5) .045(5) Uani ? ? .50000 ? ?
C501 .728(2) .7449(12) .5135(12) .117(15) Uani ? ? .50000 ? ?
C502 .706(2) .6280(17) .4379(14) .17(2) Uani ? ? .50000 ? ?
C50' .5873(11) .5913(6) .4740(6) .034(6) Uani ? ? .50000 ? ?
N50' .6553(10) .6380(5) .4786(5) .042(5) Uani ? ? .50000 ? ?
C501' .6789(14) .7012(9) .5422(8) .075(9) Uani ? ? .50000 ? ?
C502' .7057(11) .6447(8) .4310(7) .055(7) Uani ? ? .50000 ? ?
O60 .2779(10) .5237(6) .5277(6) .083(4) Uiso ? ? .50000 ? ?
C60 .1987(14) .5099(8) .5421(8) .063(4) Uiso ? ? .50000 ? ?
N60 .1057(13) .4656(8) .4981(8) .090(5) Uiso ? ? .50000 ? ?
C601 .105(2) .4253(17) .4171(13) .19(2) Uani ? ? .50000 ? ?
C602 .0075(18) .4554(19) .5274(16) .19(2) Uani ? ? .50000 ? ?
O60' .2526(11) .5334(6) .5481(6) .091(4) Uiso ? ? .50000 ? ?
H113 .16677 .13417 .27150 .05100 Uiso ? ? 1.00000 ? ?
H1142a .03024 -.04013 .20510 .10600 Uiso ? ? 1.00000 ? ?
H1142b .14225 -.02894 .18576 .10600 Uiso ? ? 1.00000 ? ?
H1142c .06830 .02738 .20060 .10600 Uiso ? ? 1.00000 ? ?
H1143a .01841 .02311 .32840 .10300 Uiso ? ? 1.00000 ? ?
H1143b .05387 .08863 .31926 .10300 Uiso ? ? 1.00000 ? ?
H1143c .12230 .07337 .38050 .10300 Uiso ? ? 1.00000 ? ?
H1144a .13355 -.06939 .30532 .10000 Uiso ? ? 1.00000 ? ?
H1144b .23986 -.02208 .35827 .10000 Uiso ? ? 1.00000 ? ?
H1144c .24533 -.06198 .28450 .10000 Uiso ? ? 1.00000 ? ?
H115 .38938 .02063 .32910 .04700 Uiso ? ? 1.00000 ? ?
H123 .28409 .17813 .00653 .04500 Uiso ? ? 1.00000 ? ?
H1242a -.01789 .17874 -.05758 .09100 Uiso ? ? 1.00000 ? ?
H1242b .11167 .19892 -.04390 .09100 Uiso ? ? 1.00000 ? ?
H1242c .04724 .23938 .00679 .09100 Uiso ? ? 1.00000 ? ?
H1243a .01074 .06125 -.06520 .08800 Uiso ? ? 1.00000 ? ?
H1243b .09423 .05094 -.00531 .08800 Uiso ? ? 1.00000 ? ?
H1243c .14054 .07997 -.05207 .08800 Uiso ? ? 1.00000 ? ?
H1244a -.09497 .12899 .01274 .10000 Uiso ? ? 1.00000 ? ?
H1244b -.03261 .19027 .07721 .10000 Uiso ? ? 1.00000 ? ?
H1244c -.01510 .11911 .07415 .10000 Uiso ? ? 1.00000 ? ?
H125 .12552 .18863 .15593 .06100 Uiso ? ? 1.00000 ? ?
H133 .76719 .03521 .03826 .04600 Uiso ? ? 1.00000 ? ?
H1342a .64068 .03717 -.17521 .09700 Uiso ? ? 1.00000 ? ?
H1342b .72445 .09066 -.11151 .09700 Uiso ? ? 1.00000 ? ?
H1342c .59652 .09694 -.12896 .09700 Uiso ? ? 1.00000 ? ?
H1343a .70642 -.05227 -.13433 .10500 Uiso ? ? 1.00000 ? ?
H1343b .70761 -.04885 -.06150 .10500 Uiso ? ? 1.00000 ? ?
H1343c .79128 .00141 -.07129 .10500 Uiso ? ? 1.00000 ? ?
H1344a .49894 -.04406 -.15828 .09500 Uiso ? ? 1.00000 ? ?
H1344b .45427 .01522 -.11171 .09500 Uiso ? ? 1.00000 ? ?
H1344c .49778 -.03917 -.08535 .09500 Uiso ? ? 1.00000 ? ?
H135 .52652 .13063 -.03653 .04100 Uiso ? ? 1.00000 ? ?
H143 .64196 -.02977 .30741 .04200 Uiso ? ? 1.00000 ? ?
H1442a .81977 -.16893 .26580 .13200 Uiso ? ? 1.00000 ? ?
H1442b .78755 -.10643 .31581 .13200 Uiso ? ? 1.00000 ? ?
H1442c .88848 -.09935 .28531 .13200 Uiso ? ? 1.00000 ? ?
H1443a .76860 -.18943 .13749 .16800 Uiso ? ? 1.00000 ? ?
H1443b .83879 -.12149 .15226 .16800 Uiso ? ? 1.00000 ? ?
H1443c .71183 -.13755 .11196 .16800 Uiso ? ? 1.00000 ? ?
H1444a .62110 -.19690 .19346 .10800 Uiso ? ? 1.00000 ? ?
H1444b .56256 -.14450 .16974 .10800 Uiso ? ? 1.00000 ? ?
H1444c .59426 -.13443 .24640 .10800 Uiso ? ? 1.00000 ? ?
H145 .81006 -.02333 .16738 .03800 Uiso ? ? 1.00000 ? ?
H213 -.24853 .60399 .21492 .06500 Uiso ? ? 1.00000 ? ?
H2142a -.29580 .67937 .17574 .09600 Uiso ? ? .50000 ? ?
H2142b -.21610 .70001 .13762 .09600 Uiso ? ? .50000 ? ?
H2142c -.34769 .68857 .10715 .09600 Uiso ? ? .50000 ? ?
H2143a -.41329 .51111 .06612 .18000 Uiso ? ? .50000 ? ?
H2143b -.41742 .56779 .13270 .18000 Uiso ? ? .50000 ? ?
H2143c -.47370 .57136 .06223 .18000 Uiso ? ? .50000 ? ?
H2144a -.24167 .58695 .00360 .07500 Uiso ? ? .50000 ? ?
H2144b -.32256 .52606 -.00238 .07500 Uiso ? ? .50000 ? ?
H2144c -.37058 .58697 -.01199 .07500 Uiso ? ? .50000 ? ?
H2142'a -.34620 .66074 .15784 .10400 Uiso ? ? .50000 ? ?
H2142'b -.26204 .69518 .13172 .10400 Uiso ? ? .50000 ? ?
H2142'c -.38758 .67572 .09338 .10400 Uiso ? ? .50000 ? ?
H2143'a -.34771 .52642 .02244 .07300 Uiso ? ? .50000 ? ?
H2143'b -.39992 .54573 .08415 .07300 Uiso ? ? .50000 ? ?
H2143'c -.43269 .57556 .02945 .07300 Uiso ? ? .50000 ? ?
H2144'a -.18312 .65913 .05520 .11500 Uiso ? ? .50000 ? ?
H2144'b -.21860 .58704 .00181 .11500 Uiso ? ? .50000 ? ?
H2144'c -.30542 .63699 .00675 .11500 Uiso ? ? .50000 ? ?
H215 -.11799 .53972 .05185 .05900 Uiso ? ? 1.00000 ? ?
H223 .22187 .78705 .50338 .05700 Uiso ? ? 1.00000 ? ?
H2242a .11397 .86057 .40034 .12000 Uiso ? ? .50000 ? ?
H2242b -.01366 .83368 .36475 .12000 Uiso ? ? .50000 ? ?
H2242c .02324 .90550 .41816 .12000 Uiso ? ? .50000 ? ?
H2243a .02309 .84358 .55296 .10400 Uiso ? ? .50000 ? ?
H2243b .14379 .86782 .55122 .10400 Uiso ? ? .50000 ? ?
H2243c .04874 .91164 .54611 .10400 Uiso ? ? .50000 ? ?
H2244a -.11144 .81137 .37546 .16000 Uiso ? ? .50000 ? ?
H2244b -.14454 .80684 .43887 .16000 Uiso ? ? .50000 ? ?
H2244c -.11417 .87610 .43546 .16000 Uiso ? ? .50000 ? ?
H2242'a .18562 .86826 .44235 .16000 Uiso ? ? .50000 ? ?
H2242'b .08605 .84602 .37675 .16000 Uiso ? ? .50000 ? ?
H2242'c .09104 .91296 .43678 .16000 Uiso ? ? .50000 ? ?
H2243'a .09783 .87176 .56688 .09000 Uiso ? ? .50000 ? ?
H2243'b .18627 .88837 .53163 .09000 Uiso ? ? .50000 ? ?
H2243'c .09283 .93178 .54457 .09000 Uiso ? ? .50000 ? ?
H2244'a -.15150 .81228 .42940 .10500 Uiso ? ? .50000 ? ?
H2244'b -.10348 .82452 .50600 .10500 Uiso ? ? .50000 ? ?
H2244'c -.11399 .88412 .48253 .10500 Uiso ? ? .50000 ? ?
H225 -.09662 .71425 .37291 .06800 Uiso ? ? 1.00000 ? ?
H233 .54091 .76860 .32090 .06000 Uiso ? ? 1.00000 ? ?
H2342a .53686 .90275 .53136 .12300 Uiso ? ? .50000 ? ?
H2342b .65290 .88999 .51589 .12300 Uiso ? ? .50000 ? ?
H2342c .60962 .95574 .52007 .12300 Uiso ? ? .50000 ? ?
H2343a .57912 .87620 .35257 .10200 Uiso ? ? .50000 ? ?
H2343b .45413 .88756 .34824 .10200 Uiso ? ? .50000 ? ?
H2343c .55194 .94493 .39184 .10200 Uiso ? ? .50000 ? ?
H2344a .34692 .88829 .40354 .11900 Uiso ? ? .50000 ? ?
H2344b .37982 .89372 .47888 .11900 Uiso ? ? .50000 ? ?
H2344c .42816 .95108 .45956 .11900 Uiso ? ? .50000 ? ?
H2342'a .59850 .88119 .53486 .05700 Uiso ? ? .50000 ? ?
H2342'b .68764 .86797 .49295 .05700 Uiso ? ? .50000 ? ?
H2342'c .64903 .93793 .51589 .05700 Uiso ? ? .50000 ? ?
H2343'a .65296 .86468 .38332 .09300 Uiso ? ? .50000 ? ?
H2343'b .53731 .87073 .34003 .09300 Uiso ? ? .50000 ? ?
H2343'c .61114 .93325 .39881 .09300 Uiso ? ? .50000 ? ?
H2344'a .36867 .89302 .40466 .12500 Uiso ? ? .50000 ? ?
H2344'b .40134 .89848 .48001 .12500 Uiso ? ? .50000 ? ?
H2344'c .45065 .95454 .46031 .12500 Uiso ? ? .50000 ? ?
H235 .43116 .80101 .49382 .05600 Uiso ? ? 1.00000 ? ?
H243 .13350 .57531 .03379 .05200 Uiso ? ? 1.00000 ? ?
H2442a .30797 .64969 -.05964 .08900 Uiso ? ? 1.00000 ? ?
H2442b .25528 .58802 -.04979 .08900 Uiso ? ? 1.00000 ? ?
H2442c .38321 .61599 -.01686 .08900 Uiso ? ? 1.00000 ? ?
H2443a .36968 .76030 .03717 .10400 Uiso ? ? 1.00000 ? ?
H2443b .44696 .72693 .07943 .10400 Uiso ? ? 1.00000 ? ?
H2443c .35952 .76844 .10949 .10400 Uiso ? ? 1.00000 ? ?
H2444a .16201 .71515 -.01364 .10300 Uiso ? ? 1.00000 ? ?
H2444b .14470 .72103 .05677 .10300 Uiso ? ? 1.00000 ? ?
H2444c .10814 .65345 -.00434 .10300 Uiso ? ? 1.00000 ? ?
H245 .43947 .68341 .15397 .05000 Uiso ? ? 1.00000 ? ?
H10 .32159 .78852 .26753 .22500 Uiso ? ? 1.00000 ? ?
H101a .25365 .71670 .29167 .11900 Uiso ? ? 1.00000 ? ?
H101b .14169 .66732 .25286 .11900 Uiso ? ? 1.00000 ? ?
H101c .14718 .73136 .31948 .11900 Uiso ? ? 1.00000 ? ?
H102a -.00481 .76361 .22367 .24400 Uiso ? ? 1.00000 ? ?
H102b .01038 .69216 .18114 .24400 Uiso ? ? 1.00000 ? ?
H102c .03065 .75499 .15615 .24400 Uiso ? ? 1.00000 ? ?
H20 .80351 .28070 .40121 .42000 Uiso ? ? .50000 ? ?
H201a .94310 .18700 .31914 .15100 Uiso ? ? .50000 ? ?
H201b .95111 .22051 .39624 .15100 Uiso ? ? .50000 ? ?
H201c 1.05206 .23556 .36829 .15100 Uiso ? ? .50000 ? ?
H202a .97521 .26205 .26040 .18000 Uiso ? ? .50000 ? ?
H202b .95330 .33462 .29232 .18000 Uiso ? ? .50000 ? ?
H202c .85240 .27839 .25056 .18000 Uiso ? ? .50000 ? ?
H20' .83726 .28625 .28325 .42000 Uiso ? ? .50000 ? ?
H201'a 1.02548 .25518 .31447 .20100 Uiso ? ? .50000 ? ?
H201'b 1.08639 .24468 .38077 .20100 Uiso ? ? .50000 ? ?
H201'c .95912 .21588 .34616 .20100 Uiso ? ? .50000 ? ?
H202'a 1.00371 .34401 .49002 .12900 Uiso ? ? .50000 ? ?
H202'b .95699 .39394 .45774 .12900 Uiso ? ? .50000 ? ?
H202'c 1.06952 .36946 .44810 .12900 Uiso ? ? .50000 ? ?
H30 .48906 .50275 .27208 .11500 Uiso ? ? .50000 ? ?
H301a .73304 .43731 .28017 .13900 Uiso ? ? .50000 ? ?
H301b .66224 .36729 .23844 .13900 Uiso ? ? .50000 ? ?
H301c .73373 .40106 .20310 .13900 Uiso ? ? .50000 ? ?
H302a .46009 .46833 .15299 .18600 Uiso ? ? .50000 ? ?
H302b .58390 .47094 .15147 .18600 Uiso ? ? .50000 ? ?
H302c .50602 .40322 .12690 .18600 Uiso ? ? .50000 ? ?
H30' .30583 .40774 .23924 .11700 Uiso ? ? .50000 ? ?
H301'a .37257 .36834 .10330 .38900 Uiso ? ? .50000 ? ?
H301'b .29488 .39320 .14872 .38900 Uiso ? ? .50000 ? ?
H301'c .36181 .44144 .12689 .38900 Uiso ? ? .50000 ? ?
H302'a .63493 .48338 .24053 .40800 Uiso ? ? .50000 ? ?
H302'b .62159 .42170 .17443 .40800 Uiso ? ? .50000 ? ?
H302'c .65541 .41426 .24555 .40800 Uiso ? ? .50000 ? ?
H40 .13562 .39387 .29136 .11300 Uiso ? ? .50000 ? ?
H401a .29352 .33004 .16632 .11600 Uiso ? ? .50000 ? ?
H401b .31980 .40691 .20188 .11600 Uiso ? ? .50000 ? ?
H401c .25105 .37469 .12459 .11600 Uiso ? ? .50000 ? ?
H402a .05379 .33709 .11764 .10100 Uiso ? ? .50000 ? ?
H402b .02749 .39576 .17511 .10100 Uiso ? ? .50000 ? ?
H402c .01424 .32414 .17616 .10000 Uiso ? ? .50000 ? ?
H40' -.01906 .43854 .28235 .39200 Uiso ? ? .50000 ? ?
H401'a -.20271 .37036 .24335 .41300 Uiso ? ? .50000 ? ?
H401'b -.20790 .34062 .16636 .41300 Uiso ? ? .50000 ? ?
H401'c -.15805 .40810 .20376 .41300 Uiso ? ? .50000 ? ?
H402'a -.00696 .27264 .16039 .44400 Uiso ? ? .50000 ? ?
H402'b .06029 .33688 .18829 .44400 Uiso ? ? .50000 ? ?
H402'c .02643 .30067 .23311 .44400 Uiso ? ? .50000 ? ?
H50 .63975 .70172 .58124 .09800 Uiso ? ? .50000 ? ?
H501a .71615 .77363 .55942 .15000 Uiso ? ? .50000 ? ?
H501b .69033 .76435 .48277 .15000 Uiso ? ? .50000 ? ?
H501c .80843 .75479 .52001 .15000 Uiso ? ? .50000 ? ?
H502a .68320 .58059 .43159 .10800 Uiso ? ? .50000 ? ?
H502b .65300 .63020 .39559 .10800 Uiso ? ? .50000 ? ?
H502c .77789 .63256 .43356 .10800 Uiso ? ? .50000 ? ?
H50' .56277 .55335 .43108 .06900 Uiso ? ? .50000 ? ?
H501'a .65302 .70724 .58076 .10800 Uiso ? ? .50000 ? ?
H501'b .75906 .72212 .55872 .10800 Uiso ? ? .50000 ? ?
H501'c .64380 .73994 .52770 .10800 Uiso ? ? .50000 ? ?
H502'a .66620 .62540 .38632 .07200 Uiso ? ? .50000 ? ?
H502'b .72034 .69605 .43882 .07200 Uiso ? ? .50000 ? ?
H502'c .78444 .63594 .43703 .07200 Uiso ? ? .50000 ? ?
H60 .23105 .55081 .59414 .07100 Uiso ? ? .50000 ? ?
H601a .17258 .44583 .41494 .22500 Uiso ? ? .50000 ? ?
H601b .04122 .43902 .39378 .22500 Uiso ? ? .50000 ? ?
H601c .09326 .37929 .40754 .22500 Uiso ? ? .50000 ? ?
H602a .01739 .47868 .57423 .30300 Uiso ? ? .50000 ? ?
H602b -.02457 .40969 .51567 .30300 Uiso ? ? .50000 ? ?
H602c -.05888 .47448 .50795 .30300 Uiso ? ? .50000 ? ?

loop_
_atom_site_aniso_label
_atom_site_aniso_U_11
_atom_site_aniso_U_22
_atom_site_aniso_U_33
_atom_site_aniso_U_12
_atom_site_aniso_U_13
_atom_site_aniso_U_23
Rb1 .1262(8) .0520(5) .0421(4) .0443(5) .0438(5) .0235(4)
Rb2 .0981(13) .0464(9) .0296(7) .0287(9) .0221(8) .0202(6)
Rb3 .0310(7) .0347(7) .0345(7) -.0032(6) .0006(6) .0186(6)
O111 .062(3) .043(3) .037(3) .016(2) .012(2) .016(2)
C111 .061(5) .049(4) .022(3) .027(4) .017(3) .014(3)
C112 .061(5) .055(5) .023(3) .034(4) .023(3) .018(3)
C113 .054(5) .073(5) .022(3) .035(4) .019(3) .023(3)
C114 .051(5) .063(5) .019(3) .024(4) .015(3) .016(3)
C1141 .054(5) .072(5) .032(4) .030(4) .017(4) .023(4)
C1142 .049(5) .104(7) .043(5) .016(5) .013(4) .020(5)
C1143 .076(6) .094(7) .063(5) .032(5) .050(5) .031(5)
C1144 .067(6) .076(6) .072(6) .012(5) .013(5) .035(5)
C115 .055(5) .053(4) .024(3) .026(4) .021(3) .021(3)
C116 .055(5) .051(4) .019(3) .028(4) .021(3) .013(3)
S11 .0497(11) .0517(11) .0217(8) .0240(9) .0160(8) .0177(8)
O121 .063(3) .066(3) .029(2) .028(3) .018(2) .018(2)
C121 .057(5) .054(5) .036(4) .039(4) .024(3) .024(3)
C122 .060(5) .045(4) .031(3) .030(4) .025(3) .021(3)
C123 .058(5) .046(4) .026(3) .029(4) .019(3) .020(3)
C124 .055(5) .050(4) .032(3) .030(4) .022(3) .025(3)
C1241 .051(5) .064(5) .039(4) .025(4) .018(4) .027(4)
C1242 .063(6) .095(7) .054(5) .037(5) .025(4) .045(5)
C1243 .065(6) .069(6) .044(4) .024(5) .013(4) .018(4)
C1244 .063(6) .100(7) .048(5) .015(5) .023(4) .030(5)
C125 .057(5) .063(5) .036(4) .036(4) .020(3) .033(4)
C126 .067(5) .063(5) .031(3) .045(4) .028(4) .028(3)
S12 .0751(14) .0691(13) .0326(9) .0500(12) .0299(10) .0276(9)
O131 .051(3) .049(3) .029(2) .018(2) .017(2) .014(2)
C131 .047(4) .039(4) .034(4) .011(3) .017(3) .020(3)
C132 .035(4) .044(4) .037(4) .010(3) .017(3) .027(3)
C133 .047(4) .044(4) .033(3) .022(3) .024(3) .021(3)
C134 .039(4) .037(4) .029(3) .012(3) .013(3) .017(3)
C1341 .046(4) .045(4) .030(3) .019(3) .019(3) .018(3)
C1342 .093(7) .072(6) .041(4) .039(5) .037(4) .027(4)
C1343 .095(7) .072(6) .040(4) .048(5) .025(4) .021(4)
C1344 .071(6) .073(6) .044(5) .004(5) .016(4) .006(4)
C135 .037(4) .042(4) .034(3) .008(3) .012(3) .021(3)
C136 .042(4) .042(4) .040(4) .019(3) .022(3) .024(3)
S13 .0632(13) .0463(11) .0394(9) .0294(10) .0258(9) .0269(8)
O141 .051(3) .039(3) .030(2) .015(2) .014(2) .014(2)
C141 .035(4) .037(4) .019(3) .009(3) .004(3) .010(3)
C142 .038(4) .049(4) .020(3) .018(3) .011(3) .017(3)
C143 .040(4) .048(4) .025(3) .019(3) .011(3) .023(3)
C144 .040(4) .045(4) .027(3) .019(3) .012(3) .018(3)
C1441 .037(4) .041(4) .036(4) .016(3) .014(3) .018(3)
C1442 .114(8) .059(6) .100(8) .036(6) -.015(6) .029(6)
C1443 .270(15) .049(6) .109(8) .058(8) .140(10) .034(6)
C1444 .093(7) .044(5) .102(7) .020(5) .047(6) .016(5)
C145 .039(4) .046(4) .022(3) .019(3) .013(3) .016(3)
C146 .034(4) .059(5) .029(3) .020(3) .016(3) .023(3)
S14 .0414(11) .0559(12) .0385(9) .0200(9) .0180(8) .0299(9)
O211 .069(4) .050(3) .030(2) .001(3) .008(2) .017(2)
C211 .064(5) .034(4) .031(4) .001(4) .013(3) .013(3)
C212 .057(5) .056(5) .027(4) -.017(4) .012(3) .001(3)
C213 .055(5) .055(5) .035(4) .002(4) .012(4) .001(4)
C214 .061(5) .043(4) .043(4) .017(4) .016(4) .005(3)
C2141 .115(8) .075(6) .056(5) .061(6) .032(5) .018(5)
C215 .076(6) .037(4) .029(4) .019(4) .012(4) .008(3)
C216 .057(5) .031(4) .029(3) .008(3) .013(3) .008(3)
S21 .0713(14) .0300(9) .0252(8) .0159(9) .0074(9) .0054(7)
O221 .091(4) .044(3) .046(3) .010(3) .026(3) .014(2)
C221 .068(5) .046(4) .025(3) -.002(4) .017(3) .015(3)
C222 .060(5) .046(4) .023(3) .012(4) .013(3) .018(3)
C223 .056(5) .046(4) .036(4) .011(4) .012(3) .021(3)
C224 .063(5) .057(5) .040(4) .012(4) .014(4) .025(4)
C2241 .059(6) .069(6) .072(6) .022(4) .019(4) .037(5)
C225 .055(5) .082(6) .035(4) .018(4) .016(4) .030(4)
C226 .063(5) .071(5) .024(3) -.001(4) .013(3) .017(4)
S22 .0777(17) .0971(18) .0317(10) -.0264(14) .0163(10) .0128(11)
O231 .062(3) .045(3) .040(3) .020(3) .012(2) .008(2)
C231 .046(4) .061(5) .020(3) .029(4) .000(3) .014(3)
C232 .056(5) .061(5) .024(3) .034(4) .010(3) .010(3)
C233 .049(5) .062(5) .027(3) .021(4) .006(3) .014(3)
C234 .059(5) .048(4) .025(3) .018(4) .009(3) .005(3)
C2341 .095(7) .061(5) .031(4) .017(5) .018(4) .008(4)
C235 .060(5) .056(5) .024(3) .027(4) .011(3) .010(3)
C236 .058(5) .059(5) .024(3) .035(4) .011(3) .015(3)
S23 .0734(14) .0508(12) .0242(8) .0253(10) .0079(9) .0147(8)
O241 .082(4) .040(3) .023(2) .027(3) .008(2) .013(2)
C241 .062(5) .033(4) .022(3) .027(3) .010(3) .006(3)
C242 .065(5) .032(4) .026(3) .023(4) .014(3) .007(3)
C243 .061(5) .029(4) .024(3) .019(3) .006(3) .004(3)
C244 .054(5) .030(4) .025(3) .017(3) .009(3) .007(3)
C2441 .046(4) .037(4) .034(4) .010(3) .006(3) .016(3)
C2442 .104(7) .058(5) .047(4) .026(5) .040(5) .025(4)
C2443 .095(7) .052(5) .053(5) .004(5) .008(5) .025(4)
C2444 .069(6) .099(7) .085(6) .035(5) .028(5) .072(6)
C245 .045(4) .043(4) .029(3) .018(3) .013(3) .007(3)
C246 .054(5) .044(4) .019(3) .026(4) .008(3) .005(3)
S24 .0597(13) .0682(13) .0243(9) .0366(11) .0088(9) .0078(9)
O10 .59(3) .113(8) .335(18) .084(13) .34(2) .049(10)
C10 .34(2) .081(8) .105(8) .098(10) .143(11) .067(7)
N10 .084(5) .056(4) .041(4) .028(4) .009(3) .018(3)
C101 .120(9) .074(6) .084(7) .040(6) .052(6) .039(5)
C102 .113(11) .29(2) .094(9) .094(12) -.005(8) .042(11)
O20 .073(5) .120(7) .255(11) .033(5) .026(6) -.030(7)
C201 .053(12) .102(16) .142(19) .018(11) .024(12) .072(15)
C202 .29(4) .19(3) .062(15) -.17(3) .06(2) -.041(16)
N20' .30(3) .055(11) .057(10) .061(14) .007(14) -.019(8)
C202' .119(17) .107(16) .072(12) .063(14) .047(12) .046(12)
O30 .232(16) .056(8) .040(6) .054(9) .042(8) .030(6)
C30 .20(2) .055(11) .037(9) .056(13) .029(12) .021(8)
N30 .146(13) .031(7) .041(7) .032(8) .062(8) .025(6)
C301 .123(18) .089(15) .066(12) .031(13) .020(12) .013(11)
O30' .160(12) .049(7) .044(6) .043(7) .029(7) .023(5)
O40 .180(15) .051(8) .060(8) .018(8) .008(9) -.002(6)
C40 .107(15) .043(10) .069(12) -.009(10) .001(11) .027(9)
N40 .115(12) .031(7) .037(7) .001(7) -.008(7) .016(6)
C402 .126(17) .039(10) .062(11) -.010(10) -.002(11) .022(9)
O50 .146(6) .105(5) .058(3) .085(4) .061(4) .055(3)
C50 .065(12) .097(14) .030(8) .024(10) -.002(8) .019(8)
N50 .059(8) .057(8) .032(6) .029(6) .024(6) .024(6)
C501 .115(19) .15(2) .13(2) .030(16) .029(15) .108(18)
C502 .17(3) .28(4) .14(2) .17(3) .09(2) .11(3)
C50' .037(8) .049(8) .019(6) .025(7) .002(6) .016(6)
N50' .057(8) .032(6) .033(6) -.009(6) .015(6) .006(5)
C501' .050(11) .094(14) .051(10) -.017(10) .005(8) -.000(9)
C502' .016(8) .092(12) .041(8) .004(8) -.001(6) .013(8)
C601 .13(2) .29(4) .12(2) -.14(2) -.067(17) .13(2)
C602 .052(14) .37(5) .23(3) -.03(2) .013(17) .24(3)

loop_
_atom_type_symbol
_atom_type_description
_atom_type_oxidation_number
_atom_type_number_in_cell
_atom_type_scat_dispersion_real
_atom_type_scat_dispersion_imag
_atom_type_scat_source
C ? 0 193 .002 .002 'Int Tables Vol IV Tables 2.2B and 2.3.1'
H ? 0 267 0 0 'Int Tables Vol IV Tables 2.2B and 2.3.1'
N ? 0 11 .004 .003 'Int Tables Vol IV Tables 2.2B and 2.3.1'
O ? 0 28 .008 .006 'Int Tables Vol IV Tables 2.2B and 2.3.1'
Rb ? 0 4 -1.044 2.973 'Int Tables Vol IV Tables 2.2B and 2.3.1'
S ? 0 16 .11 .124 'Int Tables Vol IV Tables 2.2B and 2.3.1'

loop_
_diffrn_attenuator_code
_diffrn_attenuator_scale
? ?

loop_
_geom_angle_atom_site_label_1
_geom_angle_atom_site_label_2
_geom_angle_atom_site_label_3
_geom_angle_site_symmetry_1
_geom_angle_site_symmetry_2
_geom_angle_site_symmetry_3
_geom_angle
_geom_angle_publ_flag
Rb2 Rb1 O111 . . . 144.50(11) ?
Rb2 Rb1 O121 . . . 118.53(11) ?
Rb2 Rb1 O20 . . . 130.25(18) ?
Rb2 Rb1 O30 . . . 50.2(3) ?
Rb2 Rb1 O30' . . . 36.8(2) ?
Rb2 Rb1 Rb2 . . '2 666' 58.35(3) ?
Rb2 Rb1 O50 . . '2 666' 47.84(14) ?
Rb2 Rb1 O60 . . '2 666' 69.7(2) ?
Rb2 Rb1 O60' . . '2 666' 77.2(3) ?
O111 Rb1 O121 . . . 61.13(15) ?
O111 Rb1 O20 . . . 85.1(2) ?
O111 Rb1 O30 . . . 154.1(2) ?
O111 Rb1 O30' . . . 135.6(2) ?
O111 Rb1 Rb2 . . '2 666' 119.55(10) ?
O111 Rb1 O50 . . '2 666' 107.22(17) ?
O111 Rb1 O60 . . '2 666' 135.6(3) ?
O111 Rb1 O60' . . '2 666' 132.3(3) ?
O121 Rb1 O20 . . . 83.8(2) ?
O121 Rb1 O30 . . . 93.5(2) ?
O121 Rb1 O30' . . . 83.7(2) ?
O121 Rb1 Rb2 . . '2 666' 175.96(11) ?
O121 Rb1 O50 . . '2 666' 140.49(15) ?
O121 Rb1 O60 . . '2 666' 141.3(3) ?
O121 Rb1 O60' . . '2 666' 131.1(3) ?
O20 Rb1 O30 . . . 87.5(4) ?
O20 Rb1 O30' . . . 119.3(4) ?
O20 Rb1 Rb2 . . '2 666' 100.2(2) ?
O20 Rb1 O50 . . '2 666' 134.9(2) ?
O20 Rb1 O60 . . '2 666' 67.1(3) ?
O20 Rb1 O60' . . '2 666' 57.1(3) ?
O30 Rb1 O30' . . . 34.7(4) ?
O30 Rb1 Rb2 . . '2 666' 86.1(2) ?
O30 Rb1 O50 . . '2 666' 95.5(3) ?
O30 Rb1 O60 . . '2 666' 61.7(3) ?
O30 Rb1 O60' . . '2 666' 60.0(4) ?
O30' Rb1 Rb2 . . '2 666' 93.7(2) ?
O30' Rb1 O50 . . '2 666' 82.2(3) ?
O30' Rb1 O60 . . '2 666' 88.8(3) ?
O30' Rb1 O60' . . '2 666' 90.9(4) ?
Rb2 Rb1 O50 '2 666' . '2 666' 35.71(11) ?
Rb2 Rb1 O60 '2 666' . '2 666' 41.4(3) ?
Rb2 Rb1 O60' '2 666' . '2 666' 51.9(3) ?
O50 Rb1 O60 '2 666' . '2 666' 75.0(3) ?
O50 Rb1 O60' '2 666' . '2 666' 85.9(3) ?
O60 Rb1 O60' '2 666' . '2 666' 10.9(4) ?
Rb1 Rb2 Rb3 . . . 105.04(12) ?
Rb1 Rb2 O231 . . . 115.59(12) ?
Rb1 Rb2 S23 . . . 162.40(6) ?
Rb1 Rb2 O30 . . . 42.4(2) ?
Rb1 Rb2 O30' . . . 40.5(3) ?
Rb1 Rb2 O40 . . . 55.0(3) ?
Rb1 Rb2 O50 . . . 96.34(16) ?
Rb1 Rb2 C50' . . . 88.0(3) ?
Rb1 Rb2 O60 . . . 114.7(3) ?
Rb1 Rb2 H50' . . . 72.25(5) ?
Rb1 Rb2 Rb1 . . '2 666' 121.65(4) ?
Rb1 Rb2 Rb2 . . '2 666' 63.54(3) ?
Rb1 Rb2 O50 . . '2 666' 45.99(13) ?
Rb3 Rb2 O231 . . . 110.96(17) ?
Rb3 Rb2 S23 . . . 92.40(13) ?
Rb3 Rb2 O30 . . . 135.4(2) ?
Rb3 Rb2 O30' . . . 104.7(3) ?
Rb3 Rb2 O40 . . . 70.3(4) ?
Rb3 Rb2 O50 . . . 133.7(2) ?
Rb3 Rb2 C50' . . . 159.2(3) ?
Rb3 Rb2 O60 . . . 49.0(2) ?
Rb3 Rb2 H50' . . . 176.61(16) ?
Rb3 Rb2 Rb1 . . '2 666' 92.59(11) ?
Rb3 Rb2 Rb2 . . '2 666' 107.84(13) ?
Rb3 Rb2 O50 . . '2 666' 80.10(18) ?
O231 Rb2 S23 . . . 58.26(11) ?
O231 Rb2 O30 . . . 75.4(3) ?
O231 Rb2 O30' . . . 79.0(3) ?
O231 Rb2 O40 . . . 90.1(3) ?
O231 Rb2 O50 . . . 95.18(19) ?
O231 Rb2 C50' . . . 76.3(3) ?
O231 Rb2 O60 . . . 129.4(3) ?
O231 Rb2 H50' . . . 72.27(12) ?
O231 Rb2 Rb1 . . '2 666' 108.21(9) ?
O231 Rb2 Rb2 . . '2 666' 139.42(11) ?
O231 Rb2 O50 . . '2 666' 161.49(18) ?
S23 Rb2 O30 . . . 124.0(2) ?
S23 Rb2 O30' . . . 137.2(3) ?
S23 Rb2 O40 . . . 136.4(3) ?
S23 Rb2 O50 . . . 69.19(16) ?
S23 Rb2 C50' . . . 74.6(3) ?
S23 Rb2 O60 . . . 75.0(3) ?
S23 Rb2 H50' . . . 90.23(6) ?
S23 Rb2 Rb1 . . '2 666' 53.79(4) ?
S23 Rb2 Rb2 . . '2 666' 109.24(4) ?
S23 Rb2 O50 . . '2 666' 138.24(12) ?
O30 Rb2 O30' . . . 31.2(3) ?
O30 Rb2 O40 . . . 65.5(4) ?
O30 Rb2 O50 . . . 87.0(3) ?
O30 Rb2 C50' . . . 64.7(3) ?
O30 Rb2 O60 . . . 154.4(4) ?
O30 Rb2 H50' . . . 43.7(2) ?
O30 Rb2 Rb1 . . '2 666' 128.6(2) ?
O30 Rb2 Rb2 . . '2 666' 85.4(2) ?
O30 Rb2 O50 . . '2 666' 86.3(3) ?
O30' Rb2 O40 . . . 34.4(5) ?
O30' Rb2 O50 . . . 117.8(3) ?
O30' Rb2 C50' . . . 95.8(4) ?
O30' Rb2 O60 . . . 144.2(4) ?
O30' Rb2 H50' . . . 74.7(3) ?
O30' Rb2 Rb1 . . '2 666' 157.7(3) ?
O30' Rb2 Rb2 . . '2 666' 102.4(3) ?
O30' Rb2 O50 . . '2 666' 83.9(3) ?
O40 Rb2 O50 . . . 149.7(4) ?
O40 Rb2 C50' . . . 130.2(4) ?
O40 Rb2 O60 . . . 114.5(4) ?
O40 Rb2 H50' . . . 109.1(4) ?
O40 Rb2 Rb1 . . '2 666' 158.8(3) ?
O40 Rb2 Rb2 . . '2 666' 114.1(3) ?
O40 Rb2 O50 . . '2 666' 79.5(3) ?
O50 Rb2 C50' . . . 26.4(3) ?
O50 Rb2 O60 . . . 84.7(3) ?
O50 Rb2 H50' . . . 45.72(16) ?
O50 Rb2 Rb1 . . '2 666' 41.88(15) ?
O50 Rb2 Rb2 . . '2 666' 47.71(16) ?
O50 Rb2 O50 . . '2 666' 86.56(19) ?
C50' Rb2 O60 . . . 110.9(3) ?
C50' Rb2 H50' . . . 21.1(3) ?
C50' Rb2 Rb1 . . '2 666' 66.6(3) ?
C50' Rb2 Rb2 . . '2 666' 63.1(3) ?
C50' Rb2 O50 . . '2 666' 98.6(3) ?
O60 Rb2 H50' . . . 129.9(2) ?
O60 Rb2 Rb1 . . '2 666' 45.4(2) ?
O60 Rb2 Rb2 . . '2 666' 71.2(3) ?
O60 Rb2 O50 . . '2 666' 69.1(3) ?
H50' Rb2 Rb1 . . '2 666' 87.24(4) ?
H50' Rb2 Rb2 . . '2 666' 69.23(5) ?
H50' Rb2 O50 . . '2 666' 96.52(14) ?
Rb1 Rb2 Rb2 '2 666' . '2 666' 58.11(3) ?
Rb1 Rb2 O50 '2 666' . '2 666' 85.33(10) ?
Rb2 Rb2 O50 '2 666' . '2 666' 38.86(10) ?
Rb2 Rb3 O221 . . . 112.15(18) ?
Rb2 Rb3 O231 . . . 51.52(15) ?
Rb2 Rb3 O30' . . . 55.8(2) ?
Rb2 Rb3 O40 . . . 88.1(4) ?
Rb2 Rb3 O40' . . . 138.9(5) ?
Rb2 Rb3 O60 . . . 111.7(3) ?
Rb2 Rb3 C60 . . . 127.7(3) ?
Rb2 Rb3 C601 . . . 169.1(7) ?
Rb2 Rb3 O60' . . . 114.9(2) ?
Rb2 Rb3 H601a . . . 167.67(15) ?
Rb2 Rb3 O50 . . '2 666' 80.68(18) ?
O221 Rb3 O231 . . . 63.43(16) ?
O221 Rb3 O30' . . . 113.0(3) ?
O221 Rb3 O40 . . . 101.9(3) ?
O221 Rb3 O40' . . . 74.8(5) ?
O221 Rb3 O60 . . . 94.5(3) ?
O221 Rb3 C60 . . . 87.4(3) ?
O221 Rb3 C601 . . . 78.7(7) ?
O221 Rb3 O60' . . . 89.6(3) ?
O221 Rb3 H601a . . . 79.79(12) ?
O221 Rb3 O50 . . '2 666' 166.5(2) ?
O231 Rb3 O30' . . . 65.0(3) ?
O231 Rb3 O40 . . . 82.8(3) ?
O231 Rb3 O40' . . . 108.2(5) ?
O231 Rb3 O60 . . . 130.0(3) ?
O231 Rb3 C60 . . . 137.1(3) ?
O231 Rb3 C601 . . . 138.1(7) ?
O231 Rb3 O60' . . . 128.4(3) ?
O231 Rb3 H601a . . . 138.16(10) ?
O231 Rb3 O50 . . '2 666' 130.08(17) ?
O30' Rb3 O40 . . . 32.4(4) ?
O30' Rb3 O40' . . . 83.7(5) ?
O30' Rb3 O60 . . . 152.3(4) ?
O30' Rb3 C60 . . . 157.0(4) ?
O30' Rb3 C601 . . . 120.1(6) ?
O30' Rb3 O60' . . . 157.3(4) ?
O30' Rb3 H601a . . . 117.7(2) ?
O30' Rb3 O50 . . '2 666' 77.3(3) ?
O40 Rb3 O40' . . . 51.5(6) ?
O40 Rb3 O60 . . . 147.3(5) ?
O40 Rb3 C60 . . . 136.5(4) ?
O40 Rb3 C601 . . . 88.6(6) ?
O40 Rb3 O60' . . . 148.3(4) ?
O40 Rb3 H601a . . . 86.3(3) ?
O40 Rb3 O50 . . '2 666' 82.1(3) ?
O40' Rb3 O60 . . . 107.9(6) ?
O40' Rb3 C60 . . . 92.1(5) ?
O40' Rb3 C601 . . . 40.9(7) ?
O40' Rb3 O60' . . . 105.3(5) ?
O40' Rb3 H601a . . . 39.0(5) ?
O40' Rb3 O50 . . '2 666' 98.5(5) ?
O60 Rb3 C60 . . . 16.0(4) ?
O60 Rb3 C601 . . . 67.0(6) ?
O60 Rb3 O60' . . . 5.0(4) ?
O60 Rb3 H601a . . . 68.9(3) ?
O60 Rb3 O50 . . '2 666' 76.1(4) ?
C60 Rb3 C601 . . . 51.3(6) ?
C60 Rb3 O60' . . . 13.3(3) ?
C60 Rb3 H601a . . . 53.3(2) ?
C60 Rb3 O50 . . '2 666' 81.0(4) ?
C601 Rb3 O60' . . . 64.6(5) ?
C601 Rb3 H601a . . . 2.4(6) ?
C601 Rb3 O50 . . '2 666' 88.6(7) ?
O60' Rb3 H601a . . . 66.6(2) ?
O60' Rb3 O50 . . '2 666' 80.7(3) ?
H601a Rb3 O50 . . '2 666' 87.68(14) ?
Rb1 O111 C111 . . . 133.5(4) ?
O111 C111 C112 . . . 120.1(7) ?
O111 C111 C116 . . . 122.4(6) ?
C112 C111 C116 . . . 117.5(7) ?
C111 C112 C113 . . . 119.4(7) ?
C111 C112 S12 . . . 121.3(6) ?
C113 C112 S12 . . . 119.3(6) ?
C112 C113 C114 . . . 123.5(7) ?
C112 C113 H113 . . . 118.7(8) ?
C114 C113 H113 . . . 117.8(7) ?
C113 C114 C1141 . . . 120.4(6) ?
C113 C114 C115 . . . 116.8(7) ?
C1141 C114 C115 . . . 122.8(7) ?
C114 C1141 C1142 . . . 108.8(7) ?
C114 C1141 C1143 . . . 109.7(6) ?
C114 C1141 C1144 . . . 112.5(6) ?
C1142 C1141 C1143 . . . 108.8(6) ?
C1142 C1141 C1144 . . . 108.5(6) ?
C1143 C1141 C1144 . . . 108.6(8) ?
C1141 C1142 H1142a . . . 113.5(9) ?
C1141 C1142 H1142b . . . 110.7(7) ?
C1141 C1142 H1142c . . . 109.1(7) ?
H1142a C1142 H1142b . . . 109.9(8) ?
H1142a C1142 H1142c . . . 108.3(8) ?
H1142b C1142 H1142c . . . 105.0(9) ?
C1141 C1143 H1143a . . . 110.9(7) ?
C1141 C1143 H1143b . . . 111.1(9) ?
C1141 C1143 H1143c . . . 110.5(8) ?
H1143a C1143 H1143b . . . 108.6(9) ?
H1143a C1143 H1143c . . . 107.3(10) ?
H1143b C1143 H1143c . . . 108.4(8) ?
C1141 C1144 H1144a . . . 112.8(8) ?
C1141 C1144 H1144b . . . 111.2(7) ?
C1141 C1144 H1144c . . . 111.3(9) ?
H1144a C1144 H1144b . . . 107.7(10) ?
H1144a C1144 H1144c . . . 107.6(8) ?
H1144b C1144 H1144c . . . 106.0(8) ?
C114 C115 C116 . . . 121.7(7) ?
C114 C115 H115 . . . 119.4(7) ?
C116 C115 H115 . . . 118.9(7) ?
C111 C116 C115 . . . 121.1(6) ?
C111 C116 S11 . . . 118.8(5) ?
C115 C116 S11 . . . 119.7(6) ?
C116 S11 C142 . . . 105.3(3) ?
Rb1 O121 C121 . . . 133.6(4) ?
O121 C121 C122 . . . 120.9(7) ?
O121 C121 C126 . . . 121.8(6) ?
C122 C121 C126 . . . 117.3(6) ?
C121 C122 C123 . . . 120.1(7) ?
C121 C122 S13 . . . 120.0(5) ?
C123 C122 S13 . . . 119.5(5) ?
C122 C123 C124 . . . 123.1(6) ?
C122 C123 H123 . . . 118.2(7) ?
C124 C123 H123 . . . 118.7(6) ?
C123 C124 C1241 . . . 120.2(6) ?
C123 C124 C125 . . . 116.1(5) ?
C1241 C124 C125 . . . 123.8(7) ?
C124 C1241 C1242 . . . 110.2(6) ?
C124 C1241 C1243 . . . 110.9(6) ?
C124 C1241 C1244 . . . 111.9(6) ?
C1242 C1241 C1243 . . . 108.7(6) ?
C1242 C1241 C1244 . . . 106.8(7) ?
C1243 C1241 C1244 . . . 108.2(7) ?
C1241 C1242 H1242a . . . 111.9(8) ?
C1241 C1242 H1242b . . . 110.2(8) ?
C1241 C1242 H1242c . . . 107.8(7) ?
H1242a C1242 H1242b . . . 111.8(8) ?
H1242a C1242 H1242c . . . 108.7(9) ?
H1242b C1242 H1242c . . . 106.4(8) ?
C1241 C1243 H1243a . . . 112.2(8) ?
C1241 C1243 H1243b . . . 110.7(7) ?
C1241 C1243 H1243c . . . 111.3(7) ?
H1243a C1243 H1243b . . . 107.7(8) ?
H1243a C1243 H1243c . . . 108.2(7) ?
H1243b C1243 H1243c . . . 106.5(8) ?
C1241 C1244 H1244a . . . 110.6(7) ?
C1241 C1244 H1244b . . . 110.3(8) ?
C1241 C1244 H1244c . . . 109.5(8) ?
H1244a C1244 H1244b . . . 109.5(9) ?
H1244a C1244 H1244c . . . 108.5(9) ?
H1244b C1244 H1244c . . . 108.3(8) ?
C124 C125 C126 . . . 121.5(7) ?
C124 C125 H125 . . . 117.9(6) ?
C126 C125 H125 . . . 120.6(7) ?
C121 C126 C125 . . . 121.8(6) ?
C121 C126 S12 . . . 120.2(4) ?
C125 C126 S12 . . . 117.9(6) ?
C112 S12 C126 . . . 101.6(3) ?
O131 C131 C132 . . . 121.8(6) ?
O131 C131 C136 . . . 120.7(6) ?
C132 C131 C136 . . . 117.5(5) ?
C131 C132 C133 . . . 120.2(6) ?
C131 C132 S14 . . . 121.1(4) ?
C133 C132 S14 . . . 118.5(5) ?
C132 C133 C134 . . . 123.0(6) ?
C132 C133 H133 . . . 118.9(6) ?
C134 C133 H133 . . . 118.1(5) ?
C133 C134 C1341 . . . 124.4(6) ?
C133 C134 C135 . . . 116.3(5) ?
C1341 C134 C135 . . . 119.3(6) ?
C134 C1341 C1342 . . . 109.6(5) ?
C134 C1341 C1343 . . . 111.7(5) ?
C134 C1341 C1344 . . . 109.7(6) ?
C1342 C1341 C1343 . . . 107.2(7) ?
C1342 C1341 C1344 . . . 109.6(6) ?
C1343 C1341 C1344 . . . 109.0(6) ?
C1341 C1342 H1342a . . . 110.9(7) ?
C1341 C1342 H1342b . . . 110.0(7) ?
C1341 C1342 H1342c . . . 111.5(8) ?
H1342a C1342 H1342b . . . 107.8(9) ?
H1342a C1342 H1342c . . . 108.0(8) ?
H1342b C1342 H1342c . . . 108.6(8) ?
C1341 C1343 H1343a . . . 111.4(7) ?
C1341 C1343 H1343b . . . 110.4(8) ?
C1341 C1343 H1343c . . . 111.0(7) ?
H1343a C1343 H1343b . . . 106.7(8) ?
H1343a C1343 H1343c . . . 109.5(9) ?
H1343b C1343 H1343c . . . 107.8(8) ?
C1341 C1344 H1344a . . . 113.6(8) ?
C1341 C1344 H1344b . . . 111.8(7) ?
C1341 C1344 H1344c . . . 111.1(7) ?
H1344a C1344 H1344b . . . 108.1(8) ?
H1344a C1344 H1344c . . . 106.9(8) ?
H1344b C1344 H1344c . . . 104.8(9) ?
C134 C135 C136 . . . 122.4(6) ?
C134 C135 H135 . . . 119.1(5) ?
C136 C135 H135 . . . 118.5(7) ?
C131 C136 C135 . . . 120.5(6) ?
C131 C136 S13 . . . 121.1(4) ?
C135 C136 S13 . . . 118.0(5) ?
C122 S13 C136 . . . 104.9(4) ?
O141 C141 C142 . . . 121.4(6) ?
O141 C141 C146 . . . 122.6(7) ?
C142 C141 C146 . . . 116.0(6) ?
S11 C142 C141 . . . 121.1(5) ?
S11 C142 C143 . . . 117.4(6) ?
C141 C142 C143 . . . 121.3(6) ?
C142 C143 C144 . . . 122.5(7) ?
C142 C143 H143 . . . 119.0(6) ?
C144 C143 H143 . . . 118.5(6) ?
C143 C144 C1441 . . . 121.1(7) ?
C143 C144 C145 . . . 115.9(6) ?
C1441 C144 C145 . . . 123.0(6) ?
C144 C1441 C1442 . . . 108.7(5) ?
C144 C1441 C1443 . . . 112.6(7) ?
C144 C1441 C1444 . . . 110.5(6) ?
C1442 C1441 C1443 . . . 109.6(8) ?
C1442 C1441 C1444 . . . 107.5(8) ?
C1443 C1441 C1444 . . . 107.8(7) ?
C1441 C1442 H1442a . . . 112.0(7) ?
C1441 C1442 H1442b . . . 109.3(9) ?
C1441 C1442 H1442c . . . 114.3(11) ?
H1442a C1442 H1442b . . . 103.3(11) ?
H1442a C1442 H1442c . . . 110.1(11) ?
H1442b C1442 H1442c . . . 107.1(8) ?
C1441 C1443 H1443a . . . 113.5(12) ?
C1441 C1443 H1443b . . . 113.6(7) ?
C1441 C1443 H1443c . . . 109.3(11) ?
H1443a C1443 H1443b . . . 110.3(14) ?
H1443a C1443 H1443c . . . 104.1(8) ?
H1443b C1443 H1443c . . . 105.3(12) ?
C1441 C1444 H1444a . . . 111.1(9) ?
C1441 C1444 H1444b . . . 110.1(9) ?
C1441 C1444 H1444c . . . 110.5(6) ?
H1444a C1444 H1444b . . . 108.1(7) ?
H1444a C1444 H1444c . . . 109.0(11) ?
H1444b C1444 H1444c . . . 108.1(10) ?
C144 C145 C146 . . . 122.7(6) ?
C144 C145 H145 . . . 117.8(6) ?
C146 C145 H145 . . . 119.4(7) ?
C141 C146 C145 . . . 121.5(7) ?
C141 C146 S14 . . . 120.4(5) ?
C145 C146 S14 . . . 118.1(5) ?
C132 S14 C146 . . . 105.0(3) ?
O211 C211 C212 . . . 122.5(6) ?
O211 C211 C216 . . . 122.6(7) ?
C212 C211 C216 . . . 114.8(6) ?
C211 C212 C213 . . . 122.1(7) ?
C211 C212 S22 . . . 120.0(6) ?
C213 C212 S22 . . . 117.6(6) ?
C212 C213 C214 . . . 122.3(7) ?
C212 C213 H213 . . . 120.2(7) ?
C214 C213 H213 . . . 117.5(7) ?
C213 C214 C2141 . . . 120.8(7) ?
C213 C214 C215 . . . 115.7(7) ?
C2141 C214 C215 . . . 123.4(7) ?
C214 C2141 C2142 . . . 103.3(8) ?
C214 C2141 C2143 . . . 107.4(8) ?
C214 C2141 C2144 . . . 115.5(9) ?
C214 C2141 C2142' . . . 118.9(9) ?
C214 C2141 C2143' . . . 114(3) ?
C214 C2141 C2144' . . . 106.8(12) ?
C2142 C2141 C2143 . . . 106.8(10) ?
C2142 C2141 C2144 . . . 125.0(12) ?
C2142 C2141 C2142' . . . 18.8(9) ?
C2142 C2141 C2143' . . . 120(3) ?
C2142 C2141 C2144' . . . 89.4(13) ?
C2143 C2141 C2144 . . . 97.3(8) ?
C2143 C2141 C2142' . . . 91.2(10) ?
C2143 C2141 C2143' . . . 19(3) ?
C2143 C2141 C2144' . . . 137.2(10) ?
C2144 C2141 C2142' . . . 119.0(12) ?
C2144 C2141 C2143' . . . 78(3) ?
C2144 C2141 C2144' . . . 44.1(10) ?
C2142' C2141 C2143' . . . 102(3) ?
C2142' C2141 C2144' . . . 94.3(14) ?
C2143' C2141 C2144' . . . 119(3) ?
C2141 C2142 C2142' . . . 64(3) ?
C2141 C2142 H2142a . . . 110.5(17) ?
C2141 C2142 H2142b . . . 110.7(15) ?
C2141 C2142 H2142c . . . 103.6(11) ?
C2141 C2142 H2142'a . . . 90.2(12) ?
C2141 C2142 H2142'b . . . 127(3) ?
C2141 C2142 H2142'c . . . 89.8(8) ?
C2142' C2142 H2142a . . . 96(4) ?
C2142' C2142 H2142b . . . 154(4) ?
C2142' C2142 H2142c . . . 50(3) ?
C2142' C2142 H2142'a . . . 59(3) ?
C2142' C2142 H2142'b . . . 133(5) ?
C2142' C2142 H2142'c . . . 33(3) ?
H2142a C2142 H2142b . . . 109.5(14) ?
H2142a C2142 H2142c . . . 111.0(19) ?
H2142a C2142 H2142'a . . . 36.9(8) ?
H2142a C2142 H2142'b . . . 115(2) ?
H2142a C2142 H2142'c . . . 107.2(16) ?
H2142b C2142 H2142c . . . 111(2) ?
H2142b C2142 H2142'a . . . 146.4(17) ?
H2142b C2142 H2142'b . . . 27.3(11) ?
H2142b C2142 H2142'c . . . 127(2) ?
H2142c C2142 H2142'a . . . 87.4(14) ?
H2142c C2142 H2142'b . . . 85(2) ?
H2142c C2142 H2142'c . . . 17.3(4) ?
H2142'a C2142 H2142'b . . . 143(3) ?
H2142'a C2142 H2142'c . . . 76.8(10) ?
H2142'b C2142 H2142'c . . . 102(2) ?
C2141 C2143 C2143' . . . 38(4) ?
C2141 C2143 H2143a . . . 108.1(11) ?
C2141 C2143 H2143b . . . 110.1(9) ?
C2141 C2143 H2143c . . . 106.5(12) ?
C2141 C2143 H2143'b . . . 82(2) ?
C2141 C2143 H2143'c . . . 70.0(7) ?
C2143' C2143 H2143a . . . 84(5) ?
C2143' C2143 H2143b . . . 147(4) ?
C2143' C2143 H2143c . . . 89(5) ?
C2143' C2143 H2143'b . . . 71(6) ?
C2143' C2143 H2143'c . . . 45(5) ?
H2143a C2143 H2143b . . . 109.4(15) ?
H2143a C2143 H2143c . . . 110.2(10) ?
H2143a C2143 H2143'b . . . 30.3(14) ?
H2143a C2143 H2143'c . . . 99.3(9) ?
H2143b C2143 H2143c . . . 112.4(14) ?
H2143b C2143 H2143'b . . . 106(3) ?
H2143b C2143 H2143'c . . . 149.0(13) ?
H2143c C2143 H2143'b . . . 134(2) ?
H2143c C2143 H2143'c . . . 43.9(6) ?
H2143'b C2143 H2143'c . . . 105(3) ?
C2141 C2144 C2143' . . . 45.2(16) ?
C2141 C2144 C2144' . . . 75.8(16) ?
C2141 C2144 H2144a . . . 108.3(10) ?
C2141 C2144 H2144b . . . 107.5(14) ?
C2141 C2144 H2144c . . . 114.9(13) ?
C2141 C2144 H2143'a . . . 77.7(10) ?
C2141 C2144 H2144'b . . . 107.6(9) ?
C2141 C2144 H2144'c . . . 95.2(8) ?
C2143' C2144 C2144' . . . 118(2) ?
C2143' C2144 H2144a . . . 152(2) ?
C2143' C2144 H2144b . . . 78(2) ?
C2143' C2144 H2144c . . . 94(2) ?
C2143' C2144 H2143'a . . . 43.6(19) ?
C2143' C2144 H2144'b . . . 150(2) ?
C2143' C2144 H2144'c . . . 117(2) ?
C2144' C2144 H2144a . . . 43.6(15) ?
C2144' C2144 H2144b . . . 149(2) ?
C2144' C2144 H2144c . . . 98(2) ?
C2144' C2144 H2143'a . . . 150(2) ?
C2144' C2144 H2144'b . . . 46.6(15) ?
C2144' C2144 H2144'c . . . 41.9(15) ?
H2144a C2144 H2144b . . . 109.9(14) ?
H2144a C2144 H2144c . . . 108.4(17) ?
H2144a C2144 H2143'a . . . 137.1(15) ?
H2144a C2144 H2144'b . . . 4.8(2) ?
H2144a C2144 H2144'c . . . 66.6(9) ?
H2144b C2144 H2144c . . . 107.7(11) ?
H2144b C2144 H2143'a . . . 34.3(6) ?
H2144b C2144 H2144'b . . . 105.9(12) ?
H2144b C2144 H2144'c . . . 156.7(13) ?
H2144c C2144 H2143'a . . . 106.5(12) ?
H2144c C2144 H2144'b . . . 112.7(15) ?
H2144c C2144 H2144'c . . . 55.7(8) ?
H2143'a C2144 H2144'b . . . 132.4(13) ?
H2143'a C2144 H2144'c . . . 156.3(13) ?
H2144'b C2144 H2144'c . . . 71.3(8) ?
C2141 C2142' C2142 . . . 97(3) ?
C2141 C2142' H2142a . . . 110.5(16) ?
C2141 C2142' H2142b . . . 95.2(12) ?
C2141 C2142' H2142c . . . 136(2) ?
C2141 C2142' H2142'a . . . 106.4(18) ?
C2141 C2142' H2142'b . . . 106.9(16) ?
C2141 C2142' H2142'c . . . 119.0(13) ?
C2142 C2142' H2142a . . . 57(3) ?
C2142 C2142' H2142b . . . 17(3) ?
C2142 C2142' H2142c . . . 97(4) ?
C2142 C2142' H2142'a . . . 93(3) ?
C2142 C2142' H2142'b . . . 23(3) ?
C2142 C2142' H2142'c . . . 130(4) ?
H2142a C2142' H2142b . . . 73.8(8) ?
H2142a C2142' H2142c . . . 112.6(17) ?
H2142a C2142' H2142'a . . . 36.2(6) ?
H2142a C2142' H2142'b . . . 74.3(10) ?
H2142a C2142' H2142'c . . . 126.4(18) ?
H2142b C2142' H2142c . . . 86.6(16) ?
H2142b C2142' H2142'a . . . 110.0(12) ?
H2142b C2142' H2142'b . . . 12.5(4) ?
H2142b C2142' H2142'c . . . 118.3(19) ?
H2142c C2142' H2142'a . . . 115(2) ?
H2142c C2142' H2142'b . . . 75.3(17) ?
H2142c C2142' H2142'c . . . 32.7(8) ?
H2142'a C2142' H2142'b . . . 109.7(15) ?
H2142'a C2142' H2142'c . . . 107.0(19) ?
H2142'b C2142' H2142'c . . . 108(2) ?
C2141 C2143' C2143 . . . 123(5) ?
C2141 C2143' C2144 . . . 57(3) ?
C2141 C2143' H2143a . . . 138(5) ?
C2141 C2143' H2143c . . . 131(5) ?
C2141 C2143' H2143'a . . . 88(4) ?
C2141 C2143' H2143'b . . . 124(6) ?
C2141 C2143' H2143'c . . . 104(5) ?
C2143 C2143' C2144 . . . 176(7) ?
C2143 C2143' H2143a . . . 59(5) ?
C2143 C2143' H2143c . . . 55(4) ?
C2143 C2143' H2143'a . . . 139(7) ?
C2143 C2143' H2143'b . . . 28(3) ?
C2143 C2143' H2143'c . . . 108(6) ?
C2144 C2143' H2143a . . . 125(4) ?
C2144 C2143' H2143c . . . 121(5) ?
C2144 C2143' H2143'a . . . 45(2) ?
C2144 C2143' H2143'b . . . 156(7) ?
C2144 C2143' H2143'c . . . 68(4) ?
H2143a C2143' H2143c . . . 87(4) ?
H2143a C2143' H2143'a . . . 80(3) ?
H2143a C2143' H2143'b . . . 36(3) ?
H2143a C2143' H2143'c . . . 116(4) ?
H2143c C2143' H2143'a . . . 126(4) ?
H2143c C2143' H2143'b . . . 78(5) ?
H2143c C2143' H2143'c . . . 53(3) ?
H2143'a C2143' H2143'b . . . 114(7) ?
H2143'a C2143' H2143'c . . . 86(4) ?
H2143'b C2143' H2143'c . . . 127(7) ?
C2141 C2144' C2144 . . . 60.1(16) ?
C2141 C2144' H2144a . . . 102(3) ?
C2141 C2144' H2144'a . . . 111(2) ?
C2141 C2144' H2144'b . . . 112(3) ?
C2141 C2144' H2144'c . . . 108(2) ?
C2144 C2144' H2144a . . . 53.1(16) ?
C2144 C2144' H2144'a . . . 168(3) ?
C2144 C2144' H2144'b . . . 69.5(17) ?
C2144 C2144' H2144'c . . . 83.7(18) ?
H2144a C2144' H2144'a . . . 126(3) ?
H2144a C2144' H2144'b . . . 17.1(6) ?
H2144a C2144' H2144'c . . . 100(2) ?
H2144'a C2144' H2144'b . . . 109(3) ?
H2144'a C2144' H2144'c . . . 108(3) ?
H2144'b C2144' H2144'c . . . 109(2) ?
C214 C215 C216 . . . 123.0(7) ?
C214 C215 H215 . . . 116.7(7) ?
C216 C215 H215 . . . 120.4(8) ?
C211 C216 C215 . . . 121.9(7) ?
C211 C216 S21 . . . 119.1(5) ?
C215 C216 S21 . . . 119.0(5) ?
C216 S21 C242 . . . 101.8(3) ?
Rb3 O221 C221 . . . 140.8(4) ?
O221 C221 C222 . . . 120.0(6) ?
O221 C221 C226 . . . 121.6(5) ?
C222 C221 C226 . . . 118.4(7) ?
C221 C222 C223 . . . 119.8(6) ?
C221 C222 S23 . . . 120.5(6) ?
C223 C222 S23 . . . 119.6(4) ?
C222 C223 C224 . . . 122.0(6) ?
C222 C223 H223 . . . 118.0(7) ?
C224 C223 H223 . . . 120.0(7) ?
C223 C224 C2241 . . . 119.6(6) ?
C223 C224 C225 . . . 117.3(7) ?
C2241 C224 C225 . . . 122.9(7) ?
C224 C2241 C2242 . . . 110.2(9) ?
C224 C2241 C2243 . . . 107.2(11) ?
C224 C2241 C2244 . . . 107.9(10) ?
C224 C2241 C2242' . . . 105.4(11) ?
C224 C2241 C2243' . . . 116.0(8) ?
C224 C2241 C2244' . . . 112.1(9) ?
C2242 C2241 C2243 . . . 134.5(12) ?
C2242 C2241 C2244 . . . 76.6(14) ?
C2242 C2241 C2242' . . . 35.5(11) ?
C2242 C2241 C2243' . . . 108.4(10) ?
C2242 C2241 C2244' . . . 109.1(11) ?
C2243 C2241 C2244 . . . 115.1(14) ?
C2243 C2241 C2242' . . . 109.5(12) ?
C2243 C2241 C2243' . . . 29.1(10) ?
C2243 C2241 C2244' . . . 78.8(11) ?
C2244 C2241 C2242' . . . 111.2(17) ?
C2244 C2241 C2243' . . . 129.5(12) ?
C2244 C2241 C2244' . . . 37.5(13) ?
C2242' C2241 C2243' . . . 80.4(11) ?
C2242' C2241 C2244' . . . 137.1(14) ?
C2243' C2241 C2244' . . . 100.5(9) ?
C2241 C2242 C2244 . . . 52.8(11) ?
C2241 C2242 C2242' . . . 78(2) ?
C2241 C2242 H2242a . . . 113.6(16) ?
C2241 C2242 H2242b . . . 107.3(14) ?
C2241 C2242 H2242c . . . 109.3(14) ?
C2241 C2242 H2242'b . . . 127.3(17) ?
C2241 C2242 H2242'c . . . 103.9(11) ?
C2244 C2242 C2242' . . . 130(3) ?
C2244 C2242 H2242a . . . 161(2) ?
C2244 C2242 H2242b . . . 66.1(12) ?
C2244 C2242 H2242c . . . 87.7(14) ?
C2244 C2242 H2242'b . . . 138.6(14) ?
C2244 C2242 H2242'c . . . 120.3(14) ?
C2242' C2242 H2242a . . . 45(2) ?
C2242' C2242 H2242b . . . 153(2) ?
C2242' C2242 H2242c . . . 99(2) ?
C2242' C2242 H2242'b . . . 78(2) ?
C2242' C2242 H2242'c . . . 55.3(18) ?
H2242a C2242 H2242b . . . 112.0(16) ?
H2242a C2242 H2242c . . . 110.9(17) ?
H2242a C2242 H2242'b . . . 34.2(7) ?
H2242a C2242 H2242'c . . . 73.9(11) ?
H2242b C2242 H2242c . . . 103.1(15) ?
H2242b C2242 H2242'b . . . 77.8(11) ?
H2242b C2242 H2242'c . . . 142(2) ?
H2242c C2242 H2242'b . . . 121(2) ?
H2242c C2242 H2242'c . . . 44.5(6) ?
H2242'b C2242 H2242'c . . . 100.4(16) ?
C2241 C2243 C2243' . . . 88(2) ?
C2241 C2243 C2244' . . . 55.5(9) ?
C2241 C2243 H2243a . . . 120.0(15) ?
C2241 C2243 H2243b . . . 107.7(17) ?
C2241 C2243 H2243c . . . 109.5(19) ?
C2241 C2243 H2243'a . . . 150(2) ?
C2241 C2243 H2243'c . . . 101.3(15) ?
C2243' C2243 C2244' . . . 126(2) ?
C2243' C2243 H2243a . . . 150(3) ?
C2243' C2243 H2243b . . . 48.6(15) ?
C2243' C2243 H2243c . . . 63.9(18) ?
C2243' C2243 H2243'a . . . 76.7(18) ?
C2243' C2243 H2243'c . . . 38.2(14) ?
C2244' C2243 H2243a . . . 82.5(14) ?
C2244' C2243 H2243b . . . 163.1(17) ?
C2244' C2243 H2243c . . . 90.1(14) ?
C2244' C2243 H2243'a . . . 153(2) ?
C2244' C2243 H2243'c . . . 105.8(13) ?
H2243a C2243 H2243b . . . 107(2) ?
H2243a C2243 H2243c . . . 111(2) ?
H2243a C2243 H2243'a . . . 73.5(19) ?
H2243a C2243 H2243'c . . . 132.6(17) ?
H2243b C2243 H2243c . . . 98.6(14) ?
H2243b C2243 H2243'a . . . 43.2(9) ?
H2243b C2243 H2243'c . . . 78.0(11) ?
H2243c C2243 H2243'a . . . 86.8(14) ?
H2243c C2243 H2243'c . . . 25.7(6) ?
H2243'a C2243 H2243'c . . . 82.3(13) ?
C2241 C2244 C2242 . . . 50.6(10) ?
C2241 C2244 C2244' . . . 78.1(18) ?
C2241 C2244 H2244a . . . 120(2) ?
C2241 C2244 H2244b . . . 109(2) ?
C2241 C2244 H2244c . . . 113.1(17) ?
C2241 C2244 H2244'a . . . 123(3) ?
C2242 C2244 C2244' . . . 121(2) ?
C2242 C2244 H2244a . . . 85(2) ?
C2242 C2244 H2244b . . . 158(2) ?
C2242 C2244 H2244c . . . 97(2) ?
C2242 C2244 H2244'a . . . 170(3) ?
C2244' C2244 H2244a . . . 152(3) ?
C2244' C2244 H2244b . . . 49.6(17) ?
C2244' C2244 H2244c . . . 76(2) ?
C2244' C2244 H2244'a . . . 58(2) ?
H2244a C2244 H2244b . . . 102(2) ?
H2244a C2244 H2244c . . . 111(3) ?
H2244a C2244 H2244'a . . . 94(2) ?
H2244b C2244 H2244c . . . 99(2) ?
H2244b C2244 H2244'a . . . 13.7(5) ?
H2244c C2244 H2244'a . . . 92(2) ?
C2241 C2242' C2242 . . . 66(2) ?
C2241 C2242' H2242a . . . 118(2) ?
C2241 C2242' H2242c . . . 83.6(14) ?
C2241 C2242' H2242'a . . . 123(3) ?
C2241 C2242' H2242'b . . . 101.8(16) ?
C2241 C2242' H2242'c . . . 105(2) ?
C2242 C2242' H2242a . . . 64(2) ?
C2242 C2242' H2242c . . . 42.1(15) ?
C2242 C2242' H2242'a . . . 152(3) ?
C2242 C2242' H2242'b . . . 49.6(15) ?
C2242 C2242' H2242'c . . . 73(2) ?
H2242a C2242' H2242c . . . 84(2) ?
H2242a C2242' H2242'a . . . 90(3) ?
H2242a C2242' H2242'b . . . 16.6(8) ?
H2242a C2242' H2242'c . . . 94(3) ?
H2242c C2242' H2242'a . . . 152(3) ?
H2242c C2242' H2242'b . . . 76.8(15) ?
H2242c C2242' H2242'c . . . 31.7(9) ?
H2242'a C2242' H2242'b . . . 103(3) ?
H2242'a C2242' H2242'c . . . 122(3) ?
H2242'b C2242' H2242'c . . . 95(2) ?
C2241 C2243' C2243 . . . 63.2(16) ?
C2241 C2243' H2243b . . . 110.2(12) ?
C2241 C2243' H2243c . . . 100.0(10) ?
C2241 C2243' H2243'a . . . 110.5(12) ?
C2241 C2243' H2243'b . . . 109.0(11) ?
C2241 C2243' H2243'c . . . 118.2(12) ?
C2243 C2243' H2243b . . . 84(2) ?
C2243 C2243' H2243c . . . 69.9(19) ?
C2243 C2243' H2243'a . . . 51.8(18) ?
C2243 C2243' H2243'b . . . 141(2) ?
C2243 C2243' H2243'c . . . 112(2) ?
H2243b C2243' H2243c . . . 125.1(19) ?
H2243b C2243' H2243'a . . . 47.1(9) ?
H2243b C2243' H2243'b . . . 62.0(10) ?
H2243b C2243' H2243'c . . . 131.2(14) ?
H2243c C2243' H2243'a . . . 80.0(12) ?
H2243c C2243' H2243'b . . . 145.1(14) ?
H2243c C2243' H2243'c . . . 42.0(6) ?
H2243'a C2243' H2243'b . . . 106.5(14) ?
H2243'a C2243' H2243'c . . . 106.7(13) ?
H2243'b C2243' H2243'c . . . 105.2(13) ?
C2241 C2244' C2243 . . . 45.7(8) ?
C2241 C2244' C2244 . . . 64.4(18) ?
C2241 C2244' H2244b . . . 111.1(16) ?
C2241 C2244' H2244c . . . 92.7(13) ?
C2241 C2244' H2244'a . . . 111.1(15) ?
C2241 C2244' H2244'b . . . 109.2(15) ?
C2241 C2244' H2244'c . . . 115.4(16) ?
C2243 C2244' C2244 . . . 109(2) ?
C2243 C2244' H2244b . . . 142.0(18) ?
C2243 C2244' H2244c . . . 114.1(14) ?
C2243 C2244' H2244'a . . . 152.0(17) ?
C2243 C2244' H2244'b . . . 75.8(12) ?
C2243 C2244' H2244'c . . . 97.0(12) ?
C2244 C2244' H2244b . . . 68.6(17) ?
C2244 C2244' H2244c . . . 50.4(18) ?
C2244 C2244' H2244'a . . . 57.4(16) ?
C2244 C2244' H2244'b . . . 152(2) ?
C2244 C2244' H2244'c . . . 101(3) ?
H2244b C2244' H2244c . . . 93.4(15) ?
H2244b C2244' H2244'a . . . 16.3(3) ?
H2244b C2244' H2244'b . . . 90.5(18) ?
H2244b C2244' H2244'c . . . 121(2) ?
H2244c C2244' H2244'a . . . 77.2(13) ?
H2244c C2244' H2244'b . . . 155(2) ?
H2244c C2244' H2244'c . . . 51.1(10) ?
H2244'a C2244' H2244'b . . . 105.3(18) ?
H2244'a C2244' H2244'c . . . 109.2(18) ?
H2244'b C2244' H2244'c . . . 106.1(18) ?
C224 C225 C226 . . . 122.2(7) ?
C224 C225 H225 . . . 120.5(8) ?
C226 C225 H225 . . . 117.2(6) ?
C221 C226 C225 . . . 120.1(6) ?
C221 C226 S22 . . . 120.2(6) ?
C225 C226 S22 . . . 119.6(6) ?
C212 S22 C226 . . . 104.1(4) ?
Rb2 O231 Rb3 . . . 17.52(6) ?
Rb2 O231 C231 . . . 131.3(4) ?
Rb3 O231 C231 . . . 137.0(4) ?
O231 C231 C232 . . . 123.1(6) ?
O231 C231 C236 . . . 120.0(7) ?
C232 C231 C236 . . . 116.9(6) ?
C231 C232 C233 . . . 121.6(6) ?
C231 C232 S24 . . . 119.2(5) ?
C233 C232 S24 . . . 119.2(6) ?
C232 C233 C234 . . . 121.8(8) ?
C232 C233 H233 . . . 118.8(6) ?
C234 C233 H233 . . . 119.3(7) ?
C233 C234 C2341 . . . 122.8(7) ?
C233 C234 C235 . . . 116.7(7) ?
C2341 C234 C235 . . . 120.5(6) ?
C234 C2341 C2342 . . . 119.2(12) ?
C234 C2341 C2343 . . . 116.6(8) ?
C234 C2341 C2344 . . . 105.5(7) ?
C234 C2341 C2342' . . . 105.8(8) ?
C234 C2341 C2343' . . . 110.5(8) ?
C234 C2341 C2344' . . . 110(2) ?
C2342 C2341 C2343 . . . 123.3(14) ?
C2342 C2341 C2344 . . . 87.7(11) ?
C2342 C2341 C2342' . . . 25.3(11) ?
C2342 C2341 C2343' . . . 114.8(13) ?
C2342 C2341 C2344' . . . 85(2) ?
C2343 C2341 C2344 . . . 86.5(10) ?
C2343 C2341 C2342' . . . 126.6(10) ?
C2343 C2341 C2343' . . . 31.4(10) ?
C2343 C2341 C2344' . . . 84(3) ?
C2344 C2341 C2342' . . . 112.6(8) ?
C2344 C2341 C2343' . . . 117.2(10) ?
C2344 C2341 C2344' . . . 5(2) ?
C2342' C2341 C2343' . . . 104.8(9) ?
C2342' C2341 C2344' . . . 110(2) ?
C2343' C2341 C2344' . . . 115(3) ?
C2341 C2342 C2342' . . . 88(2) ?
C2341 C2342 C2344' . . . 47.3(19) ?
C2341 C2342 H2342a . . . 111.3(17) ?
C2341 C2342 H2342b . . . 106.8(17) ?
C2341 C2342 H2342c . . . 123(2) ?
C2341 C2342 H2342'a . . . 115.4(17) ?
C2341 C2342 H2342'c . . . 120(2) ?
C2342' C2342 C2344' . . . 135(3) ?
C2342' C2342 H2342a . . . 116(4) ?
C2342' C2342 H2342b . . . 19.4(13) ?
C2342' C2342 H2342c . . . 110(3) ?
C2342' C2342 H2342'a . . . 63(2) ?
C2342' C2342 H2342'c . . . 71(2) ?
C2344' C2342 H2342a . . . 83(3) ?
C2344' C2342 H2342b . . . 153(2) ?
C2344' C2342 H2342c . . . 101(3) ?
C2344' C2342 H2342'a . . . 125(3) ?
C2344' C2342 H2342'c . . . 131(3) ?
H2342a C2342 H2342b . . . 104(2) ?
H2342a C2342 H2342c . . . 108(2) ?
H2342a C2342 H2342'a . . . 53.7(14) ?
H2342a C2342 H2342'c . . . 129(2) ?
H2342b C2342 H2342c . . . 101.9(18) ?
H2342b C2342 H2342'a . . . 51.2(12) ?
H2342b C2342 H2342'c . . . 64.6(14) ?
H2342c C2342 H2342'a . . . 121(2) ?
H2342c C2342 H2342'c . . . 39.7(9) ?
H2342'a C2342 H2342'c . . . 103(2) ?
C2341 C2343 C2343' . . . 73(2) ?
C2341 C2343 C2344' . . . 46(2) ?
C2341 C2343 H2343a . . . 104.8(17) ?
C2341 C2343 H2343b . . . 112(2) ?
C2341 C2343 H2343c . . . 118.4(15) ?
C2341 C2343 H2343'b . . . 114.2(19) ?
C2341 C2343 H2343'c . . . 100.9(13) ?
C2343' C2343 C2344' . . . 118(3) ?
C2343' C2343 H2343a . . . 39.7(15) ?
C2343' C2343 H2343b . . . 141(2) ?
C2343' C2343 H2343c . . . 96(2) ?
C2343' C2343 H2343'b . . . 66.7(18) ?
C2343' C2343 H2343'c . . . 54.1(15) ?
C2344' C2343 H2343a . . . 150(3) ?
C2344' C2343 H2343b . . . 85(2) ?
C2344' C2343 H2343c . . . 100(2) ?
C2344' C2343 H2343'b . . . 143(2) ?
C2344' C2343 H2343'c . . . 116.7(18) ?
H2343a C2343 H2343b . . . 105.5(16) ?
H2343a C2343 H2343c . . . 102(2) ?
H2343a C2343 H2343'b . . . 29.3(6) ?
H2343a C2343 H2343'c . . . 69.8(12) ?
H2343b C2343 H2343c . . . 112(2) ?
H2343b C2343 H2343'b . . . 76.4(12) ?
H2343b C2343 H2343'c . . . 146(3) ?
H2343c C2343 H2343'b . . . 116(2) ?
H2343c C2343 H2343'c . . . 42.0(7) ?
H2343'b C2343 H2343'c . . . 95.6(18) ?
C2341 C2344 C2344' . . . 29(14) ?
C2341 C2344 H2344a . . . 115.1(8) ?
C2341 C2344 H2344b . . . 114.9(10) ?
C2341 C2344 H2344c . . . 113.3(10) ?
C2341 C2344 H2344'a . . . 106.1(10) ?
C2341 C2344 H2344'b . . . 106.2(11) ?
C2341 C2344 H2344'c . . . 98.3(9) ?
C2344' C2344 H2344a . . . 129(14) ?
C2344' C2344 H2344b . . . 126(17) ?
C2344' C2344 H2344c . . . 84(14) ?
C2344' C2344 H2344'a . . . 116(14) ?
C2344' C2344 H2344'b . . . 114(16) ?
C2344' C2344 H2344'c . . . 69(14) ?
H2344a C2344 H2344b . . . 97.9(10) ?
H2344a C2344 H2344c . . . 107.3(12) ?
H2344a C2344 H2344'a . . . 13.74(18) ?
H2344a C2344 H2344'b . . . 111.2(12) ?
H2344a C2344 H2344'c . . . 115.9(12) ?
H2344b C2344 H2344c . . . 106.9(10) ?
H2344b C2344 H2344'a . . . 111.6(11) ?
H2344b C2344 H2344'b . . . 13.3(2) ?
H2344b C2344 H2344'c . . . 115.8(10) ?
H2344c C2344 H2344'a . . . 103.5(13) ?
H2344c C2344 H2344'b . . . 103.2(10) ?
H2344c C2344 H2344'c . . . 14.98(19) ?
H2344'a C2344 H2344'b . . . 124.8(13) ?
H2344'a C2344 H2344'c . . . 109.1(13) ?
H2344'b C2344 H2344'c . . . 109.1(9) ?
C2341 C2342' C2342 . . . 67(2) ?
C2341 C2342' H2342a . . . 85.0(8) ?
C2341 C2342' H2342b . . . 159(2) ?
C2341 C2342' H2342c . . . 93.2(9) ?
C2341 C2342' H2342'a . . . 112.8(11) ?
C2341 C2342' H2342'b . . . 111.4(10) ?
C2341 C2342' H2342'c . . . 108.7(12) ?
C2342 C2342' H2342a . . . 38(3) ?
C2342 C2342' H2342b . . . 132(3) ?
C2342 C2342' H2342c . . . 42(2) ?
C2342 C2342' H2342'a . . . 80(3) ?
C2342 C2342' H2342'b . . . 174(3) ?
C2342 C2342' H2342'c . . . 68(2) ?
H2342a C2342' H2342b . . . 106(2) ?
H2342a C2342' H2342c . . . 69.2(6) ?
H2342a C2342' H2342'a . . . 41.9(6) ?
H2342a C2342' H2342'b . . . 147.2(15) ?
H2342a C2342' H2342'c . . . 91.9(10) ?
H2342b C2342' H2342c . . . 107.4(16) ?
H2342b C2342' H2342'a . . . 68.6(18) ?
H2342b C2342' H2342'b . . . 50.8(14) ?
H2342b C2342' H2342'c . . . 89.3(15) ?
H2342c C2342' H2342'a . . . 98.8(10) ?
H2342c C2342' H2342'b . . . 134.2(12) ?
H2342c C2342' H2342'c . . . 26.2(4) ?
H2342'a C2342' H2342'b . . . 105.6(14) ?
H2342'a C2342' H2342'c . . . 110.2(12) ?
H2342'b C2342' H2342'c . . . 108.1(13) ?
C2341 C2343' C2343 . . . 75(2) ?
C2341 C2343' H2343a . . . 138.5(18) ?
C2341 C2343' H2343c . . . 98.5(11) ?
C2341 C2343' H2343'a . . . 110.0(15) ?
C2341 C2343' H2343'b . . . 113.1(14) ?
C2341 C2343' H2343'c . . . 114.0(13) ?
C2343 C2343' H2343a . . . 90(2) ?
C2343 C2343' H2343c . . . 46.0(16) ?
C2343 C2343' H2343'a . . . 167(2) ?
C2343 C2343' H2343'b . . . 62.7(16) ?
C2343 C2343' H2343'c . . . 83(2) ?
H2343a C2343' H2343c . . . 98(2) ?
H2343a C2343' H2343'a . . . 78.9(16) ?
H2343a C2343' H2343'b . . . 30.3(6) ?
H2343a C2343' H2343'c . . . 102(2) ?
H2343c C2343' H2343'a . . . 140.6(16) ?
H2343c C2343' H2343'b . . . 87.7(13) ?
H2343c C2343' H2343'c . . . 36.6(6) ?
H2343'a C2343' H2343'b . . . 104.7(14) ?
H2343'a C2343' H2343'c . . . 105.0(15) ?
H2343'b C2343' H2343'c . . . 109.3(19) ?
C2341 C2344' C2342 . . . 47.6(19) ?
C2341 C2344' C2343 . . . 50(2) ?
C2341 C2344' C2344 . . . 146(16) ?
C2341 C2344' H2344a . . . 120(4) ?
C2341 C2344' H2344b . . . 120(5) ?
C2341 C2344' H2344c . . . 134(6) ?
C2341 C2344' H2344'a . . . 114(5) ?
C2341 C2344' H2344'b . . . 115(6) ?
C2341 C2344' H2344'c . . . 117(5) ?
C2342 C2344' C2343 . . . 83(3) ?
C2342 C2344' C2344 . . . 141(18) ?
C2342 C2344' H2344a . . . 164(5) ?
C2342 C2344' H2344b . . . 98(4) ?
C2342 C2344' H2344c . . . 102(4) ?
C2342 C2344' H2344'a . . . 162(5) ?
C2342 C2344' H2344'b . . . 88(4) ?
C2342 C2344' H2344'c . . . 89(3) ?
C2343 C2344' C2344 . . . 135(16) ?
C2343 C2344' H2344a . . . 94(4) ?
C2343 C2344' H2344b . . . 164(4) ?
C2343 C2344' H2344c . . . 102(5) ?
C2343 C2344' H2344'a . . . 84(4) ?
C2343 C2344' H2344'b . . . 164(6) ?
C2343 C2344' H2344'c . . . 89(5) ?
C2344 C2344' H2344a . . . 42(11) ?
C2344 C2344' H2344b . . . 44(15) ?
C2344 C2344' H2344c . . . 80(14) ?
C2344 C2344' H2344'a . . . 51(12) ?
C2344 C2344' H2344'b . . . 53(15) ?
C2344 C2344' H2344'c . . . 97(15) ?
H2344a C2344' H2344b . . . 81(4) ?
H2344a C2344' H2344c . . . 94(5) ?
H2344a C2344' H2344'a . . . 10.2(8) ?
H2344a C2344' H2344'b . . . 91(5) ?
H2344a C2344' H2344'c . . . 106(6) ?
H2344b C2344' H2344c . . . 94(5) ?
H2344b C2344' H2344'a . . . 91(5) ?
H2344b C2344' H2344'b . . . 9.9(8) ?
H2344b C2344' H2344'c . . . 107(5) ?
H2344c C2344' H2344'a . . . 93(6) ?
H2344c C2344' H2344'b . . . 94(5) ?
H2344c C2344' H2344'c . . . 16.6(10) ?
H2344'a C2344' H2344'b . . . 101(5) ?
H2344'a C2344' H2344'c . . . 103(6) ?
H2344'b C2344' H2344'c . . . 104(5) ?
C234 C235 C236 . . . 122.1(6) ?
C234 C235 H235 . . . 121.1(7) ?
C236 C235 H235 . . . 116.8(8) ?
C231 C236 C235 . . . 120.8(7) ?
C231 C236 S23 . . . 120.2(6) ?
C235 C236 S23 . . . 118.8(5) ?
Rb2 S23 C222 . . . 114.8(2) ?
Rb2 S23 C236 . . . 95.6(2) ?
C222 S23 C236 . . . 99.1(4) ?
O241 C241 C242 . . . 121.8(6) ?
O241 C241 C246 . . . 122.0(5) ?
C242 C241 C246 . . . 116.2(7) ?
S21 C242 C241 . . . 119.3(6) ?
S21 C242 C243 . . . 119.3(4) ?
C241 C242 C243 . . . 121.3(6) ?
C242 C243 C244 . . . 122.6(6) ?
C242 C243 H243 . . . 117.7(7) ?
C244 C243 H243 . . . 119.6(7) ?
C243 C244 C2441 . . . 121.4(5) ?
C243 C244 C245 . . . 116.6(7) ?
C2441 C244 C245 . . . 121.9(6) ?
C244 C2441 C2442 . . . 108.8(6) ?
C244 C2441 C2443 . . . 112.6(5) ?
C244 C2441 C2444 . . . 109.6(7) ?
C2442 C2441 C2443 . . . 108.8(7) ?
C2442 C2441 C2444 . . . 108.1(6) ?
C2443 C2441 C2444 . . . 108.9(7) ?
C2441 C2442 H2442a . . . 110.9(7) ?
C2441 C2442 H2442b . . . 112.3(8) ?
C2441 C2442 H2442c . . . 111.2(6) ?
H2442a C2442 H2442b . . . 107.0(7) ?
H2442a C2442 H2442c . . . 107.3(10) ?
H2442b C2442 H2442c . . . 107.9(8) ?
C2441 C2443 H2443a . . . 112.4(6) ?
C2441 C2443 H2443b . . . 111.1(7) ?
C2441 C2443 H2443c . . . 114.0(9) ?
H2443a C2443 H2443b . . . 104.8(9) ?
H2443a C2443 H2443c . . . 107.5(8) ?
H2443b C2443 H2443c . . . 106.5(7) ?
C2441 C2444 H2444a . . . 112.3(9) ?
C2441 C2444 H2444b . . . 110.5(7) ?
C2441 C2444 H2444c . . . 110.9(8) ?
H2444a C2444 H2444b . . . 108.8(10) ?
H2444a C2444 H2444c . . . 108.3(8) ?
H2444b C2444 H2444c . . . 105.8(9) ?
C244 C245 C246 . . . 121.9(6) ?
C244 C245 H245 . . . 119.9(7) ?
C246 C245 H245 . . . 118.2(6) ?
C241 C246 C245 . . . 121.3(5) ?
C241 C246 S24 . . . 120.0(6) ?
C245 C246 S24 . . . 118.4(5) ?
C232 S24 C246 . . . 104.8(3) ?
O10 C10 N10 . . . 115.2(15) ?
O10 C10 H10 . . . 128.7(18) ?
N10 C10 H10 . . . 116.1(12) ?
C10 N10 C101 . . . 111.9(8) ?
C10 N10 C102 . . . 127.0(11) ?
C101 N10 C102 . . . 120.9(10) ?
N10 C101 H101a . . . 106.8(10) ?
N10 C101 H101b . . . 107.8(8) ?
N10 C101 H101c . . . 114.6(9) ?
H101a C101 H101b . . . 106.3(10) ?
H101a C101 H101c . . . 109.3(8) ?
H101b C101 H101c . . . 111.6(11) ?
N10 C102 H102a . . . 102.0(9) ?
N10 C102 H102b . . . 101.0(14) ?
N10 C102 H102c . . . 115.6(14) ?
H102a C102 H102b . . . 103.7(16) ?
H102a C102 H102c . . . 112.8(19) ?
H102b C102 H102c . . . 119.5(12) ?
Rb1 O20 C20 . . . 117.8(9) ?
Rb1 O20 C20' . . . 149.6(13) ?
C20 O20 C20' . . . 47.3(18) ?
O20 C20 N20 . . . 114.6(16) ?
O20 C20 C20' . . . 54.0(18) ?
O20 C20 N20' . . . 111.7(13) ?
O20 C20 H20 . . . 116.7(16) ?
N20 C20 C20' . . . 61(2) ?
N20 C20 N20' . . . 40.7(8) ?
N20 C20 H20 . . . 128.2(19) ?
C20' C20 N20' . . . 74.5(18) ?
C20' C20 H20 . . . 166(2) ?
N20' C20 H20 . . . 119.6(16) ?
C20 N20 C201 . . . 117.3(18) ?
C20 N20 C202 . . . 116.3(18) ?
C20 N20 C20' . . . 49.4(18) ?
C20 N20 N20' . . . 89.0(16) ?
C20 N20 C201' . . . 144.3(18) ?
C20 N20 H201'c . . . 120.5(15) ?
C201 N20 C202 . . . 124.0(18) ?
C201 N20 C20' . . . 166(2) ?
C201 N20 N20' . . . 87.3(15) ?
C201 N20 C201' . . . 40.2(15) ?
C201 N20 H201'c . . . 11.4(7) ?
C202 N20 C20' . . . 68(2) ?
C202 N20 N20' . . . 108.5(18) ?
C202 N20 C201' . . . 97(2) ?
C202 N20 H201'c . . . 116.7(15) ?
C20' N20 N20' . . . 97.2(18) ?
C20' N20 C201' . . . 154(2) ?
C20' N20 H201'c . . . 161.3(16) ?
N20' N20 C201' . . . 66.7(16) ?
N20' N20 H201'c . . . 98.2(14) ?
C201' N20 H201'c . . . 44.7(12) ?
N20 C201 N20' . . . 39.4(9) ?
N20 C201 C201' . . . 67(2) ?
N20 C201 H201a . . . 104.7(18) ?
N20 C201 H201b . . . 108.6(18) ?
N20 C201 H201c . . . 111(2) ?
N20 C201 H201'b . . . 110.5(16) ?
N20 C201 H201'c . . . 91(5) ?
N20' C201 C201' . . . 51(2) ?
N20' C201 H201a . . . 142(2) ?
N20' C201 H201b . . . 95.4(16) ?
N20' C201 H201c . . . 83.4(15) ?
N20' C201 H201'b . . . 79.2(12) ?
N20' C201 H201'c . . . 129(6) ?
C201' C201 H201a . . . 112(3) ?
C201' C201 H201b . . . 135(2) ?
C201' C201 H201c . . . 45.5(18) ?
C201' C201 H201'b . . . 46.7(17) ?
C201' C201 H201'c . . . 106(6) ?
H201a C201 H201b . . . 113(2) ?
H201a C201 H201c . . . 108(2) ?
H201a C201 H201'b . . . 115.2(18) ?
H201a C201 H201'c . . . 13(3) ?
H201b C201 H201c . . . 111(2) ?
H201b C201 H201'b . . . 105.1(17) ?
H201b C201 H201'c . . . 119(6) ?
H201c C201 H201'b . . . 7.7(4) ?
H201c C201 H201'c . . . 113(5) ?
H201'b C201 H201'c . . . 121(5) ?
N20 C202 C20' . . . 45.5(15) ?
N20 C202 H202a . . . 98(2) ?
N20 C202 H202b . . . 111.4(19) ?
N20 C202 H202c . . . 107(3) ?
N20 C202 H20' . . . 68.0(19) ?
C20' C202 H202a . . . 143(3) ?
C20' C202 H202b . . . 96(2) ?
C20' C202 H202c . . . 87(3) ?
C20' C202 H20' . . . 42.0(14) ?
H202a C202 H202b . . . 104(3) ?
H202a C202 H202c . . . 103(2) ?
H202a C202 H20' . . . 131(3) ?
H202b C202 H202c . . . 129(4) ?
H202b C202 H20' . . . 125(4) ?
H202c C202 H20' . . . 46.1(17) ?
O20 C20' C20 . . . 79(2) ?
O20 C20' N20 . . . 148(3) ?
O20 C20' C202 . . . 145(3) ?
O20 C20' N20' . . . 124(2) ?
O20 C20' H20' . . . 123(2) ?
C20 C20' N20 . . . 70(2) ?
C20 C20' C202 . . . 136(3) ?
C20 C20' N20' . . . 69.8(19) ?
C20 C20' H20' . . . 127(3) ?
N20 C20' C202 . . . 67(2) ?
N20 C20' N20' . . . 39.1(10) ?
N20 C20' H20' . . . 82.1(19) ?
C202 C20' N20' . . . 82.3(18) ?
C202 C20' H20' . . . 37.7(14) ?
N20' C20' H20' . . . 113(2) ?
C20 N20' N20 . . . 50.2(13) ?
C20 N20' C201 . . . 84.3(12) ?
C20 N20' C20' . . . 35.7(14) ?
C20 N20' C201' . . . 110.5(14) ?
C20 N20' C202' . . . 94(2) ?
N20 N20' C201 . . . 53.3(12) ?
N20 N20' C20' . . . 43.7(14) ?
N20 N20' C201' . . . 64.9(14) ?
N20 N20' C202' . . . 144(3) ?
C201 N20' C20' . . . 96.1(13) ?
C201 N20' C201' . . . 32.5(14) ?
C201 N20' C202' . . . 131(2) ?
C20' N20' C201' . . . 105.9(15) ?
C20' N20' C202' . . . 110(2) ?
C201' N20' C202' . . . 143(2) ?
N20 C201' C201 . . . 73(2) ?
N20 C201' N20' . . . 48.3(13) ?
N20 C201' H201c . . . 140(3) ?
N20 C201' H201'a . . . 94(2) ?
N20 C201' H201'b . . . 152(3) ?
N20 C201' H201'c . . . 72.3(15) ?
C201 C201' N20' . . . 97(3) ?
C201 C201' H201c . . . 68(3) ?
C201 C201' H201'a . . . 122(2) ?
C201 C201' H201'b . . . 89(3) ?
C201 C201' H201'c . . . 14.9(13) ?
N20' C201' H201c . . . 126(3) ?
N20' C201' H201'a . . . 117(3) ?
N20' C201' H201'b . . . 116(2) ?
N20' C201' H201'c . . . 105(2) ?
H201c C201' H201'a . . . 115(3) ?
H201c C201' H201'b . . . 23.4(7) ?
H201c C201' H201'c . . . 73(2) ?
H201'a C201' H201'b . . . 113(3) ?
H201'a C201' H201'c . . . 106.6(19) ?
H201'b C201' H201'c . . . 96(2) ?
N20' C202' H202'a . . . 126(2) ?
N20' C202' H202'b . . . 124(2) ?
N20' C202' H202'c . . . 89(2) ?
H202'a C202' H202'b . . . 104.7(18) ?
H202'a C202' H202'c . . . 102.8(17) ?
H202'b C202' H202'c . . . 104(2) ?
Rb1 O30 Rb2 . . . 87.4(4) ?
Rb1 O30 C30 . . . 122.7(10) ?
Rb1 O30 O30' . . . 71.3(6) ?
Rb2 O30 C30 . . . 111.0(14) ?
Rb2 O30 O30' . . . 52.5(6) ?
C30 O30 O30' . . . 78.6(14) ?
O30 C30 N30 . . . 129(2) ?
O30 C30 O30' . . . 60.4(12) ?
O30 C30 C30' . . . 97.0(16) ?
O30 C30 N30' . . . 137.3(19) ?
O30 C30 C302' . . . 120(2) ?
O30 C30 H30 . . . 120.9(18) ?
N30 C30 O30' . . . 126.9(13) ?
N30 C30 C30' . . . 98.7(12) ?
N30 C30 N30' . . . 55.1(11) ?
N30 C30 C302' . . . 17.4(12) ?
N30 C30 H30 . . . 110.1(17) ?
O30' C30 C30' . . . 37.4(8) ?
O30' C30 N30' . . . 84.0(13) ?
O30' C30 C302' . . . 140.4(17) ?
O30' C30 H30 . . . 90.5(17) ?
C30' C30 N30' . . . 47.5(12) ?
C30' C30 C302' . . . 115.9(14) ?
C30' C30 H30 . . . 77.2(15) ?
N30' C30 C302' . . . 72.1(15) ?
N30' C30 H30 . . . 78.8(14) ?
C302' C30 H30 . . . 114(2) ?
C30 N30 C301 . . . 117.5(14) ?
C30 N30 C302 . . . 124.1(16) ?
C30 N30 N30' . . . 73.9(15) ?
C30 N30 C302' . . . 114(4) ?
C30 N30 H302'a . . . 88.2(11) ?
C30 N30 H302'b . . . 164.0(14) ?
C30 N30 H302'c . . . 107.0(12) ?
C301 N30 C302 . . . 116.1(15) ?
C301 N30 N30' . . . 145.2(15) ?
C301 N30 C302' . . . 44(5) ?
C301 N30 H302'a . . . 76.2(11) ?
C301 N30 H302'b . . . 59.8(10) ?
C301 N30 H302'c . . . 12.2(9) ?
C302 N30 N30' . . . 71.6(15) ?
C302 N30 C302' . . . 94(5) ?
C302 N30 H302'a . . . 89.7(12) ?
C302 N30 H302'b . . . 56.2(10) ?
C302 N30 H302'c . . . 127.7(14) ?
N30' N30 C302' . . . 165(5) ?
N30' N30 H302'a . . . 138.5(15) ?
N30' N30 H302'b . . . 118.0(11) ?
N30' N30 H302'c . . . 139.5(14) ?
C302' N30 H302'a . . . 35(4) ?
C302' N30 H302'b . . . 52(4) ?
C302' N30 H302'c . . . 52(5) ?
H302'a N30 H302'b . . . 75.8(9) ?
H302'a N30 H302'c . . . 81.2(9) ?
H302'b N30 H302'c . . . 71.7(8) ?
N30 C301 C302' . . . 15.9(18) ?
N30 C301 H301a . . . 106.6(17) ?
N30 C301 H301b . . . 103.2(18) ?
N30 C301 H301c . . . 123.2(19) ?
N30 C301 H302'c . . . 37(2) ?
C302' C301 H301a . . . 100(2) ?
C302' C301 H301b . . . 119(3) ?
C302' C301 H301c . . . 113(3) ?
C302' C301 H302'c . . . 48(3) ?
H301a C301 H301b . . . 109(2) ?
H301a C301 H301c . . . 107(2) ?
H301a C301 H302'c . . . 87(2) ?
H301b C301 H301c . . . 107.2(19) ?
H301b C301 H302'c . . . 81(3) ?
H301c C301 H302'c . . . 160(4) ?
N30 C302 N30' . . . 52.1(12) ?
N30 C302 C301' . . . 99.8(19) ?
N30 C302 C302' . . . 19.3(16) ?
N30 C302 H302a . . . 121(2) ?
N30 C302 H302b . . . 109.6(16) ?
N30 C302 H302c . . . 111(2) ?
N30 C302 H302'b . . . 60.1(11) ?
N30' C302 C301' . . . 49.1(14) ?
N30' C302 C302' . . . 71(2) ?
N30' C302 H302a . . . 81.0(17) ?
N30' C302 H302b . . . 155.8(16) ?
N30' C302 H302c . . . 95.3(19) ?
N30' C302 H302'b . . . 104.6(17) ?
C301' C302 C302' . . . 119(2) ?
C301' C302 H302a . . . 57.0(15) ?
C301' C302 H302b . . . 150(2) ?
C301' C302 H302c . . . 66.0(15) ?
C301' C302 H302'b . . . 131.4(19) ?
C302' C302 H302a . . . 133(2) ?
C302' C302 H302b . . . 91(2) ?
C302' C302 H302c . . . 114(2) ?
C302' C302 H302'b . . . 45.8(15) ?
H302a C302 H302b . . . 101(2) ?
H302a C302 H302c . . . 106.0(17) ?
H302a C302 H302'b . . . 172(2) ?
H302b C302 H302c . . . 107(2) ?
H302b C302 H302'b . . . 71.5(13) ?
H302c C302 H302'b . . . 80.0(15) ?
Rb1 O30' Rb2 . . . 102.7(4) ?
Rb1 O30' Rb3 . . . 104.0(4) ?
Rb1 O30' O30 . . . 73.9(6) ?
Rb1 O30' C30 . . . 101.6(9) ?
Rb1 O30' C30' . . . 119.8(11) ?
Rb1 O30' O40 . . . 100.0(8) ?
Rb2 O30' Rb3 . . . 19.51(12) ?
Rb2 O30' O30 . . . 96.3(5) ?
Rb2 O30' C30 . . . 119.0(6) ?
Rb2 O30' C30' . . . 131.8(12) ?
Rb2 O30' O40 . . . 81.4(7) ?
Rb3 O30' O30 . . . 115.6(6) ?
Rb3 O30' C30 . . . 135.8(7) ?
Rb3 O30' C30' . . . 119.3(12) ?
Rb3 O30' O40 . . . 61.9(6) ?
O30 O30' C30 . . . 41.0(8) ?
O30 O30' C30' . . . 115.5(14) ?
O30 O30' O40 . . . 172.9(11) ?
C30 O30' C30' . . . 75.7(13) ?
C30 O30' O40 . . . 145.7(10) ?
C30' O30' O40 . . . 70.5(12) ?
C30 C30' O30' . . . 66.9(11) ?
C30 C30' N30' . . . 53.2(10) ?
C30 C30' O40 . . . 131.6(11) ?
C30 C30' H30' . . . 162(2) ?
C30 C30' H401b . . . 123.4(16) ?
O30' C30' N30' . . . 118.5(16) ?
O30' C30' O40 . . . 65.0(12) ?
O30' C30' H30' . . . 122(2) ?
O30' C30' H401b . . . 167(2) ?
N30' C30' O40 . . . 172.4(15) ?
N30' C30' H30' . . . 119.2(17) ?
N30' C30' H401b . . . 73.7(13) ?
O40 C30' H30' . . . 58.2(12) ?
O40 C30' H401b . . . 103.5(13) ?
H30' C30' H401b . . . 45.5(7) ?
C30 N30' N30 . . . 51.0(11) ?
C30 N30' C302 . . . 96.4(15) ?
C30 N30' C30' . . . 79.4(14) ?
C30 N30' C301' . . . 162(2) ?
C30 N30' C302' . . . 53.5(15) ?
N30 N30' C302 . . . 56.3(12) ?
N30 N30' C30' . . . 124.3(17) ?
N30 N30' C301' . . . 131(2) ?
N30 N30' C302' . . . 4.1(14) ?
C302 N30' C30' . . . 170.3(18) ?
C302 N30' C301' . . . 77(2) ?
C302 N30' C302' . . . 52.3(16) ?
C30' N30' C301' . . . 104(2) ?
C30' N30' C302' . . . 128.1(18) ?
C301' N30' C302' . . . 127(2) ?
C302 C301' N30' . . . 53.8(15) ?
C302 C301' C401 . . . 149(2) ?
C302 C301' H301'a . . . 92(3) ?
C302 C301' H301'b . . . 157(3) ?
C302 C301' H301'c . . . 74(2) ?
C302 C301' H401c . . . 180(2) ?
N30' C301' C401 . . . 96(2) ?
N30' C301' H301'a . . . 121(3) ?
N30' C301' H301'b . . . 105(3) ?
N30' C301' H301'c . . . 107(2) ?
N30' C301' H401c . . . 126(3) ?
C401 C301' H301'a . . . 102(3) ?
C401 C301' H301'b . . . 16.0(13) ?
C401 C301' H301'c . . . 125(3) ?
C401 C301' H401c . . . 30.6(10) ?
H301'a C301' H301'b . . . 107(3) ?
H301'a C301' H301'c . . . 108(4) ?
H301'a C301' H401c . . . 88(2) ?
H301'b C301' H301'c . . . 109(3) ?
H301'b C301' H401c . . . 22.9(7) ?
H301'c C301' H401c . . . 106(3) ?
C30 C302' N30 . . . 48(3) ?
C30 C302' C301 . . . 120(3) ?
C30 C302' C302 . . . 101(2) ?
C30 C302' N30' . . . 54.5(15) ?
C30 C302' H302'a . . . 84(3) ?
C30 C302' H302'b . . . 155(3) ?
C30 C302' H302'c . . . 102(3) ?
N30 C302' C301 . . . 120(6) ?
N30 C302' C302 . . . 67(4) ?
N30 C302' N30' . . . 11(4) ?
N30 C302' H302'a . . . 121(6) ?
N30 C302' H302'b . . . 107(4) ?
N30 C302' H302'c . . . 105(6) ?
C301 C302' C302 . . . 130(3) ?
C301 C302' N30' . . . 128(3) ?
C301 C302' H302'a . . . 112(3) ?
C301 C302' H302'b . . . 76(2) ?
C301 C302' H302'c . . . 18.8(13) ?
C302 C302' N30' . . . 56.3(16) ?
C302 C302' H302'a . . . 97(4) ?
C302 C302' H302'b . . . 56.7(17) ?
C302 C302' H302'c . . . 138(3) ?
N30' C302' H302'a . . . 118(4) ?
N30' C302' H302'b . . . 100(2) ?
N30' C302' H302'c . . . 114(3) ?
H302'a C302' H302'b . . . 108(4) ?
H302'a C302' H302'c . . . 119(3) ?
H302'b C302' H302'c . . . 91(3) ?
Rb2 O40 Rb3 . . . 21.57(9) ?
Rb2 O40 O30' . . . 64.2(5) ?
Rb2 O40 C30' . . . 100.1(7) ?
Rb2 O40 C40 . . . 121.9(11) ?
Rb2 O40 H30' . . . 122.0(7) ?
Rb3 O40 O30' . . . 85.8(5) ?
Rb3 O40 C30' . . . 119.5(8) ?
Rb3 O40 C40 . . . 103.6(11) ?
Rb3 O40 H30' . . . 132.3(7) ?
O30' O40 C30' . . . 44.5(8) ?
O30' O40 C40 . . . 150.7(15) ?
O30' O40 H30' . . . 79.3(9) ?
C30' O40 C40 . . . 109.1(14) ?
C30' O40 H30' . . . 35.3(7) ?
C40 O40 H30' . . . 73.9(11) ?
O40 C40 N40 . . . 117.9(18) ?
O40 C40 O40' . . . 104.5(14) ?
O40 C40 H40 . . . 121.6(16) ?
N40 C40 O40' . . . 137.5(16) ?
N40 C40 H40 . . . 120.4(17) ?
O40' C40 H40 . . . 17.1(8) ?
C40 N40 C401 . . . 123.6(14) ?
C40 N40 C402 . . . 117.5(17) ?
C40 N40 H402'b . . . 96.8(13) ?
C401 N40 C402 . . . 118.4(13) ?
C401 N40 H402'b . . . 137.7(9) ?
C402 N40 H402'b . . . 28.9(9) ?
C301' C401 N40 . . . 156.5(16) ?
C301' C401 H301'b . . . 20.0(15) ?
C301' C401 H401a . . . 102(2) ?
C301' C401 H401b . . . 67.0(15) ?
C301' C401 H401c . . . 59.6(17) ?
N40 C401 H301'b . . . 142(2) ?
N40 C401 H401a . . . 95.7(17) ?
N40 C401 H401b . . . 94.6(14) ?
N40 C401 H401c . . . 124.2(18) ?
H301'b C401 H401a . . . 121(2) ?
H301'b C401 H401b . . . 71.4(13) ?
H301'b C401 H401c . . . 47.7(13) ?
H401a C401 H401b . . . 101.5(16) ?
H401a C401 H401c . . . 118.0(19) ?
H401b C401 H401c . . . 118(2) ?
N40 C402 C402' . . . 109(2) ?
N40 C402 H402a . . . 110(2) ?
N40 C402 H402b . . . 107.6(13) ?
N40 C402 H402c . . . 116.3(18) ?
N40 C402 H402'b . . . 79.7(16) ?
C402' C402 H402a . . . 121(2) ?
C402' C402 H402b . . . 103(2) ?
C402' C402 H402c . . . 11.8(14) ?
C402' C402 H402'b . . . 30.2(18) ?
H402a C402 H402b . . . 106.0(19) ?
H402a C402 H402c . . . 109.1(14) ?
H402a C402 H402'b . . . 129(2) ?
H402b C402 H402c . . . 108(2) ?
H402b C402 H402'b . . . 119(2) ?
H402c C402 H402'b . . . 36.8(10) ?
Rb3 O40' C40 . . . 89.9(10) ?
Rb3 O40' C40' . . . 129.7(17) ?
Rb3 O40' C601 . . . 71.3(9) ?
Rb3 O40' H40 . . . 111.3(18) ?
C40 O40' C40' . . . 109(2) ?
C40 O40' C601 . . . 157.9(15) ?
C40 O40' H40 . . . 23.9(12) ?
C40' O40' C601 . . . 92(2) ?
C40' O40' H40 . . . 87(2) ?
C601 O40' H40 . . . 177(2) ?
O40' C40' N40' . . . 123(2) ?
O40' C40' H40 . . . 30.9(12) ?
O40' C40' H40' . . . 145(3) ?
N40' C40' H40 . . . 96.0(18) ?
N40' C40' H40' . . . 72.1(18) ?
H40 C40' H40' . . . 128(3) ?
C40' N40' C401' . . . 116(2) ?
C40' N40' C402' . . . 122(2) ?
C40' N40' H40' . . . 40.8(14) ?
C401' N40' C402' . . . 120(2) ?
C401' N40' H40' . . . 85.7(15) ?
C402' N40' H40' . . . 149(2) ?
N40' C401' H401'a . . . 120(3) ?
N40' C401' H401'b . . . 115(2) ?
N40' C401' H401'c . . . 101(3) ?
N40' C401' H301c . . '1 455' 163(3) ?
H401'a C401' H401'b . . . 102(3) ?
H401'a C401' H401'c . . . 122(4) ?
H401'a C401' H301c . . '1 455' 68.0(19) ?
H401'b C401' H401'c . . . 94(3) ?
H401'b C401' H301c . . '1 455' 75.4(16) ?
H401'c C401' H301c . . '1 455' 63(2) ?
C402 C402' N40' . . . 102(3) ?
C402 C402' H402c . . . 28(4) ?
C402 C402' H402'a . . . 105(3) ?
C402 C402' H402'b . . . 28(2) ?
C402 C402' H402'c . . . 137(3) ?
N40' C402' H402c . . . 121(8) ?
N40' C402' H402'a . . . 148(4) ?
N40' C402' H402'b . . . 109(4) ?
N40' C402' H402'c . . . 89(3) ?
H402c C402' H402'a . . . 80(5) ?
H402c C402' H402'b . . . 46(4) ?
H402c C402' H402'c . . . 144(7) ?
H402'a C402' H402'b . . . 103(4) ?
H402'a C402' H402'c . . . 83(3) ?
H402'b C402' H402'c . . . 109(3) ?
Rb2 O50 C50 . . . 132.9(7) ?
Rb2 O50 C50' . . . 77.1(6) ?
Rb2 O50 Rb1 . . '2 666' 102.4(2) ?
Rb2 O50 Rb2 . . '2 666' 93.4(2) ?
Rb2 O50 Rb3 . . '2 666' 106.9(2) ?
C50 O50 C50' . . . 70.6(9) ?
C50 O50 Rb1 . . '2 666' 94.7(7) ?
C50 O50 Rb2 . . '2 666' 131.6(7) ?
C50 O50 Rb3 . . '2 666' 114.4(7) ?
C50' O50 Rb1 . . '2 666' 156.4(8) ?
C50' O50 Rb2 . . '2 666' 117.4(8) ?
C50' O50 Rb3 . . '2 666' 106.3(8) ?
Rb1 O50 Rb2 '2 666' . '2 666' 86.17(18) ?
Rb1 O50 Rb3 '2 666' . '2 666' 96.5(2) ?
Rb2 O50 Rb3 '2 666' . '2 666' 19.22(6) ?
O50 C50 N50 . . . 124.9(11) ?
O50 C50 C50' . . . 44.8(7) ?
O50 C50 N50' . . . 93.5(10) ?
O50 C50 C501' . . . 171.3(18) ?
O50 C50 H50 . . . 126.3(16) ?
O50 C50 H501'a . . . 136.0(15) ?
N50 C50 C50' . . . 80.4(10) ?
N50 C50 N50' . . . 31.5(7) ?
N50 C50 C501' . . . 47.2(13) ?
N50 C50 H50 . . . 108.6(16) ?
N50 C50 H501'a . . . 98.7(14) ?
C50' C50 N50' . . . 49.0(8) ?
C50' C50 C501' . . . 127.6(17) ?
C50' C50 H50 . . . 170.7(18) ?
C50' C50 H501'a . . . 179.0(17) ?
N50' C50 C501' . . . 78.7(15) ?
N50' C50 H50 . . . 140.1(18) ?
N50' C50 H501'a . . . 130.1(17) ?
C501' C50 H50 . . . 61.4(13) ?
C501' C50 H501'a . . . 51.5(12) ?
H50 C50 H501'a . . . 10.23(15) ?
C50 N50 C501 . . . 118.4(14) ?
C50 N50 C502 . . . 130.5(19) ?
C50 N50 C50' . . . 56.7(9) ?
C50 N50 N50' . . . 77.9(16) ?
C50 N50 C501' . . . 52.7(15) ?
C50 N50 C502' . . . 144.9(12) ?
C50 N50 H501'b . . . 87.7(8) ?
C501 N50 C502 . . . 111(2) ?
C501 N50 C50' . . . 165.7(13) ?
C501 N50 N50' . . . 161(2) ?
C501 N50 C501' . . . 67.2(17) ?
C501 N50 C502' . . . 95.8(14) ?
C501 N50 H501'b . . . 48.5(10) ?
C502 N50 C50' . . . 75.2(15) ?
C502 N50 N50' . . . 53.7(19) ?
C502 N50 C501' . . . 167.7(19) ?
C502 N50 C502' . . . 17.3(18) ?
C502 N50 H501'b . . . 127.9(14) ?
C50' N50 N50' . . . 21.6(13) ?
C50' N50 C501' . . . 109.4(16) ?
C50' N50 C502' . . . 88.2(9) ?
C50' N50 H501'b . . . 138.1(9) ?
N50' N50 C501' . . . 131(2) ?
N50' N50 C502' . . . 67.0(14) ?
N50' N50 H501'b . . . 148.9(17) ?
C501' N50 C502' . . . 162.4(18) ?
C501' N50 H501'b . . . 41.4(10) ?
C502' N50 H501'b . . . 123.7(10) ?
N50 C501 C501' . . . 37.1(10) ?
N50 C501 H501a . . . 108(2) ?
N50 C501 H501b . . . 115.5(16) ?
N50 C501 H501c . . . 117(2) ?
N50 C501 H501'b . . . 62.8(14) ?
N50 C501 H501'c . . . 67.4(14) ?
C501' C501 H501a . . . 71.3(18) ?
C501' C501 H501b . . . 129(2) ?
C501' C501 H501c . . . 123(3) ?
C501' C501 H501'b . . . 41.6(11) ?
C501' C501 H501'c . . . 46.5(13) ?
H501a C501 H501b . . . 104(2) ?
H501a C501 H501c . . . 103.3(17) ?
H501a C501 H501'b . . . 66.8(16) ?
H501a C501 H501'c . . . 57.0(14) ?
H501b C501 H501c . . . 108(3) ?
H501b C501 H501'b . . . 167(3) ?
H501b C501 H501'c . . . 87.1(18) ?
H501c C501 H501'b . . . 82.8(18) ?
H501c C501 H501'c . . . 158(3) ?
H501'b C501 H501'c . . . 80.8(19) ?
N50 C502 N50' . . . 29.7(10) ?
N50 C502 C502' . . . 87(4) ?
N50 C502 H502a . . . 110(3) ?
N50 C502 H502b . . . 110(3) ?
N50 C502 H502c . . . 119(2) ?
N50 C502 H502'a . . . 123(3) ?
N50 C502 H502'b . . . 71.2(16) ?
N50 C502 H502'c . . . 114(2) ?
N50' C502 C502' . . . 108(5) ?
N50' C502 H502a . . . 82(3) ?
N50' C502 H502b . . . 106(3) ?
N50' C502 H502c . . . 142(3) ?
N50' C502 H502'a . . . 121(3) ?
N50' C502 H502'b . . . 97(2) ?
N50' C502 H502'c . . . 138(2) ?
C502' C502 H502a . . . 153(5) ?
C502' C502 H502b . . . 53(3) ?
C502' C502 H502c . . . 79(5) ?
C502' C502 H502'a . . . 54(3) ?
C502' C502 H502'b . . . 19(3) ?
C502' C502 H502'c . . . 79(5) ?
H502a C502 H502b . . . 100(2) ?
H502a C502 H502c . . . 108(3) ?
H502a C502 H502'a . . . 99(2) ?
H502a C502 H502'b . . . 170(3) ?
H502a C502 H502'c . . . 111(3) ?
H502b C502 H502c . . . 107(3) ?
H502b C502 H502'a . . . 14.7(4) ?
H502b C502 H502'b . . . 70(2) ?
H502b C502 H502'c . . . 110(3) ?
H502c C502 H502'a . . . 94(3) ?
H502c C502 H502'b . . . 78(3) ?
H502c C502 H502'c . . . 4.89(18) ?
H502'a C502 H502'b . . . 73(2) ?
H502'a C502 H502'c . . . 98(3) ?
H502'b C502 H502'c . . . 76(2) ?
Rb2 C50' O50 . . . 76.6(7) ?
Rb2 C50' C50 . . . 128.5(10) ?
Rb2 C50' N50 . . . 150.6(8) ?
Rb2 C50' N50' . . . 151.3(10) ?
Rb2 C50' H50' . . . 53.3(6) ?
O50 C50' C50 . . . 64.6(9) ?
O50 C50' N50 . . . 107.3(8) ?
O50 C50' N50' . . . 118.9(10) ?
O50 C50' H50' . . . 122.2(13) ?
C50 C50' N50 . . . 42.9(8) ?
C50 C50' N50' . . . 55.0(9) ?
C50 C50' H50' . . . 171.4(16) ?
N50 C50' N50' . . . 12.3(6) ?
N50 C50' H50' . . . 130.5(12) ?
N50' C50' H50' . . . 118.8(14) ?
C50 N50' N50 . . . 70.6(15) ?
C50 N50' C502 . . . 163.4(16) ?
C50 N50' C50' . . . 76.0(12) ?
C50 N50' C501' . . . 42.1(11) ?
C50 N50' C502' . . . 154.7(13) ?
C50 N50' H502a . . . 142.4(13) ?
N50 N50' C502 . . . 97(2) ?
N50 N50' C50' . . . 146.2(19) ?
N50 N50' C501' . . . 28.6(14) ?
N50 N50' C502' . . . 84.1(16) ?
N50 N50' H502a . . . 137.1(17) ?
C502 N50' C50' . . . 117.2(18) ?
C502 N50' C501' . . . 124.2(18) ?
C502 N50' C502' . . . 18(2) ?
C502 N50' H502a . . . 44.1(18) ?
C50' N50' C501' . . . 118.0(13) ?
C50' N50' C502' . . . 128.9(10) ?
C50' N50' H502a . . . 75.2(8) ?
C501' N50' C502' . . . 112.8(12) ?
C501' N50' H502a . . . 155.5(10) ?
C502' N50' H502a . . . 60.5(8) ?
C50 C501' N50 . . . 80.1(16) ?
C50 C501' C501 . . . 151.9(18) ?
C50 C501' N50' . . . 59.3(12) ?
C50 C501' H50 . . . 59.1(14) ?
C50 C501' H501'a . . . 67.4(16) ?
C50 C501' H501'b . . . 142(2) ?
C50 C501' H501'c . . . 119.8(18) ?
N50 C501' C501 . . . 75.7(17) ?
N50 C501' N50' . . . 20.8(10) ?
N50 C501' H50 . . . 139(2) ?
N50 C501' H501'a . . . 147(2) ?
N50 C501' H501'b . . . 98.4(18) ?
N50 C501' H501'c . . . 97.4(18) ?
C501 C501' N50' . . . 96.3(14) ?
C501 C501' H50 . . . 142.6(18) ?
C501 C501' H501'a . . . 135.9(18) ?
C501 C501' H501'b . . . 56.7(13) ?
C501 C501' H501'c . . . 51.0(13) ?
N50' C501' H50 . . . 118.4(16) ?
N50' C501' H501'a . . . 126.6(18) ?
N50' C501' H501'b . . . 113.2(15) ?
N50' C501' H501'c . . . 108.4(13) ?
H50 C501' H501'a . . . 8.8(2) ?
H50 C501' H501'b . . . 114.5(14) ?
H50 C501' H501'c . . . 101.3(15) ?
H501'a C501' H501'b . . . 106.5(13) ?
H501'a C501' H501'c . . . 99.7(16) ?
H501'b C501' H501'c . . . 97.7(17) ?
N50 C502' C502 . . . 76(4) ?
N50 C502' N50' . . . 28.8(7) ?
N50 C502' H502a . . . 88.5(11) ?
N50 C502' H502b . . . 119.5(14) ?
N50 C502' H502c . . . 113.8(13) ?
N50 C502' H502'a . . . 137.3(14) ?
N50 C502' H502'b . . . 81.8(10) ?
N50 C502' H502'c . . . 110.3(12) ?
C502 C502' N50' . . . 54(4) ?
C502 C502' H502a . . . 19(3) ?
C502 C502' H502b . . . 102(4) ?
C502 C502' H502c . . . 73(4) ?
C502 C502' H502'a . . . 103(4) ?
C502 C502' H502'b . . . 153(4) ?
C502 C502' H502'c . . . 75(4) ?
N50' C502' H502a . . . 62.0(9) ?
N50' C502' H502b . . . 102.6(14) ?
N50' C502' H502c . . . 115.9(16) ?
N50' C502' H502'a . . . 118.0(13) ?
N50' C502' H502'b . . . 108.6(12) ?
N50' C502' H502'c . . . 114.9(15) ?
H502a C502' H502b . . . 83.5(12) ?
H502a C502' H502c . . . 80.2(12) ?
H502a C502' H502'a . . . 84.1(11) ?
H502a C502' H502'b . . . 170.3(14) ?
H502a C502' H502'c . . . 83.9(12) ?
H502b C502' H502c . . . 123.4(16) ?
H502b C502' H502'a . . . 17.9(3) ?
H502b C502' H502'b . . . 101.7(17) ?
H502b C502' H502'c . . . 128.0(16) ?
H502c C502' H502'a . . . 106.2(14) ?
H502c C502' H502'b . . . 103.1(13) ?
H502c C502' H502'c . . . 5.27(8) ?
H502'a C502' H502'b . . . 103.4(17) ?
H502'a C502' H502'c . . . 110.5(14) ?
H502'b C502' H502'c . . . 98.9(12) ?
Rb2 O60 Rb3 . . . 19.25(13) ?
Rb2 O60 C60 . . . 148.6(10) ?
Rb2 O60 O60' . . . 161(2) ?
Rb2 O60 Rb1 . . '2 666' 93.2(4) ?
Rb3 O60 C60 . . . 129.4(10) ?
Rb3 O60 O60' . . . 154(2) ?
Rb3 O60 Rb1 . . '2 666' 111.3(5) ?
C60 O60 O60' . . . 37.8(16) ?
C60 O60 Rb1 . . '2 666' 116.2(10) ?
O60' O60 Rb1 . . '2 666' 78.9(14) ?
Rb3 C60 O60 . . . 34.6(8) ?
Rb3 C60 N60 . . . 90.9(11) ?
Rb3 C60 O60' . . . 59.9(15) ?
Rb3 C60 H60 . . . 122.7(12) ?
O60 C60 N60 . . . 125.0(16) ?
O60 C60 O60' . . . 28.0(13) ?
O60 C60 H60 . . . 90.2(12) ?
N60 C60 O60' . . . 150(2) ?
N60 C60 H60 . . . 143.9(18) ?
O60' C60 H60 . . . 63.1(13) ?
C60 N60 C601 . . . 119.6(17) ?
C60 N60 C602 . . . 116.7(17) ?
C60 N60 H602c . . '2 566' 84.7(12) ?
C601 N60 C602 . . . 123.6(16) ?
C601 N60 H602c . . '2 566' 99.5(17) ?
C602 N60 H602c . . '2 566' 86.1(18) ?
Rb3 C601 O40' . . . 67.9(11) ?
Rb3 C601 N60 . . . 97.5(12) ?
Rb3 C601 H601a . . . 5.0(12) ?
Rb3 C601 H601b . . . 110(3) ?
Rb3 C601 H601c . . . 125(2) ?
O40' C601 N60 . . . 163(2) ?
O40' C601 H601a . . . 63.9(17) ?
O40' C601 H601b . . . 77.6(19) ?
O40' C601 H601c . . . 87.5(18) ?
N60 C601 H601a . . . 101.9(18) ?
N60 C601 H601b . . . 101(2) ?
N60 C601 H601c . . . 108(3) ?
H601a C601 H601b . . . 111(4) ?
H601a C601 H601c . . . 121(3) ?
H601b C601 H601c . . . 111(2) ?
N60 C602 H602a . . . 117(2) ?
N60 C602 H602b . . . 116(3) ?
N60 C602 H602c . . . 110(3) ?
H602a C602 H602b . . . 109(4) ?
H602a C602 H602c . . . 100(3) ?
H602b C602 H602c . . . 103(2) ?
Rb3 O60' O60 . . . 20.6(17) ?
Rb3 O60' C60 . . . 106.8(16) ?
Rb3 O60' H60 . . . 174.2(11) ?
Rb3 O60' Rb1 . . '2 666' 99.2(4) ?
O60 O60' C60 . . . 114(2) ?
O60 O60' H60 . . . 162(2) ?
O60 O60' Rb1 . . '2 666' 90.2(16) ?
C60 O60' H60 . . . 75.9(17) ?
C60 O60' Rb1 . . '2 666' 153.9(17) ?
H60 O60' Rb1 . . '2 666' 78.2(6) ?
C2142 H2142a C2142' . . . 26.9(14) ?
C2142 H2142a H2142'a . . . 84.2(9) ?
C2142' H2142a H2142'a . . . 57.4(10) ?
C2142 H2142b C2142' . . . 9.2(14) ?
C2142 H2142b H2142'b . . . 25.8(12) ?
C2142' H2142b H2142'b . . . 22.2(8) ?
C2142 H2142c C2142' . . . 32.6(16) ?
C2142 H2142c H2142'c . . . 129.6(11) ?
C2142' H2142c H2142'c . . . 97.0(12) ?
C2143 H2143a C2143' . . . 37(3) ?
C2143 H2143a H2143'b . . . 13.3(7) ?
C2143' H2143a H2143'b . . . 32(3) ?
C2143 H2143c C2143' . . . 36(4) ?
C2144 H2144a C2144' . . . 83(2) ?
C2144 H2144a H2144'b . . . 159.5(9) ?
C2144' H2144a H2144'b . . . 108(2) ?
C2144 H2144b H2143'a . . . 93.3(10) ?
C2142 H2142'a C2142' . . . 27.6(12) ?
C2142 H2142'a H2142a . . . 58.9(7) ?
C2142' H2142'a H2142a . . . 86.4(9) ?
C2142 H2142'b C2142' . . . 23(2) ?
C2142 H2142'b H2142b . . . 127(2) ?
C2142' H2142'b H2142b . . . 145.3(12) ?
C2142 H2142'c C2142' . . . 17.2(14) ?
C2142 H2142'c H2142c . . . 33.1(8) ?
C2142' H2142'c H2142c . . . 50.3(11) ?
C2144 H2143'a C2143' . . . 92(3) ?
C2144 H2143'a H2144b . . . 52.4(6) ?
C2143' H2143'a H2144b . . . 144(3) ?
C2143 H2143'b C2143' . . . 81(6) ?
C2143 H2143'b H2143a . . . 136(2) ?
C2143' H2143'b H2143a . . . 112(4) ?
C2143 H2143'c C2143' . . . 27(3) ?
C2144 H2144'b C2144' . . . 63.9(18) ?
C2144 H2144'b H2144a . . . 15.7(7) ?
C2144' H2144'b H2144a . . . 54.5(15) ?
C2144 H2144'c C2144' . . . 54.4(16) ?
C2242 H2242a C2242' . . . 71(2) ?
C2242 H2242a H2242'b . . . 73.8(9) ?
C2242' H2242a H2242'b . . . 141(2) ?
C2242 H2242c C2242' . . . 38.8(12) ?
C2242 H2242c H2242'c . . . 76.9(8) ?
C2242' H2242c H2242'c . . . 38.9(9) ?
C2243 H2243b C2243' . . . 47.3(17) ?
C2243 H2243b H2243'a . . . 47.8(11) ?
C2243 H2243b H2243'b . . . 113.8(13) ?
C2243' H2243b H2243'a . . . 79.0(12) ?
C2243' H2243b H2243'b . . . 69.1(12) ?
H2243'a H2243b H2243'b . . . 142.005(3) ?
C2243 H2243c C2243' . . . 46.2(15) ?
C2243 H2243c H2243'c . . . 115.0(12) ?
C2243' H2243c H2243'c . . . 68.8(9) ?
C2244 H2244b C2244' . . . 61.8(18) ?
C2244 H2244b H2244'a . . . 55.9(14) ?
C2244' H2244b H2244'a . . . 98.4(14) ?
C2244 H2244c C2244' . . . 53(2) ?
C2244 H2244c H2244'c . . . 101.9(17) ?
C2244' H2244c H2244'c . . . 48.8(8) ?
C2242 H2242'b C2242' . . . 52.1(16) ?
C2242 H2242'b H2242a . . . 72.0(8) ?
C2242' H2242'b H2242a . . . 22.3(14) ?
C2242 H2242'c C2242' . . . 51.6(15) ?
C2242 H2242'c H2242c . . . 58.6(8) ?
C2242' H2242'c H2242c . . . 109.4(13) ?
C2243 H2243'a C2243' . . . 51.6(18) ?
C2243 H2243'a H2243b . . . 89.1(16) ?
C2243' H2243'a H2243b . . . 53.9(9) ?
C2243' H2243'b H2243b . . . 48.9(10) ?
C2243 H2243'c C2243' . . . 29.9(12) ?
C2243 H2243'c H2243c . . . 39.3(8) ?
C2243' H2243'c H2243c . . . 69.2(9) ?
C2244 H2244'a C2244' . . . 64.5(19) ?
C2244 H2244'a H2244b . . . 110.4(17) ?
C2244' H2244'a H2244b . . . 65.3(13) ?
C2244' H2244'c H2244c . . . 80.1(12) ?
C2342 H2342a C2342' . . . 25.6(16) ?
C2342 H2342a H2342'a . . . 69.9(15) ?
C2342' H2342a H2342'a . . . 44.7(6) ?
C2342 H2342b C2342' . . . 29(2) ?
C2342 H2342b H2342'a . . . 67.0(15) ?
C2342 H2342b H2342'b . . . 130.7(12) ?
C2342' H2342b H2342'a . . . 83(2) ?
C2342' H2342b H2342'b . . . 102.3(17) ?
H2342'a H2342b H2342'b . . . 134.095(5) ?
C2342 H2342c C2342' . . . 27.5(15) ?
C2342 H2342c H2342'c . . . 68.2(14) ?
C2342' H2342c H2342'c . . . 40.7(6) ?
C2343 H2343a C2343' . . . 50.7(18) ?
C2343 H2343a H2343'b . . . 62.8(9) ?
C2343' H2343a H2343'b . . . 108.6(14) ?
C2343 H2343c C2343' . . . 37.8(14) ?
C2343 H2343c H2343'c . . . 84.2(12) ?
C2343' H2343c H2343'c . . . 46.4(7) ?
C2344 H2344a C2344' . . . 9(3) ?
C2344 H2344a H2344'a . . . 49.8(7) ?
C2344' H2344a H2344'a . . . 41(3) ?
C2344 H2344b C2344' . . . 10(3) ?
C2344 H2344b H2344'b . . . 48.5(6) ?
C2344' H2344b H2344'b . . . 40(2) ?
C2344 H2344c C2344' . . . 15(4) ?
C2344 H2344c H2344'c . . . 105.7(7) ?
C2344' H2344c H2344'c . . . 90(4) ?
C2342 H2342'a C2342' . . . 37.4(15) ?
C2342 H2342'a H2342a . . . 56.4(13) ?
C2342 H2342'a H2342b . . . 61.8(13) ?
C2342' H2342'a H2342a . . . 93.4(8) ?
C2342' H2342'a H2342b . . . 28.1(8) ?
H2342a H2342'a H2342b . . . 117.426(4) ?
C2342' H2342'b H2342b . . . 26.9(7) ?
C2342 H2342'c C2342' . . . 41.1(16) ?
C2342 H2342'c H2342c . . . 72.1(14) ?
C2342' H2342'c H2342c . . . 113.1(8) ?
C2343 H2343'b C2343' . . . 50.6(15) ?
C2343 H2343'b H2343a . . . 87.9(11) ?
C2343' H2343'b H2343a . . . 41.2(11) ?
C2343 H2343'c C2343' . . . 43.3(14) ?
C2343 H2343'c H2343c . . . 53.8(10) ?
C2343' H2343'c H2343c . . . 97.1(10) ?
C2344 H2344'a C2344' . . . 13(4) ?
C2344 H2344'a H2344a . . . 116.4(9) ?
C2344' H2344'a H2344a . . . 128(4) ?
C2344 H2344'b C2344' . . . 13(3) ?
C2344 H2344'b H2344b . . . 118.2(7) ?
C2344' H2344'b H2344b . . . 131(3) ?
C2344 H2344'c C2344' . . . 14(4) ?
C2344 H2344'c H2344c . . . 59.3(7) ?
C2344' H2344'c H2344c . . . 73(4) ?
C201 H201a H201'c . . . 5.7(14) ?
C201 H201c C201' . . . 66(2) ?
C201 H201c H201'b . . . 154.9(13) ?
C201' H201c H201'b . . . 113.7(17) ?
C202 H202c H20' . . . 77(2) ?
C202 H20' C20' . . . 100.3(19) ?
C202 H20' H202c . . . 56.9(12) ?
C20' H20' H202c . . . 154.0(16) ?
C201 H201'b C201' . . . 44(2) ?
C201 H201'b H201c . . . 17.4(9) ?
C201' H201'b H201c . . . 43.0(14) ?
N20 H201'c C201 . . . 77(5) ?
N20 H201'c C201' . . . 63.0(15) ?
N20 H201'c H201a . . . 121.8(5) ?
C201 H201'c C201' . . . 59(5) ?
C201 H201'c H201a . . . 161(5) ?
C201' H201'c H201a . . . 128.2(13) ?
C301 H301c C401' . . '1 655' 120.6(18) ?
C30' H30' O40 . . . 86.5(14) ?
C30' H30' H401b . . . 82.0(12) ?
O40 H30' H401b . . . 166.9(7) ?
C301' H301'b C401 . . . 144(3) ?
C301' H301'b H401c . . . 122.2(17) ?
C401 H301'b H401c . . . 71.5(12) ?
N30 H302'a C302' . . . 23(3) ?
N30 H302'b C302 . . . 63.7(12) ?
N30 H302'b C302' . . . 20.8(17) ?
C302 H302'b C302' . . . 78(2) ?
N30 H302'c C301 . . . 131(3) ?
N30 H302'c C302' . . . 23(2) ?
C301 H302'c C302' . . . 113(4) ?
C40 H40 O40' . . . 139.0(18) ?
C40 H40 C40' . . . 153.6(18) ?
O40' H40 C40' . . . 62(2) ?
C30' H401b C401 . . . 147.1(16) ?
C30' H401b H30' . . . 52.4(10) ?
C401 H401b H30' . . . 109.0(13) ?
C301' H401c C401 . . . 90(2) ?
C301' H401c H301'b . . . 34.9(14) ?
C401 H401c H301'b . . . 60.7(12) ?
C402 H402c C402' . . . 141(5) ?
C402 H402c H402'b . . . 48.2(11) ?
C402' H402c H402'b . . . 102(4) ?
C40' H40' N40' . . . 67.1(15) ?
N40 H402'b C402 . . . 71.4(16) ?
N40 H402'b C402' . . . 163(3) ?
N40 H402'b H402c . . . 165.2(5) ?
C402 H402'b C402' . . . 122(4) ?
C402 H402'b H402c . . . 95.0(15) ?
C402' H402'b H402c . . . 32(3) ?
C50 H50 C501' . . . 59.5(14) ?
C50 H50 H501'a . . . 102.9(10) ?
C501' H50 H501'a . . . 45.2(8) ?
C502 H502a N50' . . . 53.7(19) ?
C502 H502a C502' . . . 8.2(17) ?
N50' H502a C502' . . . 57.5(8) ?
C502 H502b C502' . . . 25(2) ?
C502 H502b H502'a . . . 98.8(18) ?
C502' H502b H502'a . . . 97.5(10) ?
C502 H502c C502' . . . 28(3) ?
C502 H502c H502'c . . . 125.1(16) ?
C502' H502c H502'c . . . 116.8(8) ?
Rb2 H50' C50' . . . 105.6(8) ?
C50 H501'a C501' . . . 61.1(14) ?
C50 H501'a H50 . . . 66.8(10) ?
C501' H501'a H50 . . . 126.0(9) ?
N50 H501'b C501 . . . 68.7(11) ?
N50 H501'b C501' . . . 40.2(11) ?
C501 H501'b C501' . . . 81.7(16) ?
C501 H501'c C501' . . . 82.5(18) ?
C502 H502'a C502' . . . 23(2) ?
C502 H502'a H502b . . . 66.4(17) ?
C502' H502'a H502b . . . 64.6(9) ?
C502 H502'b C502' . . . 7.7(13) ?
C502 H502'c C502' . . . 26(3) ?
C502 H502'c H502c . . . 50.0(15) ?
C502' H502'c H502c . . . 57.9(8) ?
C60 H60 O60' . . . 41.0(12) ?
Rb3 H601a C601 . . . 172.6(18) ?
C602 H602c N60 . . '2 566' 148(2) ?

loop_
_geom_bond_atom_site_label_1
_geom_bond_atom_site_label_2
_geom_bond_site_symmetry_1
_geom_bond_site_symmetry_2
_geom_bond_distance
_geom_bond_publ_flag
Rb1 Rb2 . . 4.118(2) ?
Rb1 O111 . . 2.845(5) ?
Rb1 O121 . . 2.929(4) ?
Rb1 O20 . . 2.806(8) ?
Rb1 O30 . . 2.781(13) ?
Rb1 O30' . . 2.743(13) ?
Rb1 Rb2 . '2 666' 4.3422(15) ?
Rb1 O50 . '2 666' 2.968(7) ?
Rb1 O60 . '2 666' 3.094(10) ?
Rb1 O60' . '2 666' 3.037(11) ?
Rb2 Rb3 . . 1.021(2) ?
Rb2 O231 . . 2.655(6) ?
Rb2 S23 . . 3.394(2) ?
Rb2 O30 . . 3.167(16) ?
Rb2 O30' . . 2.528(11) ?
Rb2 O40 . . 2.775(10) ?
Rb2 O50 . . 2.595(5) ?
Rb2 C50' . . 2.600(12) ?
Rb2 O60 . . 2.876(14) ?
Rb2 H50' . . 2.1646(18) ?
Rb2 Rb2 . '2 666' 4.129(2) ?
Rb2 O50 . '2 666' 3.060(7) ?
Rb3 O221 . . 2.797(6) ?
Rb3 O231 . . 3.167(6) ?
Rb3 O30' . . 2.956(13) ?
Rb3 O40 . . 2.614(11) ?
Rb3 O40' . . 2.786(16) ?
Rb3 O60 . . 2.338(14) ?
Rb3 C60 . . 3.18(2) ?
Rb3 C601 . . 2.85(3) ?
Rb3 O60' . . 2.877(14) ?
Rb3 H601a . . 1.9248(14) ?
Rb3 O50 . '2 666' 3.054(7) ?
O111 C111 . . 1.347(9) ?
C111 C112 . . 1.408(10) ?
C111 C116 . . 1.410(11) ?
C112 C113 . . 1.394(11) ?
C112 S12 . . 1.779(8) ?
C113 C114 . . 1.387(12) ?
C113 H113 . . .976(7) ?
C114 C1141 . . 1.534(11) ?
C114 C115 . . 1.387(10) ?
C1141 C1142 . . 1.535(9) ?
C1141 C1143 . . 1.539(12) ?
C1141 C1144 . . 1.519(14) ?
C1142 H1142a . . .927(9) ?
C1142 H1142b . . .968(9) ?
C1142 H1142c . . .987(10) ?
C1143 H1143a . . .962(9) ?
C1143 H1143b . . .949(10) ?
C1143 H1143c . . .965(7) ?
C1144 H1144a . . .950(9) ?
C1144 H1144b . . .971(8) ?
C1144 H1144c . . .972(9) ?
C115 C116 . . 1.393(10) ?
C115 H115 . . .974(8) ?
C116 S11 . . 1.789(7) ?
S11 C142 . . 1.782(7) ?
O121 C121 . . 1.357(7) ?
C121 C122 . . 1.409(9) ?
C121 C126 . . 1.397(11) ?
C122 C123 . . 1.385(8) ?
C122 S13 . . 1.786(8) ?
C123 C124 . . 1.406(11) ?
C123 H123 . . .974(6) ?
C124 C1241 . . 1.514(8) ?
C124 C125 . . 1.399(10) ?
C1241 C1242 . . 1.531(13) ?
C1241 C1243 . . 1.528(10) ?
C1241 C1244 . . 1.544(12) ?
C1242 H1242a . . .922(7) ?
C1242 H1242b . . .951(9) ?
C1242 H1242c . . .987(8) ?
C1243 H1243a . . .950(7) ?
C1243 H1243b . . .971(9) ?
C1243 H1243c . . .965(9) ?
C1244 H1244a . . .948(7) ?
C1244 H1244b . . .951(8) ?
C1244 H1244c . . .963(11) ?
C125 C126 . . 1.393(9) ?
C125 H125 . . .994(8) ?
C126 S12 . . 1.802(7) ?
O131 C131 . . 1.345(7) ?
C131 C132 . . 1.399(10) ?
C131 C136 . . 1.413(9) ?
C132 C133 . . 1.407(8) ?
C132 S14 . . 1.773(7) ?
C133 C134 . . 1.375(9) ?
C133 H133 . . .988(7) ?
C134 C1341 . . 1.538(8) ?
C134 C135 . . 1.404(10) ?
C1341 C1342 . . 1.550(12) ?
C1341 C1343 . . 1.524(12) ?
C1341 C1344 . . 1.505(10) ?
C1342 H1342a . . .963(7) ?
C1342 H1342b . . .957(8) ?
C1342 H1342c . . .954(9) ?
C1343 H1343a . . .957(7) ?
C1343 H1343b . . .977(10) ?
C1343 H1343c . . .943(8) ?
C1344 H1344a . . .944(7) ?
C1344 H1344b . . .972(9) ?
C1344 H1344c . . .986(10) ?
C135 C136 . . 1.389(8) ?
C135 H135 . . .965(7) ?
C136 S13 . . 1.785(7) ?
O141 C141 . . 1.325(8) ?
C141 C142 . . 1.417(10) ?
C141 C146 . . 1.412(9) ?
C142 C143 . . 1.390(10) ?
C143 C144 . . 1.400(9) ?
C143 H143 . . .988(8) ?
C144 C1441 . . 1.519(9) ?
C144 C145 . . 1.397(11) ?
C1441 C1442 . . 1.522(13) ?
C1441 C1443 . . 1.491(14) ?
C1441 C1444 . . 1.517(12) ?
C1442 H1442a . . .971(10) ?
C1442 H1442b . . 1.007(11) ?
C1442 H1442c . . .921(10) ?
C1443 H1443a . . .953(9) ?
C1443 H1443b . . .937(14) ?
C1443 H1443c . . 1.014(12) ?
C1444 H1444a . . .952(8) ?
C1444 H1444b . . .963(10) ?
C1444 H1444c . . .954(11) ?
C145 C146 . . 1.386(10) ?
C145 H145 . . .972(6) ?
C146 S14 . . 1.782(8) ?
O211 C211 . . 1.328(9) ?
C211 C212 . . 1.418(11) ?
C211 C216 . . 1.415(10) ?
C212 C213 . . 1.374(11) ?
C212 S22 . . 1.792(8) ?
C213 C214 . . 1.405(11) ?
C213 H213 . . 1.003(8) ?
C214 C2141 . . 1.511(12) ?
C214 C215 . . 1.383(11) ?
C2141 C2142 . . 1.580(18) ?
C2141 C2143 . . 1.701(17) ?
C2141 C2144 . . 1.460(16) ?
C2141 C2142' . . 1.43(2) ?
C2141 C2143' . . 1.24(5) ?
C2141 C2144' . . 1.63(3) ?
C2142 C2142' . . .51(2) ?
C2142 H2142a . . .95(2) ?
C2142 H2142b . . .947(18) ?
C2142 H2142c . . .946(18) ?
C2142 H2142'a . . 1.11(2) ?
C2142 H2142'b . . .52(2) ?
C2142 H2142'c . . 1.334(17) ?
C2143 C2143' . . .67(7) ?
C2143 H2143a . . .963(12) ?
C2143 H2143b . . .938(14) ?
C2143 H2143c . . .936(13) ?
C2143 H2143'b . . .321(13) ?
C2143 H2143'c . . 1.414(15) ?
C2144 C2143' . . 1.71(7) ?
C2144 C2144' . . 1.17(3) ?
C2144 H2144a . . .943(16) ?
C2144 H2144b . . .952(14) ?
C2144 H2144c . . .951(15) ?
C2144 H2143'a . . 1.198(16) ?
C2144 H2144'b . . 1.223(15) ?
C2144 H2144'c . . 1.432(16) ?
C2142' H2142a . . 1.128(18) ?
C2142' H2142b . . 1.425(18) ?
C2142' H2142c . . .73(2) ?
C2142' H2142'a . . .95(2) ?
C2142' H2142'b . . .945(18) ?
C2142' H2142'c . . .946(19) ?
C2143' H2143a . . 1.12(6) ?
C2143' H2143c . . 1.14(6) ?
C2143' H2143'a . . 1.18(6) ?
C2143' H2143'b . . .64(7) ?
C2143' H2143'c . . 1.05(6) ?
C2144' H2144a . . .81(2) ?
C2144' H2144'a . . .96(2) ?
C2144' H2144'b . . .95(3) ?
C2144' H2144'c . . .96(3) ?
C215 C216 . . 1.379(10) ?
C215 H215 . . .969(7) ?
C216 S21 . . 1.788(8) ?
S21 C242 . . 1.785(7) ?
O221 C221 . . 1.363(9) ?
C221 C222 . . 1.406(8) ?
C221 C226 . . 1.388(11) ?
C222 C223 . . 1.377(10) ?
C222 S23 . . 1.779(7) ?
C223 C224 . . 1.395(11) ?
C223 H223 . . .993(6) ?
C224 C2241 . . 1.557(12) ?
C224 C225 . . 1.369(9) ?
C2241 C2242 . . 1.46(2) ?
C2241 C2243 . . 1.42(2) ?
C2241 C2244 . . 1.50(3) ?
C2241 C2242' . . 1.56(3) ?
C2241 C2243' . . 1.587(13) ?
C2241 C2244' . . 1.63(2) ?
C2242 C2244 . . 1.84(3) ?
C2242 C2242' . . .93(3) ?
C2242 H2242a . . .885(17) ?
C2242 H2242b . . .985(13) ?
C2242 H2242c . . .993(17) ?
C2242 H2242'b . . .894(18) ?
C2242 H2242'c . . 1.132(14) ?
C2243 C2243' . . .77(3) ?
C2243 C2244' . . 1.94(2) ?
C2243 H2243a . . .88(2) ?
C2243 H2243b . . 1.045(18) ?
C2243 H2243c . . 1.00(2) ?
C2243 H2243'a . . .774(18) ?
C2243 H2243'c . . 1.44(2) ?
C2244 C2244' . . 1.02(3) ?
C2244 H2244a . . .91(2) ?
C2244 H2244b . . 1.07(3) ?
C2244 H2244c . . .98(3) ?
C2244 H2244'a . . .95(3) ?
C2242' H2242a . . .69(3) ?
C2242' H2242c . . 1.46(3) ?
C2242' H2242'a . . .81(3) ?
C2242' H2242'b . . 1.15(2) ?
C2242' H2242'c . . .97(3) ?
C2243' H2243b . . .789(16) ?
C2243' H2243c . . .961(15) ?
C2243' H2243'a . . .959(17) ?
C2243' H2243'b . . .978(15) ?
C2243' H2243'c . . .958(14) ?
C2244' H2244b . . .879(14) ?
C2244' H2244c . . 1.23(2) ?
C2244' H2244'a . . .957(14) ?
C2244' H2244'b . . .99(2) ?
C2244' H2244'c . . .941(18) ?
C225 C226 . . 1.389(12) ?
C225 H225 . . .989(8) ?
C226 S22 . . 1.794(7) ?
O231 C231 . . 1.339(9) ?
C231 C232 . . 1.394(11) ?
C231 C236 . . 1.411(9) ?
C232 C233 . . 1.381(10) ?
C232 S24 . . 1.794(7) ?
C233 C234 . . 1.392(9) ?
C233 H233 . . .986(8) ?
C234 C2341 . . 1.522(11) ?
C234 C235 . . 1.398(12) ?
C2341 C2342 . . 1.41(2) ?
C2341 C2343 . . 1.49(3) ?
C2341 C2344 . . 1.617(15) ?
C2341 C2342' . . 1.533(13) ?
C2341 C2343' . . 1.48(2) ?
C2341 C2344' . . 1.41(6) ?
C2342 C2342' . . .66(3) ?
C2342 C2344' . . 1.90(6) ?
C2342 H2342a . . .94(3) ?
C2342 H2342b . . 1.02(2) ?
C2342 H2342c . . .95(2) ?
C2342 H2342'a . . 1.06(3) ?
C2342 H2342'c . . .93(2) ?
C2343 C2343' . . .80(3) ?
C2343 C2344' . . 1.95(7) ?
C2343 H2343a . . 1.04(2) ?
C2343 H2343b . . .910(17) ?
C2343 H2343c . . .94(2) ?
C2343 H2343'b . . .923(19) ?
C2343 H2343'c . . 1.162(18) ?
C2344 C2344' . . .25(6) ?
C2344 H2344a . . 1.026(10) ?
C2344 H2344b . . 1.030(14) ?
C2344 H2344c . . .919(11) ?
C2344 H2344'a . . .876(10) ?
C2344 H2344'b . . .875(13) ?
C2344 H2344'c . . 1.029(11) ?
C2342' H2342a . . 1.365(15) ?
C2342' H2342b . . .456(13) ?
C2342' H2342c . . 1.331(13) ?
C2342' H2342'a . . .961(16) ?
C2342' H2342'b . . .986(14) ?
C2342' H2342'c . . .944(13) ?
C2343' H2343a . . .662(16) ?
C2343' H2343c . . 1.302(17) ?
C2343' H2343'a . . 1.006(17) ?
C2343' H2343'b . . .953(14) ?
C2343' H2343'c . . .949(16) ?
C2344' H2344a . . 1.20(5) ?
C2344' H2344b . . 1.19(7) ?
C2344' H2344c . . .93(6) ?
C2344' H2344'a . . 1.01(5) ?
C2344' H2344'b . . 1.00(7) ?
C2344' H2344'c . . .97(6) ?
C235 C236 . . 1.379(10) ?
C235 H235 . . .987(6) ?
C236 S23 . . 1.801(8) ?
O241 C241 . . 1.343(9) ?
C241 C242 . . 1.405(8) ?
C241 C246 . . 1.424(10) ?
C242 C243 . . 1.388(11) ?
C243 C244 . . 1.388(10) ?
C243 H243 . . .957(6) ?
C244 C2441 . . 1.542(11) ?
C244 C245 . . 1.401(8) ?
C2441 C2442 . . 1.532(10) ?
C2441 C2443 . . 1.511(10) ?
C2441 C2444 . . 1.519(11) ?
C2442 H2442a . . .969(10) ?
C2442 H2442b . . .961(8) ?
C2442 H2442c . . .957(9) ?
C2443 H2443a . . .973(10) ?
C2443 H2443b . . .986(9) ?
C2443 H2443c . . .950(8) ?
C2444 H2444a . . .939(11) ?
C2444 H2444b . . .970(9) ?
C2444 H2444c . . .975(8) ?
C245 C246 . . 1.387(11) ?
C245 H245 . . .979(7) ?
C246 S24 . . 1.783(6) ?
O10 C10 . . 1.11(2) ?
C10 N10 . . 1.462(17) ?
C10 H10 . . 1.000(14) ?
N10 C101 . . 1.422(14) ?
N10 C102 . . 1.426(14) ?
C101 H101a . . .957(10) ?
C101 H101b . . .982(8) ?
C101 H101c . . .957(11) ?
C102 H102a . . .972(14) ?
C102 H102b . . 1.001(19) ?
C102 H102c . . .917(18) ?
O20 C20 . . 1.44(2) ?
O20 C20' . . 1.19(3) ?
C20 N20 . . 1.33(2) ?
C20 C20' . . 1.08(4) ?
C20 N20' . . 1.73(3) ?
C20 H20 . . .89(2) ?
N20 C201 . . 1.43(3) ?
N20 C202 . . 1.60(3) ?
N20 C20' . . 1.24(3) ?
N20 N20' . . 1.13(2) ?
N20 C201' . . 1.37(3) ?
N20 H201'c . . 1.467(15) ?
C201 N20' . . 1.78(3) ?
C201 C201' . . .96(4) ?
C201 H201a . . .952(18) ?
C201 H201b . . .91(3) ?
C201 H201c . . .975(18) ?
C201 H201'b . . 1.382(17) ?
C201 H201'c . . .290(18) ?
C202 C20' . . 1.61(4) ?
C202 H202a . . 1.11(3) ?
C202 H202b . . .85(3) ?
C202 H202c . . .86(3) ?
C202 H20' . . 1.00(4) ?
C20' N20' . . 1.78(3) ?
C20' H20' . . 1.09(3) ?
N20' C201' . . 1.39(3) ?
N20' C202' . . 1.20(2) ?
C201' H201c . . .75(3) ?
C201' H201'a . . .86(3) ?
C201' H201'b . . 1.01(3) ?
C201' H201'c . . 1.08(3) ?
C202' H202'a . . .99(2) ?
C202' H202'b . . .97(2) ?
C202' H202'c . . .99(2) ?
O30 C30 . . 1.24(2) ?
O30 O30' . . 1.65(2) ?
C30 N30 . . 1.29(2) ?
C30 O30' . . 1.86(3) ?
C30 C30' . . 1.96(3) ?
C30 N30' . . 1.59(2) ?
C30 C302' . . 1.57(4) ?
C30 H30 . . .95(2) ?
N30 C301 . . 1.63(3) ?
N30 C302 . . 1.43(3) ?
N30 N30' . . 1.36(2) ?
N30 C302' . . .52(4) ?
N30 H302'a . . 1.114(13) ?
N30 H302'b . . 1.387(14) ?
N30 H302'c . . 1.291(14) ?
C301 C302' . . 1.30(4) ?
C301 H301a . . .953(16) ?
C301 H301b . . .95(2) ?
C301 H301c . . 1.01(2) ?
C301 H302'c . . .46(2) ?
C302 N30' . . 1.64(4) ?
C302 C301' . . 1.98(4) ?
C302 C302' . . 1.56(4) ?
C302 H302a . . .98(2) ?
C302 H302b . . 1.00(2) ?
C302 H302c . . .929(18) ?
C302 H302'b . . 1.33(2) ?
O30' C30' . . 1.23(2) ?
O30' O40 . . 1.59(2) ?
C30' N30' . . 1.47(3) ?
C30' O40 . . 1.65(3) ?
C30' H30' . . .955(17) ?
C30' H401b . . 1.193(17) ?
N30' C301' . . 1.53(3) ?
N30' C302' . . 1.86(4) ?
C301' C401 . . 1.64(4) ?
C301' H301'a . . .92(3) ?
C301' H301'b . . .95(4) ?
C301' H301'c . . .95(4) ?
C301' H401c . . 1.41(3) ?
C302' H302'a . . .75(3) ?
C302' H302'b . . 1.14(4) ?
C302' H302'c . . 1.06(4) ?
O40 C40 . . 1.36(2) ?
O40 H30' . . 1.406(14) ?
C40 N40 . . 1.30(2) ?
C40 O40' . . 1.61(3) ?
C40 H40 . . 1.00(2) ?
N40 C401 . . 1.55(3) ?
N40 C402 . . 1.39(2) ?
N40 H402'b . . 1.448(14) ?
C401 H301'b . . .77(2) ?
C401 H401a . . 1.00(2) ?
C401 H401b . . 1.002(15) ?
C401 H401c . . .83(2) ?
C402 C402' . . 1.30(5) ?
C402 H402a . . .963(18) ?
C402 H402b . . .979(18) ?
C402 H402c . . .95(2) ?
C402 H402'b . . .71(2) ?
O40' C40' . . 1.24(3) ?
O40' C601 . . 1.97(4) ?
O40' H40 . . .72(2) ?
C40' N40' . . 1.43(3) ?
C40' H40 . . 1.40(3) ?
C40' H40' . . 1.01(3) ?
N40' C401' . . 1.51(3) ?
N40' C402' . . 1.31(4) ?
N40' H40' . . 1.48(2) ?
C401' H401'a . . .90(3) ?
C401' H401'b . . 1.08(2) ?
C401' H401'c . . .85(4) ?
C401' H301c . '1 455' 1.46(3) ?
C402' H402c . . .42(4) ?
C402' H402'a . . 1.03(4) ?
C402' H402'b . . .77(4) ?
C402' H402'c . . 1.11(5) ?
O50 C50 . . 1.52(2) ?
O50 C50' . . 1.184(15) ?
C50 N50 . . 1.29(2) ?
C50 C50' . . 1.584(17) ?
C50 N50' . . 1.34(2) ?
C50 C501' . . 1.04(3) ?
C50 H50 . . 1.037(14) ?
C50 H501'a . . 1.099(14) ?
N50 C501 . . 1.54(3) ?
N50 C502 . . 1.43(3) ?
N50 C50' . . 1.868(17) ?
N50 N50' . . .713(14) ?
N50 C501' . . .961(19) ?
N50 C502' . . 1.471(18) ?
N50 H501'b . . 1.473(9) ?
C501 C501' . . 1.47(4) ?
C501 H501a . . 1.02(2) ?
C501 H501b . . .96(3) ?
C501 H501c . . .96(2) ?
C501 H501'b . . 1.24(3) ?
C501 H501'c . . 1.15(3) ?
C502 N50' . . 1.16(3) ?
C502 C502' . . .44(4) ?
C502 H502a . . 1.00(4) ?
C502 H502b . . 1.02(3) ?
C502 H502c . . .91(3) ?
C502 H502'a . . 1.10(3) ?
C502 H502'b . . 1.47(4) ?
C502 H502'c . . .97(3) ?
C50' N50' . . 1.233(18) ?
C50' H50' . . .973(10) ?
N50' C501' . . 1.524(17) ?
N50' C502' . . 1.36(2) ?
N50' H502a . . 1.427(10) ?
C501' H50 . . 1.06(2) ?
C501' H501'a . . .931(19) ?
C501' H501'b . . .985(16) ?
C501' H501'c . . 1.07(2) ?
C502' H502a . . 1.407(19) ?
C502' H502b . . .829(12) ?
C502' H502c . . .932(14) ?
C502' H502'a . . .910(12) ?
C502' H502'b . . 1.063(18) ?
C502' H502'c . . .981(14) ?
O60 C60 . . 1.14(2) ?
O60 O60' . . .58(2) ?
C60 N60 . . 1.37(2) ?
C60 O60' . . .76(2) ?
C60 H60 . . 1.130(13) ?
N60 C601 . . 1.67(3) ?
N60 C602 . . 1.52(4) ?
N60 H602c . '2 566' 1.485(18) ?
C601 H601a . . .93(3) ?
C601 H601b . . .96(3) ?
C601 H601c . . .94(4) ?
C602 H602a . . .94(3) ?
C602 H602b . . .97(4) ?
C602 H602c . . 1.01(3) ?
O60' H60 . . 1.039(14) ?
H2142a H2142'a . . .66844(4) ?
H2142b H2142'b . . .54267(4) ?
H2142c H2142'c . . .51462(3) ?
H2143a H2143'b . . .70399(6) ?
H2144a H2144'b . . .29365(2) ?
H2144b H2143'a . . .67619(7) ?
H2242a H2242'b . . .52302(5) ?
H2242c H2242'c . . .81496(6) ?
H2243b H2243'a . . .71529(5) ?
H2243b H2243'b . . .92380(6) ?
H2243c H2243'c . . .68783(4) ?
H2244b H2244'a . . .27095(3) ?
H2244c H2244'c . . .97356(14) ?
H2342a H2342'a . . .91358(6) ?
H2342b H2342'a . . .90157(6) ?
H2342b H2342'b . . .78230(5) ?
H2342c H2342'c . . .63880(4) ?
H2343a H2343'b . . .50694(4) ?
H2343c H2343'c . . .78164(5) ?
H2344a H2344'a . . .27211(2) ?
H2344b H2344'b . . .26961(2) ?
H2344c H2344'c . . .27626(2) ?
H201a H201'c . . .67249(5) ?
H201c H201'b . . .43600(3) ?
H202c H20' . . .73863(9) ?
H30' H401b . . .85974(11) ?
H301'b H401c . . .65073(4) ?
H402c H402'b . . .57157(4) ?
H50 H501'a . . .200296(12) ?
H502b H502'a . . .28216(2) ?
H502c H502'c . . .100920(6) ?

loop_
_geom_contact_atom_site_label_1
_geom_contact_atom_site_label_2
_geom_contact_distance
_geom_contact_site_symmetry_1
_geom_contact_site_symmetry_2
_geom_contact_publ_flag
Rb1 Rb3 4.5052(13) . '2 666' ?
Rb1 Rb3 4.4925(17) . . ?
Rb1 C111 3.897(7) . . ?
Rb1 C112 4.172(7) . . ?
Rb1 C121 3.988(5) . . ?
Rb1 S12 3.443(2) . . ?
Rb1 S23 3.600(2) . '2 666' ?
Rb1 C20 3.701(17) . . ?
Rb1 C20' 3.88(3) . . ?
Rb1 C30 3.61(2) . . ?
Rb1 N30 4.066(14) . . ?
Rb1 C301 3.98(2) . . ?
Rb1 C30' 3.52(2) . . ?
Rb1 N30' 4.16(2) . . ?
Rb1 O40 3.398(15) . . ?
Rb1 C50 3.442(18) . '2 666' ?
Rb1 C50' 4.081(13) . '2 666' ?
Rb1 C501' 4.18(2) . '2 666' ?
Rb1 C60 3.739(15) . '2 666' ?
Rb1 H20 3.6037(10) . . ?
Rb1 H301a 3.8861(11) . . ?
Rb1 H301b 3.3947(11) . . ?
Rb1 H302'c 3.6794(11) . . ?
Rb1 H50 3.2116(11) . '2 666' ?
Rb1 H501'a 3.4033(11) . '2 666' ?
Rb1 H60 3.0025(10) . '2 666' ?
Rb2 Rb3 4.547(2) . '2 666' ?
Rb2 O221 3.319(6) . . ?
Rb2 C231 3.678(8) . . ?
Rb2 C236 3.994(8) . . ?
Rb2 C30 3.79(2) . . ?
Rb2 C30' 3.469(17) . . ?
Rb2 C40 3.675(14) . . ?
Rb2 O40' 3.618(17) . . ?
Rb2 C50 3.794(14) . . ?
Rb2 C50' 3.755(15) . '2 666' ?
Rb2 N50' 3.729(11) . . ?
Rb2 C60 3.89(2) . . ?
Rb2 C601 3.86(3) . . ?
Rb2 O60' 3.434(15) . . ?
Rb2 H30 3.6610(17) . . ?
Rb2 H30' 3.7165(13) . . ?
Rb2 H40 3.8209(13) . . ?
Rb2 H502a 3.7122(18) . . ?
Rb2 H601a 2.9300(18) . . ?
Rb3 Rb3 5.1360(18) . '2 666' ?
Rb3 C221 3.949(8) . . ?
Rb3 S23 3.585(2) . . ?
Rb3 O30 3.959(17) . . ?
Rb3 C30' 3.72(2) . . ?
Rb3 C40 3.216(14) . . ?
Rb3 C40' 3.70(2) . . ?
Rb3 O50 3.381(6) . . ?
Rb3 C50 3.93(2) . '2 666' ?
Rb3 C50' 3.573(12) . . ?
Rb3 C50' 3.573(15) . '2 666' ?
Rb3 N60 3.48(2) . . ?
Rb3 H30' 3.7090(13) . . ?
Rb3 H40 3.1205(10) . . ?
Rb3 H50' 3.1840(13) . . ?
Rb3 H50' 3.8219(15) . '2 666' ?
Rb3 H601b 3.2964(13) . . ?
Rb3 H601c 3.4776(14) . . ?
Rb3 H602c 3.7340(14) . '2 566' ?
O111 C112 2.387(8) . . ?
O111 C116 2.415(9) . . ?
O111 S11 3.027(6) . . ?
O111 O121 2.937(8) . . ?
O111 S12 3.027(5) . . ?
O111 O141 2.585(7) . . ?
C111 C113 2.419(10) . . ?
C111 C114 2.851(10) . . ?
C111 C115 2.441(11) . . ?
C111 S11 2.760(8) . . ?
C111 S12 2.783(8) . . ?
C112 C114 2.449(11) . . ?
C112 C115 2.781(11) . . ?
C112 C116 2.409(11) . . ?
C112 C126 2.776(11) . . ?
C112 H113 2.050(7) . . ?
C113 C1141 2.536(12) . . ?
C113 C115 2.362(11) . . ?
C113 C116 2.744(10) . . ?
C113 S12 2.745(9) . . ?
C114 C1142 2.496(9) . . ?
C114 C1143 2.513(12) . . ?
C114 C1144 2.538(13) . . ?
C114 C116 2.428(10) . . ?
C114 H113 2.034(8) . . ?
C114 H1142b 2.664(5) . . ?
C114 H1142c 2.665(6) . . ?
C114 H115 2.050(7) . . ?
C1141 C115 2.566(10) . . ?
C1141 H113 2.658(9) . . ?
C1141 H1142a 2.086(6) . . ?
C1141 H1142b 2.084(6) . . ?
C1141 H1142c 2.079(7) . . ?
C1141 H1143a 2.086(8) . . ?
C1141 H1143b 2.079(8) . . ?
C1141 H1143c 2.083(7) . . ?
C1141 H1144a 2.080(9) . . ?
C1141 H1144b 2.078(8) . . ?
C1141 H1144c 2.080(8) . . ?
C1142 C1143 2.499(11) . . ?
C1142 C1144 2.479(13) . . ?
C1142 H1143b 2.682(8) . . ?
C1142 H1144a 2.690(10) . . ?
C1142 H1144c 2.690(9) . . ?
C1143 C1144 2.483(13) . . ?
C1143 H1142c 2.684(9) . . ?
C1143 H1144a 2.683(10) . . ?
C1144 C115 2.878(12) . . ?
C1144 H1142a 2.682(9) . . ?
C1144 H1143a 2.649(9) . . ?
C1144 H1143c 2.700(9) . . ?
C1144 H115 2.496(9) . . ?
C115 S11 2.759(7) . . ?
C116 C142 2.838(10) . . ?
C116 H115 2.050(7) . . ?
S11 O141 3.062(6) . . ?
S11 C141 2.792(7) . . ?
S11 C143 2.718(6) . . ?
S11 H143 2.7854(18) . . ?
O121 C122 2.406(7) . . ?
O121 C126 2.406(9) . . ?
O121 S12 3.045(6) . . ?
O121 O131 2.628(7) . . ?
O121 S13 3.025(5) . . ?
C121 C123 2.421(8) . . ?
C121 C124 2.860(8) . . ?
C121 C125 2.438(10) . . ?
C121 S12 2.781(8) . . ?
C121 S13 2.774(8) . . ?
C121 H401a 2.460(8) . . ?
C122 C124 2.454(10) . . ?
C122 C125 2.779(11) . . ?
C122 C126 2.397(11) . . ?
C122 C136 2.831(10) . . ?
C122 H123 2.035(6) . . ?
C123 C1241 2.532(10) . . ?
C123 C125 2.380(11) . . ?
C123 C126 2.746(9) . . ?
C123 S13 2.746(7) . . ?
C124 C1242 2.498(11) . . ?
C124 C1243 2.506(8) . . ?
C124 C1244 2.533(11) . . ?
C124 C126 2.436(8) . . ?
C124 H123 2.060(8) . . ?
C124 H1242b 2.667(7) . . ?
C124 H1242c 2.657(7) . . ?
C124 H125 2.061(7) . . ?
C1241 C125 2.570(9) . . ?
C1241 H123 2.674(8) . . ?
C1241 H1242a 2.061(8) . . ?
C1241 H1242b 2.063(9) . . ?
C1241 H1242c 2.059(8) . . ?
C1241 H1243a 2.082(6) . . ?
C1241 H1243b 2.080(8) . . ?
C1241 H1243c 2.084(7) . . ?
C1241 H1244a 2.077(8) . . ?
C1241 H1244b 2.075(8) . . ?
C1241 H1244c 2.075(9) . . ?
C1242 C1243 2.486(13) . . ?
C1242 C1244 2.468(14) . . ?
C1242 H1243a 2.687(9) . . ?
C1242 H1244a 2.645(10) . . ?
C1242 H1244b 2.660(9) . . ?
C1243 C1244 2.489(12) . . ?
C1243 H1242a 2.682(9) . . ?
C1243 H1244a 2.657(9) . . ?
C1243 H1244c 2.682(8) . . ?
C1244 C125 2.880(9) . . ?
C1244 H1242a 2.627(10) . . ?
C1244 H1242c 2.645(11) . . ?
C1244 H1243a 2.669(8) . . ?
C1244 H125 2.473(7) . . ?
C125 S12 2.745(6) . . ?
C126 H125 2.082(7) . . ?
C126 H401a 2.516(8) . . ?
S12 H50 2.7383(17) . '2 666' ?
S12 H501'a 2.7569(18) . '2 666' ?
O131 C132 2.398(8) . . ?
O131 C136 2.397(7) . . ?
O131 S13 3.051(5) . . ?
O131 O141 2.473(7) . . ?
O131 S14 3.053(5) . . ?
O131 H202c 2.499(4) . . ?
O131 H20' 2.614(4) . . ?
C131 C133 2.433(9) . . ?
C131 C134 2.860(8) . . ?
C131 C135 2.433(8) . . ?
C131 S13 2.790(7) . . ?
C131 S14 2.768(7) . . ?
C132 C134 2.445(8) . . ?
C132 C135 2.765(9) . . ?
C132 C136 2.404(10) . . ?
C132 C146 2.820(11) . . ?
C132 H133 2.074(6) . . ?
C133 C1341 2.578(8) . . ?
C133 C1343 2.895(9) . . ?
C133 C135 2.361(10) . . ?
C133 C136 2.760(10) . . ?
C133 S14 2.740(6) . . ?
C134 C1342 2.523(11) . . ?
C134 C1343 2.533(10) . . ?
C134 C1344 2.488(8) . . ?
C134 C136 2.449(9) . . ?
C134 H133 2.036(7) . . ?
C134 H1344b 2.684(5) . . ?
C134 H1344c 2.688(5) . . ?
C134 H135 2.055(7) . . ?
C1341 C135 2.539(9) . . ?
C1341 H1342a 2.096(7) . . ?
C1341 H1342b 2.082(8) . . ?
C1341 H1342c 2.096(8) . . ?
C1341 H1343a 2.074(7) . . ?
C1341 H1343b 2.077(7) . . ?
C1341 H1343c 2.059(7) . . ?
C1341 H1344a 2.072(5) . . ?
C1341 H1344b 2.072(7) . . ?
C1341 H1344c 2.075(7) . . ?
C1341 H135 2.672(7) . . ?
C1342 C1343 2.474(13) . . ?
C1342 C1344 2.496(13) . . ?
C1342 H1343a 2.675(9) . . ?
C1342 H1343c 2.661(9) . . ?
C1343 C1344 2.466(13) . . ?
C1343 H133 2.499(7) . . ?
C1343 H1342a 2.658(9) . . ?
C1343 H1342b 2.656(10) . . ?
C1343 H1344a 2.670(8) . . ?
C1344 H1342a 2.697(10) . . ?
C1344 H1343a 2.651(9) . . ?
C1344 H1343b 2.673(9) . . ?
C135 S13 2.729(7) . . ?
C136 H135 2.035(6) . . ?
S13 H135 2.7888(17) . . ?
O141 C142 2.392(9) . . ?
O141 C146 2.401(8) . . ?
O141 S14 3.060(5) . . ?
C141 C143 2.446(10) . . ?
C141 C144 2.879(9) . . ?
C141 C145 2.441(9) . . ?
C141 S14 2.778(7) . . ?
C142 C144 2.447(9) . . ?
C142 C145 2.760(9) . . ?
C142 C146 2.400(10) . . ?
C142 H143 2.059(7) . . ?
C143 C1441 2.543(9) . . ?
C143 C1444 2.968(10) . . ?
C143 C145 2.371(10) . . ?
C143 C146 2.759(11) . . ?
C143 H1444c 2.691(7) . . ?
C144 C1442 2.472(13) . . ?
C144 C1443 2.504(12) . . ?
C144 C1444 2.495(11) . . ?
C144 C146 2.442(11) . . ?
C144 H143 2.063(7) . . ?
C144 H1442b 2.683(7) . . ?
C144 H1442c 2.680(7) . . ?
C144 H1444b 2.684(6) . . ?
C144 H1444c 2.686(7) . . ?
C144 H145 2.040(7) . . ?
C1441 C145 2.563(10) . . ?
C1441 H143 2.691(6) . . ?
C1441 H1442a 2.089(7) . . ?
C1441 H1442b 2.084(7) . . ?
C1441 H1442c 2.078(6) . . ?
C1441 H1443a 2.065(6) . . ?
C1441 H1443b 2.054(7) . . ?
C1441 H1443c 2.062(7) . . ?
C1441 H1444a 2.060(7) . . ?
C1441 H1444b 2.057(6) . . ?
C1441 H1444c 2.055(7) . . ?
C1442 C1443 2.463(16) . . ?
C1442 C1444 2.451(13) . . ?
C1442 H1444a 2.657(9) . . ?
C1442 H1444c 2.625(11) . . ?
C1443 C1444 2.430(19) . . ?
C1443 C145 2.873(11) . . ?
C1443 H1442a 2.686(12) . . ?
C1443 H1444a 2.598(14) . . ?
C1443 H1444b 2.647(15) . . ?
C1443 H145 2.490(10) . . ?
C1444 H1442a 2.638(9) . . ?
C1444 H1442b 2.615(8) . . ?
C1444 H1443a 2.613(11) . . ?
C1444 H1443c 2.631(12) . . ?
C145 S14 2.724(8) . . ?
C146 H145 2.046(7) . . ?
O211 C212 2.408(9) . . ?
O211 C216 2.407(8) . . ?
O211 S21 3.035(5) . . ?
O211 O221 2.630(6) . . ?
O211 S22 3.065(6) . . ?
O211 O241 2.533(8) . . ?
O211 H402b 2.644(4) . . ?
O211 H40' 2.650(6) . . ?
C211 C213 2.444(11) . . ?
C211 C214 2.879(11) . . ?
C211 C215 2.443(10) . . ?
C211 S21 2.767(7) . . ?
C211 S22 2.787(8) . . ?
C212 C214 2.434(11) . . ?
C212 C215 2.742(10) . . ?
C212 C216 2.387(10) . . ?
C212 C226 2.827(8) . . ?
C212 H213 2.069(8) . . ?
C213 C2141 2.536(12) . . ?
C213 C2142 2.91(2) . . ?
C213 C215 2.360(11) . . ?
C213 C216 2.746(11) . . ?
C213 S22 2.717(8) . . ?
C213 H2142a 2.605(8) . . ?
C214 C2142 2.43(2) . . ?
C214 C2143 2.590(14) . . ?
C214 C2144 2.514(16) . . ?
C214 C2142' 2.54(2) . . ?
C214 C2143' 2.32(5) . . ?
C214 C2144' 2.53(3) . . ?
C214 C216 2.427(11) . . ?
C214 H213 2.069(8) . . ?
C214 H2142a 2.608(7) . . ?
C214 H2142b 2.607(8) . . ?
C214 H2144a 2.681(8) . . ?
C214 H2144b 2.682(6) . . ?
C214 H2142'a 2.694(8) . . ?
C214 H2142'b 2.693(8) . . ?
C214 H2143'a 2.444(6) . . ?
C214 H2143'b 2.445(7) . . ?
C214 H215 2.013(8) . . ?
C2141 C215 2.548(13) . . ?
C2141 H213 2.675(9) . . ?
C2141 H2142a 2.112(8) . . ?
C2141 H2142b 2.110(8) . . ?
C2141 H2142c 2.023(10) . . ?
C2141 H2143a 2.199(10) . . ?
C2141 H2143b 2.206(11) . . ?
C2141 H2143c 2.162(10) . . ?
C2141 H2144a 1.972(10) . . ?
C2141 H2144b 1.968(7) . . ?
C2141 H2144c 2.052(9) . . ?
C2141 H2142'a 1.932(9) . . ?
C2141 H2142'b 1.932(8) . . ?
C2141 H2142'c 2.065(10) . . ?
C2141 H2143'a 1.680(7) . . ?
C2141 H2143'b 1.686(10) . . ?
C2141 H2143'c 1.803(9) . . ?
C2141 H2144'a 2.177(11) . . ?
C2141 H2144'b 2.170(10) . . ?
C2141 H2144'c 2.136(10) . . ?
C2141 H215 2.678(10) . . ?
C2142 C2143 2.64(2) . . ?
C2142 C2144 2.70(2) . . ?
C2142 C2143' 2.45(5) . . ?
C2142 C2144' 2.26(3) . . ?
C2142 H2143'c 2.686(14) . . ?
C2142 H2144'a 2.26(2) . . ?
C2142 H2144'c 2.502(18) . . ?
C2143 C2144 2.38(2) . . ?
C2143 C2142' 2.25(2) . . ?
C2143 H2144b 2.383(14) . . ?
C2143 H2144c 2.599(15) . . ?
C2143 H2142'a 2.194(11) . . ?
C2143 H2142'c 2.508(14) . . ?
C2143 H2143'a 1.742(14) . . ?
C2144 C2142' 2.49(2) . . ?
C2144 C215 2.920(16) . . ?
C2144 H2143a 2.516(17) . . ?
C2144 H2143c 2.495(16) . . ?
C2144 H2142'c 2.691(14) . . ?
C2144 H2143'b 2.310(17) . . ?
C2144 H2143'c 1.637(15) . . ?
C2144 H2144'a 2.121(13) . . ?
C2144 H215 2.536(14) . . ?
C2142' C2143' 2.08(5) . . ?
C2142' C2144' 2.25(3) . . ?
C2142' H2143b 2.42(2) . . ?
C2142' H2143c 2.354(16) . . ?
C2142' H2144c 2.637(16) . . ?
C2142' H2143'b 2.424(18) . . ?
C2142' H2143'c 2.238(14) . . ?
C2142' H2144'a 2.45(2) . . ?
C2142' H2144'c 2.37(2) . . ?
C2143' C2144' 2.49(7) . . ?
C2143' H2142c 2.57(6) . . ?
C2143' H2143b 1.55(6) . . ?
C2143' H2144a 2.58(7) . . ?
C2143' H2144b 1.77(6) . . ?
C2143' H2144c 2.00(7) . . ?
C2143' H2142'a 2.30(5) . . ?
C2143' H2142'c 2.36(6) . . ?
C2143' H2144'c 2.67(7) . . ?
C2144' C215 2.88(3) . . ?
C2144' H2142b 2.25(2) . . ?
C2144' H2142c 2.41(3) . . ?
C2144' H2144b 2.05(3) . . ?
C2144' H2144c 1.60(2) . . ?
C2144' H2142'b 2.25(3) . . ?
C2144' H2142'c 2.53(3) . . ?
C2144' H2143'a 2.29(3) . . ?
C2144' H2143'c 2.44(3) . . ?
C2144' H215 2.52(3) . . ?
C215 S21 2.737(8) . . ?
C215 H2144'b 2.658(8) . . ?
C216 C242 2.772(11) . . ?
C216 H215 2.047(7) . . ?
S21 O241 3.024(4) . . ?
S21 C241 2.760(6) . . ?
S21 C243 2.746(8) . . ?
S21 H243 2.799(2) . . ?
O221 C222 2.399(7) . . ?
O221 C226 2.402(10) . . ?
O221 S22 3.032(6) . . ?
O221 S23 3.013(4) . . ?
C221 C223 2.408(9) . . ?
C221 C224 2.817(11) . . ?
C221 C225 2.407(12) . . ?
C221 S22 2.766(7) . . ?
C221 S23 2.772(7) . . ?
C222 C224 2.425(11) . . ?
C222 C225 2.755(10) . . ?
C222 C226 2.400(9) . . ?
C222 C236 2.724(11) . . ?
C222 H223 2.041(6) . . ?
C223 C2241 2.553(12) . . ?
C223 C2243 2.93(2) . . ?
C223 C225 2.361(9) . . ?
C223 C226 2.751(8) . . ?
C223 S23 2.735(8) . . ?
C223 H2243b 2.639(6) . . ?
C224 C2242 2.47(2) . . ?
C224 C2243 2.396(18) . . ?
C224 C2244 2.48(3) . . ?
C224 C2242' 2.48(3) . . ?
C224 C2243' 2.666(14) . . ?
C224 C2244' 2.65(2) . . ?
C224 C226 2.415(10) . . ?
C224 H223 2.078(7) . . ?
C224 H2242a 2.670(9) . . ?
C224 H2242b 2.664(9) . . ?
C224 H2243a 2.622(7) . . ?
C224 H2243b 2.628(6) . . ?
C224 H2242'a 2.682(8) . . ?
C224 H2242'b 2.678(9) . . ?
C224 H225 2.056(6) . . ?
C2241 C225 2.572(11) . . ?
C2241 H2242a 1.987(10) . . ?
C2241 H2242b 1.989(9) . . ?
C2241 H2242c 2.018(10) . . ?
C2241 H2243a 2.005(9) . . ?
C2241 H2243b 2.001(7) . . ?
C2241 H2243c 1.992(7) . . ?
C2241 H2244a 2.111(7) . . ?
C2241 H2244b 2.115(8) . . ?
C2241 H2244c 2.091(9) . . ?
C2241 H2242'a 2.124(9) . . ?
C2241 H2242'b 2.123(10) . . ?
C2241 H2242'c 2.050(10) . . ?
C2241 H2243'a 2.122(8) . . ?
C2241 H2243'b 2.118(7) . . ?
C2241 H2243'c 2.208(7) . . ?
C2241 H2244'a 2.170(8) . . ?
C2241 H2244'b 2.173(10) . . ?
C2241 H2244'c 2.207(9) . . ?
C2242 C2243 2.65(3) . . ?
C2242 C2243' 2.47(2) . . ?
C2242 C2244' 2.52(3) . . ?
C2242 H2244a 1.981(15) . . ?
C2242 H2244c 2.188(18) . . ?
C2242 H2242'a 1.688(15) . . ?
C2242 H2243'b 2.699(15) . . ?
C2243 C2244 2.47(3) . . ?
C2243 C2242' 2.44(4) . . ?
C2243 H2244b 2.692(16) . . ?
C2243 H2244c 2.69(2) . . ?
C2243 H2243'b 1.65(2) . . ?
C2243 H2244'b 1.954(19) . . ?
C2243 H2244'c 2.26(2) . . ?
C2244 C2242' 2.53(4) . . ?
C2244 C2243' 2.80(2) . . ?
C2244 C225 2.78(3) . . ?
C2244 H2242a 2.69(3) . . ?
C2244 H2242b 1.70(3) . . ?
C2244 H2242c 2.05(3) . . ?
C2244 H2242'b 2.58(3) . . ?
C2244 H2242'c 2.60(3) . . ?
C2244 H2244'b 1.95(3) . . ?
C2244 H2244'c 1.51(2) . . ?
C2244 H225 2.40(2) . . ?
C2242' C2243' 2.03(3) . . ?
C2242' C2244' 2.98(4) . . ?
C2242' H2242b 1.86(2) . . ?
C2242' H2243b 2.50(3) . . ?
C2242' H2243c 2.62(3) . . ?
C2242' H2243'b 1.96(3) . . ?
C2242' H2243'c 2.38(3) . . ?
C2243' C2244' 2.48(2) . . ?
C2243' H223 2.622(15) . . ?
C2243' H2242c 2.610(15) . . ?
C2243' H2243a 1.592(17) . . ?
C2243' H2242'a 2.275(16) . . ?
C2243' H2242'c 2.280(17) . . ?
C2243' H2244'b 2.669(14) . . ?
C2243' H2244'c 2.650(14) . . ?
C2244' H2242b 2.64(2) . . ?
C2244' H2242c 2.62(2) . . ?
C2244' H2243a 2.025(18) . . ?
C2244' H2243c 2.190(15) . . ?
C2244' H2244a 1.871(18) . . ?
C2244' H2243'a 2.656(16) . . ?
C225 S22 2.758(8) . . ?
C225 H2244a 2.665(9) . . ?
C226 H225 2.041(8) . . ?
O231 C232 2.403(10) . . ?
O231 C236 2.381(7) . . ?
O231 S23 3.015(5) . . ?
O231 O241 2.575(5) . . ?
O231 S24 3.034(6) . . ?
C231 C233 2.422(12) . . ?
C231 C234 2.845(10) . . ?
C231 C235 2.427(9) . . ?
C231 S23 2.792(7) . . ?
C231 S24 2.758(7) . . ?
C232 C234 2.423(9) . . ?
C232 C235 2.750(9) . . ?
C232 C236 2.391(10) . . ?
C232 C246 2.834(8) . . ?
C232 H233 2.047(8) . . ?
C233 C2341 2.559(10) . . ?
C233 C2343' 2.801(18) . . ?
C233 C235 2.376(11) . . ?
C233 C236 2.758(12) . . ?
C233 S24 2.746(7) . . ?
C233 H2343'b 2.664(8) . . ?
C234 C2342 2.531(19) . . ?
C234 C2343 2.56(2) . . ?
C234 C2344 2.500(14) . . ?
C234 C2342' 2.436(12) . . ?
C234 C2343' 2.46(2) . . ?
C234 C2344' 2.41(6) . . ?
C234 C236 2.430(11) . . ?
C234 H233 2.063(7) . . ?
C234 H2342'a 2.638(5) . . ?
C234 H2342'b 2.637(6) . . ?
C234 H2343'a 2.665(8) . . ?
C234 H2343'b 2.666(8) . . ?
C234 H2344'a 2.655(8) . . ?
C234 H2344'b 2.655(7) . . ?
C234 H235 2.086(8) . . ?
C2341 C235 2.536(12) . . ?
C2341 H2342a 1.963(7) . . ?
C2341 H2342b 1.965(7) . . ?
C2341 H2342c 2.085(6) . . ?
C2341 H2343a 2.020(9) . . ?
C2341 H2343b 2.016(8) . . ?
C2341 H2343c 2.107(9) . . ?
C2341 H2344a 2.253(9) . . ?
C2341 H2344b 2.254(9) . . ?
C2341 H2344c 2.153(9) . . ?
C2341 H2342'a 2.101(7) . . ?
C2341 H2342'b 2.103(8) . . ?
C2341 H2342'c 2.041(6) . . ?
C2341 H2343'a 2.051(9) . . ?
C2341 H2343'b 2.047(8) . . ?
C2341 H2343'c 2.054(10) . . ?
C2341 H2344'a 2.041(9) . . ?
C2341 H2344'b 2.043(9) . . ?
C2341 H2344'c 2.038(9) . . ?
C2342 C2343 2.55(3) . . ?
C2342 C2344 2.10(2) . . ?
C2342 C2343' 2.43(3) . . ?
C2342 H2344b 2.38(2) . . ?
C2342 H2344c 2.28(2) . . ?
C2342 H2342'b 1.64(2) . . ?
C2342 H2343'c 2.59(3) . . ?
C2342 H2344'b 2.12(2) . . ?
C2342 H2344'c 2.13(2) . . ?
C2343 C2344 2.13(3) . . ?
C2343 C2342' 2.70(2) . . ?
C2343 H2344a 2.36(2) . . ?
C2343 H2344c 2.32(2) . . ?
C2343 H2343'a 1.80(2) . . ?
C2343 H2344'a 2.10(2) . . ?
C2343 H2344'c 2.17(2) . . ?
C2344 C2342' 2.621(17) . . ?
C2344 C2343' 2.64(2) . . ?
C2344 C235 2.979(15) . . ?
C2344 H2342a 2.124(11) . . ?
C2344 H2342c 2.479(10) . . ?
C2344 H2343b 2.164(12) . . ?
C2344 H2343c 2.494(13) . . ?
C2342' C2343' 2.38(2) . . ?
C2342' C2344' 2.41(6) . . ?
C2342' H2343'a 2.513(14) . . ?
C2342' H2343'c 2.626(16) . . ?
C2342' H2344'b 2.667(13) . . ?
C2343' C2344' 2.43(7) . . ?
C2343' H233 2.424(14) . . ?
C2343' H2343b 1.613(15) . . ?
C2343' H2342'b 2.568(17) . . ?
C2343' H2342'c 2.555(15) . . ?
C2343' H2344'c 2.692(17) . . ?
C2344' C235 2.97(7) . . ?
C2344' H2342a 2.01(6) . . ?
C2344' H2342c 2.28(5) . . ?
C2344' H2343b 2.07(7) . . ?
C2344' H2343c 2.31(7) . . ?
C2344' H2342'a 2.66(6) . . ?
C2344' H2342'c 2.61(5) . . ?
C2344' H2343'c 2.68(7) . . ?
C235 S23 2.746(9) . . ?
C236 H235 2.027(6) . . ?
S23 H235 2.782(2) . . ?
O241 C242 2.402(8) . . ?
O241 C246 2.420(9) . . ?
O241 S24 3.067(5) . . ?
C241 C243 2.435(10) . . ?
C241 C244 2.867(11) . . ?
C241 C245 2.450(11) . . ?
C241 S24 2.784(6) . . ?
C242 C244 2.436(11) . . ?
C242 C245 2.766(10) . . ?
C242 C246 2.402(8) . . ?
C242 H243 2.020(7) . . ?
C243 C2441 2.557(11) . . ?
C243 C2444 2.953(13) . . ?
C243 C245 2.373(8) . . ?
C243 C246 2.756(8) . . ?
C243 H2444c 2.662(7) . . ?
C244 C2442 2.499(11) . . ?
C244 C2443 2.539(12) . . ?
C244 C2444 2.502(12) . . ?
C244 C246 2.437(10) . . ?
C244 H243 2.038(6) . . ?
C244 H2444b 2.690(7) . . ?
C244 H2444c 2.687(7) . . ?
C244 H245 2.071(6) . . ?
C2441 C245 2.573(10) . . ?
C2441 H2442a 2.084(7) . . ?
C2441 H2442b 2.095(5) . . ?
C2441 H2442c 2.079(7) . . ?
C2441 H2443a 2.085(7) . . ?
C2441 H2443b 2.080(6) . . ?
C2441 H2443c 2.086(5) . . ?
C2441 H2444a 2.066(7) . . ?
C2441 H2444b 2.069(7) . . ?
C2441 H2444c 2.078(6) . . ?
C2442 C2443 2.474(9) . . ?
C2442 C2444 2.469(13) . . ?
C2442 H2443a 2.683(7) . . ?
C2442 H2443b 2.669(6) . . ?
C2442 H2444a 2.675(9) . . ?
C2442 H2444c 2.671(10) . . ?
C2443 C2444 2.464(12) . . ?
C2443 C245 2.896(13) . . ?
C2443 H2442a 2.666(7) . . ?
C2443 H2442c 2.681(7) . . ?
C2443 H2444a 2.654(8) . . ?
C2443 H2444b 2.692(9) . . ?
C2443 H245 2.538(9) . . ?
C2444 H2442a 2.663(10) . . ?
C2444 H2442b 2.684(9) . . ?
C2444 H2443a 2.677(9) . . ?
C245 S24 2.730(7) . . ?
C246 H245 2.041(8) . . ?
S24 H245 2.794(2) . . ?
O10 N10 2.18(2) . . ?
O10 C102 2.79(2) . . ?
O10 H1144c 2.640(11) . '1 565' ?
O10 H2443c 2.69(2) . . ?
O10 H10 1.899(17) . . ?
O10 H102c 2.567(18) . . ?
C10 C101 2.389(19) . . ?
C10 C102 2.58(2) . . ?
C10 H101a 2.300(14) . . ?
N10 H10 2.103(6) . . ?
N10 H101a 1.929(7) . . ?
N10 H101b 1.959(7) . . ?
N10 H101c 2.017(7) . . ?
N10 H102a 1.886(7) . . ?
N10 H102b 1.892(6) . . ?
N10 H102c 2.001(6) . . ?
C101 C102 2.477(19) . . ?
C101 H10 2.469(11) . . ?
C101 H102b 2.441(9) . . ?
C102 H101b 2.620(18) . . ?
O20 N20 2.332(17) . . ?
O20 C202 2.67(4) . . ?
O20 N20' 2.63(3) . . ?
O20 C202' 2.86(2) . . ?
O20 O60' 2.798(15) . '2 666' ?
O20 H20 2.000(12) . . ?
O20 H202c 2.668(10) . . ?
O20 H20' 2.004(10) . . ?
O20 H202'b 2.579(8) . . ?
O20 H60 2.113(8) . '2 666' ?
C20 C201 2.36(3) . . ?
C20 C202 2.49(4) . . ?
C20 C201' 2.57(3) . . ?
C20 C202' 2.18(2) . . ?
C20 H201b 2.364(18) . . ?
C20 H202c 2.663(18) . . ?
C20 H20' 1.942(18) . . ?
C20 H201'c 2.431(17) . . ?
C20 H202'a 2.687(14) . . ?
C20 H202'b 2.383(13) . . ?
N20 C202' 2.22(2) . . ?
N20 H20 2.006(16) . . ?
N20 H201a 1.908(14) . . ?
N20 H201b 1.926(17) . . ?
N20 H201c 2.004(15) . . ?
N20 H202a 2.065(16) . . ?
N20 H202b 2.068(17) . . ?
N20 H202c 2.026(15) . . ?
N20 H20' 1.535(15) . . ?
N20 H201'a 1.669(15) . . ?
N20 H201'b 2.312(14) . . ?
N20 H202'c 2.675(11) . . ?
C201 C202 2.68(4) . . ?
C201 C20' 2.65(4) . . ?
C201 C202' 2.73(3) . . ?
C201 H20 2.60(2) . . ?
C201 H202a 2.55(3) . . ?
C201 H201'a 1.59(3) . . ?
C202 N20' 2.23(3) . . ?
C202 C201' 2.22(4) . . ?
C202 C40' 2.60(4) . '1 655' ?
C202 N40' 2.27(4) . '1 655' ?
C202 C401' 2.65(5) . '1 655' ?
C202 C402' 2.59(6) . '1 655' ?
C202 H201'a 1.81(3) . . ?
C202 H201'c 2.61(3) . . ?
C202 H401'a 2.45(3) . '1 655' ?
C202 H402'c 1.89(4) . '1 655' ?
C20' C201' 2.54(4) . . ?
C20' C202' 2.47(3) . . ?
C20' H20 1.95(3) . . ?
C20' H202a 2.58(3) . . ?
C20' H202b 1.90(3) . . ?
C20' H202c 1.79(3) . . ?
C20' H201'a 2.67(3) . . ?
C20' H201'c 2.67(3) . . ?
C20' H202'b 2.57(2) . . ?
C20' H401'a 2.67(3) . '1 655' ?
N20' C601 2.60(4) . '1 655' ?
N20' H20 2.30(3) . . ?
N20' H201a 2.597(15) . . ?
N20' H201b 2.076(18) . . ?
N20' H201c 1.93(2) . . ?
N20' H202a 2.648(17) . . ?
N20' H202b 2.29(2) . . ?
N20' H20' 2.426(18) . . ?
N20' H201'a 1.94(2) . . ?
N20' H201'b 2.04(2) . . ?
N20' H201'c 1.977(15) . . ?
N20' H202'a 1.958(17) . . ?
N20' H202'b 1.917(17) . . ?
N20' H202'c 1.549(16) . . ?
N20' H601c 1.81(2) . '1 655' ?
C201' C202' 2.46(3) . . ?
C201' H201a 1.59(2) . . ?
C201' H201b 1.73(3) . . ?
C201' H202a 2.01(3) . . ?
C201' H202b 2.53(3) . . ?
C201' H20' 2.64(3) . . ?
C201' H202'c 2.49(2) . . ?
C201' H601c 2.49(2) . '1 655' ?
C202' N60 2.47(2) . '1 655' ?
C202' C601 2.38(4) . '1 655' ?
C202' C602 2.24(4) . '1 655' ?
C202' H20 2.49(2) . . ?
C202' H201b 2.68(2) . . ?
C202' H601b 2.61(2) . '1 655' ?
C202' H601c 1.83(2) . '1 655' ?
C202' H602b 1.611(18) . '1 655' ?
C202' H602c 2.67(2) . '1 655' ?
O30 N30 2.286(17) . . ?
O30 C301 2.88(3) . . ?
O30 C30' 2.44(2) . . ?
O30 N30' 2.65(2) . . ?
O30 C302' 2.45(4) . . ?
O30 O60' 2.918(18) . '2 666' ?
O30 H30 1.913(13) . . ?
O30 H301a 2.614(16) . . ?
O30 H302'a 2.527(14) . . ?
O30 H302'c 2.471(14) . . ?
O30 H502a 2.570(10) . . ?
O30 H50' 2.190(10) . . ?
O30 H60 2.699(15) . '2 666' ?
C30 C301 2.50(3) . . ?
C30 C302 2.41(3) . . ?
C30 H301a 2.56(2) . . ?
C30 H302a 2.683(17) . . ?
C30 H302'a 1.68(2) . . ?
C30 H302'b 2.65(2) . . ?
C30 H302'c 2.08(2) . . ?
N30 O30' 2.83(2) . . ?
N30 C30' 2.50(3) . . ?
N30 C301' 2.63(3) . . ?
N30 H30 1.846(13) . . ?
N30 H301a 2.108(14) . . ?
N30 H301b 2.066(14) . . ?
N30 H301c 2.341(15) . . ?
N30 H302a 2.114(13) . . ?
N30 H302b 2.004(14) . . ?
N30 H302c 1.966(10) . . ?
C301 C302 2.60(3) . . ?
C301 N30' 2.85(3) . . ?
C301 C401' 2.16(4) . '1 655' ?
C301 H302'a 1.74(2) . . ?
C301 H302'b 1.52(2) . . ?
C301 H401'a 1.65(2) . '1 655' ?
C301 H401'b 2.41(2) . '1 655' ?
C301 H401'c 2.19(2) . '1 655' ?
C302 H30 2.44(2) . . ?
C302 H301'a 2.218(18) . . ?
C302 H301'c 1.95(2) . . ?
C302 H302'a 1.812(18) . . ?
C302 H302'c 2.45(2) . . ?
O30' N30' 2.32(3) . . ?
O30' C40 2.85(2) . . ?
O30' H30 2.095(13) . . ?
O30' H30' 1.915(10) . . ?
O30' H401b 2.405(10) . . ?
C30' C301' 2.37(4) . . ?
C30' C40 2.45(3) . . ?
C30' N40 2.59(2) . . ?
C30' C401 2.11(2) . . ?
C30' H30 1.977(19) . . ?
C30' H301'b 2.192(17) . . ?
C30' H401a 2.255(14) . . ?
N30' C401 2.35(3) . . ?
N30' H30 1.690(17) . . ?
N30' H302a 1.77(3) . . ?
N30' H302b 2.58(2) . . ?
N30' H302c 1.96(2) . . ?
N30' H30' 2.11(2) . . ?
N30' H301'a 2.157(18) . . ?
N30' H301'b 1.998(18) . . ?
N30' H301'c 2.02(2) . . ?
N30' H302'a 2.32(2) . . ?
N30' H302'b 2.36(2) . . ?
N30' H302'c 2.49(2) . . ?
N30' H401a 2.52(2) . . ?
N30' H401b 1.61(2) . . ?
N30' H401c 2.626(17) . . ?
C301' H302a 1.66(3) . . ?
C301' H302c 1.81(4) . . ?
C301' H30' 2.40(4) . . ?
C301' H401a 2.09(4) . . ?
C301' H401b 1.55(4) . . ?
C302' H30 2.15(4) . . ?
C302' H301a 1.75(3) . . ?
C302' H301b 1.95(4) . . ?
C302' H301c 1.94(4) . . ?
C302' H302a 2.33(4) . . ?
C302' H302b 1.86(4) . . ?
C302' H302c 2.11(3) . . ?
O40 N40 2.276(16) . . ?
O40 C401 2.80(2) . . ?
O40 O40' 2.35(3) . . ?
O40 H40 2.060(16) . . ?
O40 H401b 2.252(14) . . ?
C40 C401 2.51(3) . . ?
C40 C402 2.30(2) . . ?
C40 C40' 2.33(4) . . ?
C40 N40' 2.74(3) . . ?
C40 C402' 2.57(3) . . ?
C40 H30' 1.66(2) . . ?
C40 H401b 2.38(2) . . ?
C40 H402b 2.584(18) . . ?
C40 H402c 2.586(15) . . ?
C40 H402'b 2.057(15) . . ?
C40 H402'c 2.561(18) . . ?
N40 O40' 2.71(3) . . ?
N40 N40' 2.80(2) . . ?
N40 C402' 2.20(4) . . ?
N40 H30' 1.644(13) . . ?
N40 H301'b 2.203(16) . . ?
N40 H40 1.997(13) . . ?
N40 H401a 1.924(15) . . ?
N40 H401b 1.909(15) . . ?
N40 H401c 2.130(15) . . ?
N40 H402a 1.942(11) . . ?
N40 H402b 1.931(14) . . ?
N40 H402c 2.006(14) . . ?
N40 H402'c 2.634(15) . . ?
C401 C402 2.53(3) . . ?
C401 H30' 1.518(17) . . ?
C401 H301'a 2.03(2) . . ?
C401 H301'c 2.32(2) . . ?
C401 H402a 2.504(18) . . ?
C402 C40' 2.88(3) . . ?
C402 N40' 2.03(3) . . ?
C402 H40 2.478(17) . . ?
C402 H402'a 1.859(18) . . ?
C402 H402'c 2.25(2) . . ?
O40' N40' 2.35(2) . . ?
O40' C402' 2.81(3) . . ?
O40' H202b 2.35(2) . '1 455' ?
O40' H40' 2.15(2) . . ?
O40' H402'c 2.442(16) . . ?
O40' H601a 1.769(18) . . ?
O40' H601b 1.99(2) . . ?
O40' H601c 2.15(2) . . ?
C40' C401' 2.50(3) . . ?
C40' C402' 2.40(4) . . ?
C40' C601 2.36(4) . . ?
C40' H202b 1.76(3) . '1 455' ?
C40' H402b 2.64(3) . . ?
C40' H402c 2.66(3) . . ?
C40' H402'b 2.54(3) . . ?
C40' H402'c 2.31(3) . . ?
C40' H601a 2.50(2) . . ?
C40' H601b 1.85(3) . . ?
C40' H601c 2.58(3) . . ?
N40' H202a 2.58(3) . '1 455' ?
N40' H202b 1.71(3) . '1 455' ?
N40' H202c 2.51(2) . '1 455' ?
N40' H40 2.103(16) . . ?
N40' H402b 1.85(2) . . ?
N40' H402c 1.56(2) . . ?
N40' H401'a 2.111(18) . . ?
N40' H401'b 2.193(15) . . ?
N40' H401'c 1.87(2) . . ?
N40' H402'a 2.25(2) . . ?
N40' H402'b 1.72(2) . . ?
N40' H402'c 1.70(2) . . ?
C401' C402' 2.44(5) . . ?
C401' H202b 2.35(3) . '1 455' ?
C401' H202c 2.46(4) . '1 455' ?
C401' H301a 2.29(3) . '1 455' ?
C401' H301b 2.35(3) . '1 455' ?
C401' H302'c 2.60(3) . '1 455' ?
C401' H402c 2.64(3) . . ?
C401' H40' 2.03(2) . . ?
C402' H202a 2.34(5) . '1 455' ?
C402' H202b 2.32(4) . '1 455' ?
C402' H40 2.32(3) . . ?
C402' H402a 1.98(5) . . ?
C402' H402b 1.79(5) . . ?
C402' H40' 2.68(4) . . ?
C402' H401'b 2.62(3) . . ?
O50 N50 2.491(15) . . ?
O50 N50' 2.082(15) . . ?
O50 C501' 2.55(2) . . ?
O50 H50 2.289(6) . . ?
O50 H50' 1.891(6) . . ?
O50 H501'a 2.431(6) . . ?
C50 C501 2.44(4) . . ?
C50 C502 2.47(4) . . ?
C50 C502' 2.63(2) . . ?
C50 H501a 2.485(19) . . ?
C50 H502a 2.616(15) . . ?
C50 H50' 2.550(13) . . ?
C50 H501'b 1.918(17) . . ?
C50 H501'c 1.83(2) . . ?
N50 H50 1.895(11) . . ?
N50 H501a 2.102(10) . . ?
N50 H501b 2.136(13) . . ?
N50 H501c 2.153(12) . . ?
N50 H502a 2.009(10) . . ?
N50 H502b 2.013(10) . . ?
N50 H502c 2.035(12) . . ?
N50 H50' 2.607(10) . . ?
N50 H501'a 1.816(11) . . ?
N50 H501'c 1.530(12) . . ?
N50 H502'a 2.228(10) . . ?
N50 H502'b 1.688(13) . . ?
N50 H502'c 2.033(12) . . ?
C501 C502 2.45(4) . . ?
C501 N50' 2.23(3) . . ?
C501 C502' 2.24(3) . . ?
C501 H2244'b 2.68(3) . '1 655' ?
C501 H50 2.40(3) . . ?
C501 H502c 2.65(2) . . ?
C501 H501'a 2.23(3) . . ?
C501 H502'b 1.57(2) . . ?
C501 H502'c 2.61(2) . . ?
C502 C50' 2.04(4) . . ?
C502 C501' 2.38(3) . . ?
C502 H50' 2.26(3) . . ?
C502 H501'b 2.61(3) . . ?
C50' C501' 2.37(2) . . ?
C50' C502' 2.34(2) . . ?
C50' H50 2.612(10) . . ?
C50' H502a 1.629(14) . . ?
C50' H502b 2.406(15) . . ?
C50' H501'a 2.683(10) . . ?
C50' H502'a 2.612(15) . . ?
N50' H50 2.233(10) . . ?
N50' H502b 1.743(12) . . ?
N50' H502c 1.957(13) . . ?
N50' H50' 1.903(10) . . ?
N50' H501'a 2.210(10) . . ?
N50' H501'b 2.116(8) . . ?
N50' H501'c 2.123(10) . . ?
N50' H502'a 1.961(12) . . ?
N50' H502'b 1.977(13) . . ?
N50' H502'c 1.986(13) . . ?
C501' C502' 2.40(2) . . ?
C501' H501a 1.50(2) . . ?
C501' H501b 2.20(2) . . ?
C501' H501c 2.15(2) . . ?
C501' H502'b 2.38(2) . . ?
C502' H501b 2.482(16) . . ?
C502' H501c 2.518(13) . . ?
C502' H50' 2.565(17) . . ?
C502' H501'b 2.595(13) . . ?
C502' H501'c 2.673(14) . . ?
O60 N60 2.22(2) . . ?
O60 C601 2.89(3) . . ?
O60 H60 1.606(13) . . ?
O60 H601a 2.435(10) . . ?
O60 H602c 2.623(12) . '2 566' ?
C60 C601 2.63(3) . . ?
C60 C602 2.46(3) . . ?
C60 C602 2.91(3) . '2 566' ?
C60 H502a 2.648(18) . '2 666' ?
C60 H601a 2.554(15) . . ?
C60 H602a 2.593(19) . . ?
C60 H602c 1.924(17) . '2 566' ?
N60 C602 2.40(4) . '2 566' ?
N60 O60' 2.064(18) . . ?
N60 H202'b 2.118(15) . '1 455' ?
N60 H202'c 1.955(15) . '1 455' ?
N60 H60 2.374(13) . . ?
N60 H601a 2.070(18) . . ?
N60 H601b 2.075(16) . . ?
N60 H601c 2.160(14) . . ?
N60 H602a 2.579(18) . '2 566' ?
N60 H602a 2.120(19) . . ?
N60 H602b 2.127(18) . . ?
N60 H602c 2.087(17) . . ?
C601 C602 2.81(4) . . ?
C601 H202'b 2.35(3) . '1 455' ?
C601 H202'c 1.66(4) . '1 455' ?
C601 H40 2.69(3) . . ?
C601 H602a 2.62(3) . '2 566' ?
C601 H602c 2.41(3) . '2 566' ?
C602 C602 2.59(6) . '2 566' ?
C602 H202'a 2.26(4) . '1 455' ?
C602 H202'b 1.59(3) . '1 455' ?
C602 H202'c 2.36(3) . '1 455' ?
C602 H601b 2.54(3) . '2 566' ?
C602 H602c 2.05(4) . '2 566' ?
O60' H602c 2.371(12) . '2 566' ?
H113 H1142c 2.35151(16) . . ?
H113 H1143b 2.27032(14) . . ?
H1142a H1142b 1.55139(11) . . ?
H1142a H1142c 1.55158(13) . . ?
H1142b H1142c 1.55143(10) . . ?
H1143a H1143b 1.55134(12) . . ?
H1143a H1143c 1.55143(9) . . ?
H1143b H1143c 1.55154(15) . . ?
H1144a H1144b 1.55141(9) . . ?
H1144a H1144c 1.55135(11) . . ?
H1144b H1144c 1.55146(19) . . ?
H1144b H115 2.31020(14) . . ?
H1144c H115 2.21267(14) . . ?
H123 H1242b 2.29366(15) . . ?
H1242a H1242b 1.55154(12) . . ?
H1242a H1242c 1.55147(11) . . ?
H1242b H1242c 1.55175(11) . . ?
H1243a H1243b 1.55134(14) . . ?
H1243a H1243c 1.55144(13) . . ?
H1243b H1243c 1.55155(13) . . ?
H1244a H1244b 1.55122(12) . . ?
H1244a H1244c 1.55125(15) . . ?
H1244b H1244c 1.55127(14) . . ?
H1244b H125 2.28258(17) . . ?
H1244b H402'a 1.99528(17) . . ?
H1244c H125 2.19658(13) . . ?
H133 H1343b 2.2181(2) . . ?
H133 H1343c 2.3245(3) . . ?
H1342a H1342b 1.55107(11) . . ?
H1342a H1342c 1.55121(10) . . ?
H1342b H1342c 1.55114(12) . . ?
H1342c H135 2.2639(2) . . ?
H1342c H1444b 2.39353(14) . '2 655' ?
H1343a H1343b 1.5518(2) . . ?
H1343a H1343c 1.55152(11) . . ?
H1343b H1343c 1.55149(9) . . ?
H1344a H1344b 1.55101(10) . . ?
H1344a H1344c 1.5513(2) . . ?
H1344b H1344c 1.55126(11) . . ?
H143 H1444c 2.15570(18) . . ?
H1442a H1442b 1.55140(11) . . ?
H1442a H1442c 1.55094(12) . . ?
H1442b H1442c 1.55134(11) . . ?
H1443a H1443b 1.55125(12) . . ?
H1443a H1443c 1.55123(10) . . ?
H1443b H1443c 1.55128(11) . . ?
H1443b H145 2.1023(2) . . ?
H1444a H1444b 1.55083(10) . . ?
H1444a H1444c 1.55124(11) . . ?
H1444b H1444c 1.5512(2) . . ?
H1444c H2343a 2.2845(3) . '1 545' ?
H1444c H2343'b 2.2619(3) . '1 545' ?
H213 H2142a 2.14068(16) . . ?
H213 H2143b 2.28620(16) . . ?
H213 H2142'a 2.24434(14) . . ?
H2142a H2142b 1.55127(11) . . ?
H2142a H2142c 1.56435(19) . . ?
H2142a H2142'b 1.26056(12) . . ?
H2142a H2142'c 1.8539(2) . . ?
H2142b H2142c 1.56431(12) . . ?
H2142b H2142'a 1.96654(12) . . ?
H2142b H2142'c 2.05055(16) . . ?
H2142b H2144'a 1.8478(2) . . ?
H2142c H2142'a 1.42317(14) . . ?
H2142c H2142'b 1.03856(8) . . ?
H2142c H2144'c 2.2694(3) . . ?
H2143a H2143b 1.55131(14) . . ?
H2143a H2143c 1.55725(11) . . ?
H2143a H2144b 2.14152(19) . . ?
H2143a H2143'a 1.47777(12) . . ?
H2143a H2143'c 1.83500(14) . . ?
H2143a H302b 2.3086(2) . '1 455' ?
H2143b H2143c 1.5575(2) . . ?
H2143b H2142'a 1.98233(17) . . ?
H2143b H2143'b 1.07163(13) . . ?
H2143b H2143'c 2.2697(3) . . ?
H2143b H302b 2.2739(2) . '1 455' ?
H2143c H2144c 2.3556(2) . . ?
H2143c H2142'c 2.23987(19) . . ?
H2143c H2143'a 2.06752(13) . . ?
H2143c H2143'b 1.18279(7) . . ?
H2143c H2143'c .98350(9) . . ?
H2144a H2144b 1.55120(11) . . ?
H2144a H2144c 1.53687(13) . . ?
H2144a H2143'a 1.99578(11) . . ?
H2144a H2144'a 1.58124(11) . . ?
H2144a H2144'c 1.36585(9) . . ?
H2144a H215 2.15537(12) . . ?
H2144b H2144c 1.53690(12) . . ?
H2144b H2143'b 2.2137(2) . . ?
H2144b H2143'c 1.87846(11) . . ?
H2144b H2144'b 1.74297(11) . . ?
H2144b H2144'c 2.3365(2) . . ?
H2144c H2143'a 1.72895(13) . . ?
H2144c H2143'c 1.37446(11) . . ?
H2144c H2144'b 1.81571(15) . . ?
H2144c H2144'c 1.19184(8) . . ?
H2144c H301'c 2.3798(3) . '2 565' ?
H2142'a H2142'b 1.55123(9) . . ?
H2142'a H2142'c 1.52611(18) . . ?
H2142'b H2142'c 1.52594(11) . . ?
H2142'b H2144'a 2.05352(19) . . ?
H2142'c H2143'c 2.08846(17) . . ?
H2142'c H2144'c 2.2608(2) . . ?
H2142'c H2443b 2.37733(15) . '1 455' ?
H2143'a H2143'b 1.55131(16) . . ?
H2143'a H2143'c 1.52751(9) . . ?
H2143'a H2144'b 2.21489(13) . . ?
H2143'b H2143'c 1.52765(15) . . ?
H2143'c H2144'c 2.23566(13) . . ?
H2144'a H2144'b 1.55118(12) . . ?
H2144'a H2144'c 1.55690(11) . . ?
H2144'b H2144'c 1.55681(10) . . ?
H2144'b H215 2.01599(12) . . ?
H2144'c H301'a 2.2999(3) . '2 565' ?
H223 H2243b 2.10903(13) . . ?
H223 H2243'b 2.16663(19) . . ?
H2242a H2242b 1.55126(11) . . ?
H2242a H2242c 1.54785(9) . . ?
H2242a H2242'a 1.06802(9) . . ?
H2242a H2242'c 1.22874(9) . . ?
H2242b H2242c 1.54802(12) . . ?
H2242b H2244a 1.36213(9) . . ?
H2242b H2244c 2.17387(17) . . ?
H2242b H2242'b 1.18198(10) . . ?
H2242b H2242'c 1.99970(12) . . ?
H2242c H2244a 2.30892(15) . . ?
H2242c H2244c 1.92365(13) . . ?
H2242c H2242'a 2.21157(15) . . ?
H2242c H2242'b 1.64017(10) . . ?
H2243a H2243b 1.55128(11) . . ?
H2243a H2243c 1.55446(13) . . ?
H2243a H2243'a .99033(7) . . ?
H2243a H2243'b 2.37611(15) . . ?
H2243a H2243'c 2.12969(16) . . ?
H2243a H2244'b 1.58803(11) . . ?
H2243a H201b 2.04984(16) . '2 666' ?
H2243b H2243c 1.55442(9) . . ?
H2243b H2243'c 1.59227(12) . . ?
H2243c H2243'a 1.23349(8) . . ?
H2243c H2243'b 1.84928(13) . . ?
H2243c H2244'b 2.34452(15) . . ?
H2243c H2244'c 2.06454(15) . . ?
H2244a H2244b 1.55140(18) . . ?
H2244a H2244c 1.55623(12) . . ?
H2244a H2244'a 1.36197(15) . . ?
H2244a H2244'c 2.3188(3) . . ?
H2244a H225 2.1073(2) . . ?
H2244b H2244c 1.55617(13) . . ?
H2244b H2244'b 1.33248(18) . . ?
H2244b H2244'c 1.58328(13) . . ?
H2244b H225 2.22498(15) . . ?
H2244c H2244'a 1.38262(12) . . ?
H2244c H2244'b 2.1730(2) . . ?
H2242'a H2242'b 1.55132(14) . . ?
H2242'a H2242'c 1.56430(9) . . ?
H2242'a H2243'b 1.8289(3) . . ?
H2242'a H2344a 2.38781(16) . . ?
H2242'a H2344b 2.29476(18) . . ?
H2242'b H2242'c 1.56423(12) . . ?
H2242'c H2243'b 2.3706(2) . . ?
H2242'c H2243'c 2.2235(3) . . ?
H2243'a H2243'b 1.55130(11) . . ?
H2243'a H2243'c 1.53779(12) . . ?
H2243'b H2243'c 1.53787(9) . . ?
H2244'a H2244'b 1.5513(2) . . ?
H2244'a H2244'c 1.54681(12) . . ?
H2244'a H225 2.28226(16) . . ?
H2244'b H2244'c 1.54679(12) . . ?
H2244'b H501c 1.95272(12) . '1 455' ?
H233 H2343a 2.1783(2) . . ?
H233 H2343'a 2.21563(14) . . ?
H233 H2343'b 2.1121(2) . . ?
H2342a H2342b 1.55120(11) . . ?
H2342a H2342c 1.53131(9) . . ?
H2342a H2344b 1.95812(14) . . ?
H2342a H2344c 2.37723(17) . . ?
H2342a H2342'b 2.25817(15) . . ?
H2342a H2342'c 1.68552(10) . . ?
H2342a H2344'b 1.75230(12) . . ?
H2342a H2344'c 2.31362(18) . . ?
H2342a H235 2.26611(17) . . ?
H2342b H2342c 1.53117(12) . . ?
H2342b H2342'c 1.04345(10) . . ?
H2342c H2344c 2.28511(16) . . ?
H2342c H2344c 2.01919(18) . '2 676' ?
H2342c H2342'a 1.75724(15) . . ?
H2342c H2342'b 2.13940(15) . . ?
H2342c H2344'c 2.07140(15) . . ?
H2342c H2344'c 2.06177(16) . '2 676' ?
H2343a H2343b 1.55127(12) . . ?
H2343a H2343c 1.53768(11) . . ?
H2343a H2343'a 1.09213(7) . . ?
H2343a H2343'c 1.26152(9) . . ?
H2343b H2343c 1.53782(9) . . ?
H2343b H2344a 1.96607(15) . . ?
H2343b H2343'b 1.13296(8) . . ?
H2343b H2343'c 1.98414(13) . . ?
H2343b H2344'a 1.76111(15) . . ?
H2343b H2344'c 2.3710(3) . . ?
H2343c H2344c 2.31735(18) . . ?
H2343c H2343'a 2.17502(14) . . ?
H2343c H2343'b 1.58183(12) . . ?
H2343c H2344'c 2.10680(18) . . ?
H2344a H2344b 1.5514(2) . . ?
H2344a H2344c 1.56793(10) . . ?
H2344a H2344'b 1.5710(2) . . ?
H2344a H2344'c 1.74184(10) . . ?
H2344b H2344c 1.56801(11) . . ?
H2344b H2344'a 1.5787(2) . . ?
H2344b H2344'c 1.74446(11) . . ?
H2344b H235 2.24781(18) . . ?
H2344c H2344'a 1.40993(10) . . ?
H2344c H2344'b 1.40629(10) . . ?
H2344c H2344'c 2.32445(14) . '2 676' ?
H2342'a H2342'b 1.55125(11) . . ?
H2342'a H2342'c 1.56241(11) . . ?
H2342'a H235 2.38326(15) . . ?
H2342'b H2342'c 1.56250(12) . . ?
H2342'b H2343'a 2.2928(3) . . ?
H2342'b H501b 2.1832(2) . . ?
H2343'a H2343'b 1.55118(11) . . ?
H2343'a H2343'c 1.55199(13) . . ?
H2343'b H2343'c 1.55206(10) . . ?
H2344'a H2344'b 1.5514(2) . . ?
H2344'a H2344'c 1.55370(9) . . ?
H2344'b H2344'c 1.55372(10) . . ?
H2344'b H235 2.2743(2) . . ?
H2344'c H2344'c 2.17305(14) . '2 676' ?
H243 H2444c 2.13775(16) . . ?
H2442a H2442b 1.55149(11) . . ?
H2442a H2442c 1.55108(10) . . ?
H2442b H2442c 1.55142(11) . . ?
H2443a H2443b 1.55135(10) . . ?
H2443a H2443c 1.5509(2) . . ?
H2443b H2443c 1.55129(9) . . ?
H2443b H245 2.1512(2) . . ?
H2444a H2444b 1.5516(2) . . ?
H2444a H2444c 1.55152(11) . . ?
H2444b H2444c 1.55157(12) . . ?
H10 H101a 1.99979(13) . . ?
H101a H101b 1.55138(9) . . ?
H101a H101c 1.56122(11) . . ?
H101b H101c 1.60375(14) . . ?
H101b H102b 2.20034(16) . . ?
H102a H102b 1.55122(12) . . ?
H102a H102c 1.5735(2) . . ?
H102b H102c 1.65661(13) . . ?
H20 H201b 2.29211(14) . . ?
H201a H201b 1.5513(2) . . ?
H201a H201c 1.55871(9) . . ?
H201a H201'a 1.78439(12) . . ?
H201a H201'b 1.98426(12) . . ?
H201b H201c 1.55892(10) . . ?
H201b H201'b 1.84384(13) . . ?
H201b H201'c 1.08304(15) . . ?
H201c H201'a 1.35558(15) . . ?
H201c H201'c 1.12160(8) . . ?
H202a H202b 1.55124(13) . . ?
H202a H202c 1.54974(12) . . ?
H202a H20' 1.91803(13) . . ?
H202a H201'a 1.25692(14) . . ?
H202a H402'a 2.3149(3) . '1 655' ?
H202a H402'c 1.37630(9) . '1 655' ?
H202b H202c 1.54152(9) . . ?
H202b H20' 1.64535(11) . . ?
H202b H201'a 2.13142(15) . . ?
H202b H40' 2.3492(2) . '1 655' ?
H202b H401'a 2.28087(14) . '1 655' ?
H202b H402'c 1.71393(14) . '1 655' ?
H202c H401'a 2.18788(18) . '1 655' ?
H202c H402'c 2.29880(17) . '1 655' ?
H20' H401'a 2.30750(17) . '1 655' ?
H201'a H201'b 1.56046(17) . . ?
H201'a H201'c 1.56058(10) . . ?
H201'a H402'c 2.3026(2) . '1 655' ?
H201'b H201'c 1.55129(11) . . ?
H201'b H501c 2.2380(2) . '2 766' ?
H201'b H501'b 1.96750(14) . '2 766' ?
H202'a H202'b 1.55168(11) . . ?
H202'a H202'c 1.55164(12) . . ?
H202'a H602b 1.43335(12) . '1 655' ?
H202'b H202'c 1.53776(11) . . ?
H202'b H601b 2.32647(18) . '1 655' ?
H202'b H601c 2.17202(15) . '1 655' ?
H202'b H602b 1.14441(17) . '1 655' ?
H202'b H602c 1.75792(13) . '1 655' ?
H202'c H601b 2.21205(17) . '1 655' ?
H202'c H601c 1.06882(12) . '1 655' ?
H202'c H602b 2.05798(16) . '1 655' ?
H30 H302a 2.3592(3) . . ?
H30 H302'a 2.06856(15) . . ?
H301a H301b 1.55140(11) . . ?
H301a H301c 1.5832(2) . . ?
H301a H302'a 1.85743(11) . . ?
H301a H302'b 2.2841(3) . . ?
H301a H302'c 1.03660(7) . . ?
H301a H401'a 1.72678(11) . '1 655' ?
H301a H401'c 2.3025(2) . '1 655' ?
H301b H301c 1.58327(10) . . ?
H301b H302'b 2.11177(18) . . ?
H301b H302'c .98752(9) . . ?
H301b H401'a 1.62803(13) . '1 655' ?
H301c H302'a 2.23783(14) . . ?
H301c H302'b 1.53301(10) . . ?
H301c H302'c 1.44906(11) . . ?
H301c H401'a 1.40254(10) . '1 655' ?
H301c H401'b 1.58413(10) . '1 655' ?
H301c H401'c 1.32059(11) . '1 655' ?
H302a H302b 1.52148(12) . . ?
H302a H302c 1.52153(11) . . ?
H302a H301'a 2.14106(16) . . ?
H302a H301'c 1.21848(9) . . ?
H302a H302'b 2.30117(15) . . ?
H302b H302c 1.55138(11) . . ?
H302b H302'a 1.8062(3) . . ?
H302b H302'b 1.38728(10) . . ?
H302c H301'a 1.64475(12) . . ?
H302c H301'c 1.99470(14) . . ?
H302c H302'b 1.48542(11) . . ?
H30' H301'b 1.8483(3) . . ?
H30' H401a 1.83676(15) . . ?
H30' H401c 2.2565(3) . . ?
H301'a H301'b 1.51130(11) . . ?
H301'a H301'c 1.51144(14) . . ?
H301'a H401a 2.18772(17) . . ?
H301'a H401b 2.2668(3) . . ?
H301'a H401c 1.65456(12) . . ?
H301'b H301'c 1.55131(9) . . ?
H301'b H401a 1.54422(13) . . ?
H301'b H401b 1.04960(15) . . ?
H301'c H401b 2.1561(2) . . ?
H301'c H401c 1.90237(12) . . ?
H302'a H302'b 1.55135(14) . . ?
H302'a H302'c 1.57070(14) . . ?
H302'b H302'c 1.5705(2) . . ?
H302'c H401'a 2.03214(13) . '1 655' ?
H40 H40' 2.17832(14) . . ?
H40 H402'b 2.0933(2) . . ?
H40 H402'c 2.14524(14) . . ?
H401a H401b 1.55147(14) . . ?
H401a H401c 1.57521(12) . . ?
H401b H401c 1.57502(18) . . ?
H402a H402b 1.55124(12) . . ?
H402a H402c 1.56011(17) . . ?
H402a H402'a 2.11029(14) . . ?
H402a H402'b 1.5176(2) . . ?
H402b H402c 1.56032(14) . . ?
H402b H402'b 1.46141(11) . . ?
H402c H402'a 1.04456(10) . . ?
H402c H402'c 1.47241(16) . . ?
H40' H401'c 2.00016(16) . . ?
H40' H601b 2.3568(3) . . ?
H401'a H401'b 1.5514(2) . . ?
H401'a H401'c 1.53392(11) . . ?
H401'b H401'c 1.41955(11) . . ?
H402'a H402'b 1.42648(11) . . ?
H402'a H402'c 1.4265(2) . . ?
H402'b H402'c 1.55135(13) . . ?
H50 H501a 2.01693(13) . . ?
H50 H501'b 1.72155(11) . . ?
H50 H501'c 1.65118(15) . . ?
H501a H501b 1.5571(2) . . ?
H501a H501c 1.55733(11) . . ?
H501a H501'a 1.83714(12) . . ?
H501a H501'b 1.25939(10) . . ?
H501a H501'c 1.04290(6) . . ?
H501b H501c 1.55128(11) . . ?
H501b H501'b 2.1837(2) . . ?
H501b H501'c 1.45873(12) . . ?
H501b H502'b 1.57527(11) . . ?
H501c H501'b 1.47095(11) . . ?
H501c H501'c 2.07479(16) . . ?
H501c H502'b 1.81659(15) . . ?
H502a H502b 1.55010(12) . . ?
H502a H502c 1.54996(10) . . ?
H502a H50' 1.55101(11) . . ?
H502a H502'a 1.59520(13) . . ?
H502a H502'c 1.62688(10) . . ?
H502b H502c 1.55138(11) . . ?
H502b H50' 2.37585(15) . . ?
H502b H502'b 1.47486(10) . . ?
H502b H502'c 1.62871(12) . . ?
H502c H502'a 1.47311(11) . . ?
H502c H502'b 1.56484(12) . . ?
H501'a H501'b 1.53499(10) . . ?
H501'a H501'c 1.53502(15) . . ?
H501'b H501'c 1.55141(10) . . ?
H501'b H502'b 2.3857(3) . . ?
H501'c H502'b 2.2701(2) . . ?
H502'a H502'b 1.55131(11) . . ?
H502'a H502'c 1.55515(11) . . ?
H502'b H502'c 1.55491(11) . . ?
H601a H601b 1.55142(13) . . ?
H601a H601c 1.62801(12) . . ?
H601b H601c 1.56631(11) . . ?
H601b H602a 1.92394(14) . '2 566' ?
H601b H602c 2.2524(2) . '2 566' ?
H602a H602b 1.55139(12) . . ?
H602a H602c 1.49484(16) . . ?
H602b H602c 1.54285(13) . . ?
H602c H602c 1.92894(11) . '2 566' ?

loop_
_geom_hbond_atom_site_label_D
_geom_hbond_atom_site_label_H
_geom_hbond_atom_site_label_A
_geom_hbond_site_symmetry_D
_geom_hbond_site_symmetry_H
_geom_hbond_site_symmetry_A
_geom_hbond_distance_DH
_geom_hbond_distance_HA
_geom_hbond_distance_DA
_geom_hbond_angle_DHA
_geom_hbond_publ_flag
? ? ? ? ? ? ? ? ? ? ?

loop_
_geom_torsion_atom_site_label_1
_geom_torsion_atom_site_label_2
_geom_torsion_atom_site_label_3
_geom_torsion_atom_site_label_4
_geom_torsion_site_symmetry_1
_geom_torsion_site_symmetry_2
_geom_torsion_site_symmetry_3
_geom_torsion_site_symmetry_4
_geom_torsion
_geom_torsion_publ_flag
? ? ? ? ? ? ? ? ? ?
